data_2103527
loop_
_publ_author_name
'Pavlovska, A.'
'Werner, S.'
'Maximov, B.'
'Mill, B.'

_publ_section_title
;
 Pressure-induced phase transitions of piezoelectric single crystals
 from the langasite family: La~3~Nb~0.5~Ga~5.5~O~14~ and
 La~3~Ta~0.5~Ga~5.5~O~14~
;
_journal_issue 6
_journal_name_full 'Acta Crystallographica Section B'
_journal_page_first 939
_journal_page_last 947
_journal_paper_doi 10.1107/S0108768102010273
_journal_volume 58
_journal_year 2002
_chemical_formula_sum 'Ga11 La6 Nb O28'
_chemical_formula_weight 2141.29
_space_group_IT_number 5
_symmetry_space_group_name_Hall 'A 2y'
_symmetry_space_group_name_H-M 'A 1 2 1'
_atom_sites_solution_hydrogens geom
_atom_sites_solution_primary direct
_atom_sites_solution_secondary difmap
_audit_creation_method SHELXL-97
_cell_angle_alpha 90.00
_cell_angle_beta 90.00
_cell_angle_gamma 90.00
_cell_formula_units_Z 1
_cell_length_a 4.970
_cell_length_b 7.680
_cell_length_c 13.302
_cell_measurement_temperature 293(2)
_cell_volume 507.7
_computing_structure_refinement 'SHELXL-97 (Sheldrick, 1997)'
_computing_structure_solution 'SHELXS-97 (Sheldrick, 1990)'
_diffrn_ambient_pressure 22.85E+6
_diffrn_ambient_temperature 293(2)
_diffrn_measured_fraction_theta_full 0.114
_diffrn_measured_fraction_theta_max 0.114
_diffrn_radiation_source synchrotron
_diffrn_radiation_wavelength 0.54920
_diffrn_reflns_av_R_equivalents 0.0711
_diffrn_reflns_av_sigmaI/netI 0.0623
_diffrn_reflns_limit_h_max 7
_diffrn_reflns_limit_h_min -5
_diffrn_reflns_limit_k_max 13
_diffrn_reflns_limit_k_min -13
_diffrn_reflns_limit_l_max 14
_diffrn_reflns_limit_l_min -13
_diffrn_reflns_number 433
_diffrn_reflns_theta_full 29.87
_diffrn_reflns_theta_max 29.87
_diffrn_reflns_theta_min 3.17
_exptl_absorpt_coefficient_mu 15.900
_exptl_crystal_density_diffrn 7.003
_exptl_crystal_density_method 'not measured'
_exptl_crystal_F_000 948
_refine_diff_density_max 2.153
_refine_diff_density_min -2.134
_refine_diff_density_rms 0.599
_refine_ls_abs_structure_details 'Flack H D (1983), Acta Cryst. A39, 876-881'
_refine_ls_abs_structure_Flack -0.4(5)
_refine_ls_extinction_method none
_refine_ls_goodness_of_fit_ref 2.428
_refine_ls_hydrogen_treatment mixed
_refine_ls_matrix_type full
_refine_ls_number_parameters 67
_refine_ls_number_reflns 295
_refine_ls_number_restraints 1
_refine_ls_restrained_S_all 2.423
_refine_ls_R_factor_all 0.1228
_refine_ls_R_factor_gt 0.1180
_refine_ls_shift/su_max 0.269
_refine_ls_shift/su_mean 0.080
_refine_ls_structure_factor_coef Fsqd
_refine_ls_weighting_details 'calc w=1/[\s^2^(Fo^2^)+(0.1000P)^2^+0.0000P] where P=(Fo^2^+2Fc^2^)/3'
_refine_ls_weighting_scheme calc
_refine_ls_wR_factor_gt 0.2962
_refine_ls_wR_factor_ref 0.3004
_reflns_number_gt 273
_reflns_number_total 295
_reflns_threshold_expression >2sigma(I)
_cod_data_source_file sn0021-22.85d3.cif
_cod_data_source_block 22.85d3
_cod_depositor_comments
;
The _diffrn_ambient_pressure was taken from the original data block
header, after comparison with the paper text and supplementary
material.

When more than one structure was present in the sn0021.cif file for a
given pressure, the structure with the minimal _refine_ls_R_factor_all
value was taken as the best one, and all others marked with the
'_cod_suboptimal_structure yes' tag.

Changing (with the help of Perl) all _diffrn_radiation_source values in
the files that were reportedly colected on the HASYLAB D3 beamline
(Hamburg) from 'fine-focus sealed tube' to synchrotron.

The command was:

perl -i -ne \
    "s/'fine-focus sealed tube'/synchrotron/; \
    print unless /_diffrn_radiation_type|_diffrn_radiation_monochromator/" \
    *d3*.cif \
    11.57split.cif \
    21.85split.cif \
    22.85split.cif

Saulius Gra\<zulis
;
_cod_database_code 2103527

loop_
_symmetry_equiv_pos_as_xyz
'x, y, z'
'-x, y, -z'
'x, y+1/2, z+1/2'
'-x, y+1/2, -z+1/2'

loop_
_atom_site_label
_atom_site_type_symbol
_atom_site_fract_x
_atom_site_fract_y
_atom_site_fract_z
_atom_site_U_iso_or_equiv
_atom_site_adp_type
_atom_site_occupancy
_atom_site_symmetry_multiplicity
_atom_site_calc_flag
_atom_site_refinement_flags
La1 La -0.0030(9) 0.2196(6) 0.7795(3) 0.0528(10) Uani 1 1 d .
La2 La 0.0000 0.5606(6) 0.0000 0.060(2) Uani 1 2 d S
Ga1 Ga 0.0000 0.0133(14) 0.0000 0.050(2) Uani 0.50 2 d SP
Nb Nb 0.0000 0.0133(14) 0.0000 0.050(2) Uani 0.50 2 d SP
Ga2 Ga 0.4977(7) 0.5049(16) 0.1690(12) 0.054(2) Uani 1 1 d .
Ga3 Ga 0.5000 0.2276(16) 0.0000 0.057(4) Uani 1 2 d S
Ga4 Ga 0.4998(19) 0.3829(13) 0.6182(5) 0.0508(16) Uani 1 1 d .
O1 O 0.136(5) 0.461(4) 0.175(5) 0.030 Uiso 1 1 d .
O2 O 0.351(6) 0.319(5) 0.926(3) 0.030 Uiso 1 1 d .
O3 O 0.371(7) 0.868(5) 0.254(3) 0.030 Uiso 1 1 d .
O4 O 0.326(7) 0.666(5) 0.834(3) 0.030 Uiso 1 1 d .
O5 O 0.795(7) 0.128(5) 0.909(3) 0.030 Uiso 1 1 d .
O6 O 0.773(8) 0.061(4) 0.123(3) 0.030 Uiso 1 1 d .
O7 O 0.714(6) 0.791(5) 0.907(3) 0.030 Uiso 1 1 d .

loop_
_atom_site_aniso_label
_atom_site_aniso_U_11
_atom_site_aniso_U_22
_atom_site_aniso_U_33
_atom_site_aniso_U_23
_atom_site_aniso_U_13
_atom_site_aniso_U_12
La1 0.0427(15) 0.0449(16) 0.071(2) -0.0188(16) 0.029(2) -0.0010(15)
La2 0.073(4) 0.050(4) 0.058(4) 0.000 0.024(4) 0.000
Ga1 0.034(3) 0.023(3) 0.095(6) 0.000 0.028(5) 0.000
Nb 0.034(3) 0.023(3) 0.095(6) 0.000 0.028(5) 0.000
Ga2 0.016(2) 0.052(3) 0.093(5) 0.021(7) -0.009(6) -0.001(6)
Ga3 0.059(6) 0.054(5) 0.060(7) 0.000 0.004(6) 0.000
Ga4 0.050(3) 0.055(3) 0.047(3) 0.014(3) 0.039(3) -0.016(3)

loop_
_atom_type_symbol
_atom_type_description
_atom_type_scat_dispersion_real
_atom_type_scat_dispersion_imag
_atom_type_scat_source
La La -0.9700 1.5670 'International Tables Vol C Tables 4.2.6.8 and 6.1.1.4'
Nb Nb -0.8490 2.7800 'International Tables Vol C Tables 4.2.6.8 and 6.1.1.4'
Ga Ga 0.2490 1.0300 'International Tables Vol C Tables 4.2.6.8 and 6.1.1.4'
O O 0.0000 0.0000 'International Tables Vol C Tables 4.2.6.8 and 6.1.1.4'

loop_
_geom_angle_atom_site_label_1
_geom_angle_atom_site_label_2
_geom_angle_atom_site_label_3
_geom_angle
_geom_angle_site_symmetry_1
_geom_angle_site_symmetry_3
O6 La1 O1 121(2) 2_656 2_556
O6 La1 O3 86.3(14) 2_656 3_545
O1 La1 O3 81.4(12) 2_556 3_545
O6 La1 O5 64.3(14) 2_656 1_455
O1 La1 O5 84.7(19) 2_556 1_455
O3 La1 O5 134.0(14) 3_545 1_455
O6 La1 O1 74.5(17) 2_656 3_545
O1 La1 O1 163.6(8) 2_556 3_545
O3 La1 O1 95.3(12) 3_545 3_545
O5 La1 O1 108.5(16) 1_455 3_545
O6 La1 O2 51.5(13) 2_656 .
O1 La1 O2 75.3(15) 2_556 .
O3 La1 O2 54.7(12) 3_545 .
O5 La1 O2 79.4(12) 1_455 .
O1 La1 O2 115.9(12) 3_545 .
O6 La1 O4 133.8(14) 2_656 4_546
O1 La1 O4 97.7(16) 2_556 4_546
O3 La1 O4 126.5(13) 3_545 4_546
O5 La1 O4 98.6(14) 1_455 4_546
O1 La1 O4 71.2(13) 3_545 4_546
O2 La1 O4 172.8(12) . 4_546
O6 La1 O7 111.2(14) 2_656 4_646
O1 La1 O7 103.9(18) 2_556 4_646
O3 La1 O7 50.2(12) 3_545 4_646
O5 La1 O7 171.3(13) 1_455 4_646
O1 La1 O7 62.8(14) 3_545 4_646
O2 La1 O7 103.8(10) . 4_646
O4 La1 O7 79.2(12) 4_546 4_646
O6 La1 O3 84.9(12) 2_656 2_546
O1 La1 O3 126.9(9) 2_556 2_546
O3 La1 O3 150.6(10) 3_545 2_546
O5 La1 O3 64.9(12) 1_455 2_546
O1 La1 O3 55.3(9) 3_545 2_546
O2 La1 O3 133.2(10) . 2_546
O4 La1 O3 50.1(11) 4_546 2_546
O7 La1 O3 108.0(10) 4_646 2_546
O6 La1 Ga2 112.8(10) 2_656 3_445
O1 La1 Ga2 109.7(10) 2_556 3_445
O3 La1 Ga2 145.0(10) 3_545 3_445
O5 La1 Ga2 80.9(10) 1_455 3_445
O1 La1 Ga2 64.6(7) 3_545 3_445
O2 La1 Ga2 159.1(8) . 3_445
O4 La1 Ga2 22.5(9) 4_546 3_445
O7 La1 Ga2 94.8(8) 4_646 3_445
O3 La1 Ga2 28.0(7) 2_546 3_445
O6 La1 Ga2 65.1(12) 2_656 3_545
O1 La1 Ga2 144.7(10) 2_556 3_545
O3 La1 Ga2 63.8(10) 3_545 3_545
O5 La1 Ga2 123.3(11) 1_455 3_545
O1 La1 Ga2 32.9(6) 3_545 3_545
O2 La1 Ga2 88.4(7) . 3_545
O4 La1 Ga2 98.3(10) 4_546 3_545
O7 La1 Ga2 49.4(8) 4_646 3_545
O3 La1 Ga2 87.0(6) 2_546 3_545
Ga2 La1 Ga2 96.7(4) 3_445 3_545
O6 La1 Nb 35.5(12) 2_656 1_556
O1 La1 Nb 99.8(19) 2_556 1_556
O3 La1 Nb 112.0(10) 3_545 1_556
O5 La1 Nb 29.2(10) 1_455 1_556
O1 La1 Nb 96.3(14) 3_545 1_556
O2 La1 Nb 60.2(8) . 1_556
O4 La1 Nb 120.6(10) 4_546 1_556
O7 La1 Nb 146.6(7) 4_646 1_556
O3 La1 Nb 74.5(7) 2_546 1_556
Ga2 La1 Nb 99.0(3) 3_445 1_556
Ga2 La1 Nb 98.6(3) 3_545 1_556
O7 La2 O7 93.6(17) 2_656 1_454
O7 La2 O1 67.7(11) 2_656 .
O7 La2 O1 142.2(13) 1_454 .
O7 La2 O1 142.2(13) 2_656 2
O7 La2 O1 67.7(11) 1_454 2
O1 La2 O1 145.1(16) . 2
O7 La2 O4 82.1(11) 2_656 1_554
O7 La2 O4 75.5(11) 1_454 1_554
O1 La2 O4 129.9(10) . 1_554
O1 La2 O4 61.9(11) 2 1_554
O7 La2 O4 75.5(11) 2_656 2_556
O7 La2 O4 82.1(11) 1_454 2_556
O1 La2 O4 61.9(11) . 2_556
O1 La2 O4 129.9(10) 2 2_556
O4 La2 O4 147.1(14) 1_554 2_556
O7 La2 O2 130.2(12) 2_656 2_556
O7 La2 O2 106.6(10) 1_454 2_556
O1 La2 O2 68.7(9) . 2_556
O1 La2 O2 87.4(12) 2 2_556
O4 La2 O2 146.5(11) 1_554 2_556
O4 La2 O2 63.3(10) 2_556 2_556
O7 La2 O2 106.6(10) 2_656 1_554
O7 La2 O2 130.2(12) 1_454 1_554
O1 La2 O2 87.4(12) . 1_554
O1 La2 O2 68.7(9) 2 1_554
O4 La2 O2 63.3(10) 1_554 1_554
O4 La2 O2 146.5(11) 2_556 1_554
O2 La2 O2 94.4(14) 2_556 1_554
O7 La2 Ga2 89.9(8) 2_656 2_655
O7 La2 Ga2 100.1(8) 1_454 2_655
O1 La2 Ga2 111.9(8) . 2_655
O1 La2 Ga2 63.3(7) 2 2_655
O4 La2 Ga2 26.3(7) 1_554 2_655
O4 La2 Ga2 165.4(8) 2_556 2_655
O2 La2 Ga2 128.6(8) 2_556 2_655
O2 La2 Ga2 37.3(8) 1_554 2_655
O7 La2 Ga2 100.1(8) 2_656 1_455
O7 La2 Ga2 89.9(8) 1_454 1_455
O1 La2 Ga2 63.3(7) . 1_455
O1 La2 Ga2 111.9(8) 2 1_455
O4 La2 Ga2 165.4(8) 1_554 1_455
O4 La2 Ga2 26.3(7) 2_556 1_455
O2 La2 Ga2 37.3(8) 2_556 1_455
O2 La2 Ga2 128.6(8) 1_554 1_455
Ga2 La2 Ga2 165.5(5) 2_655 1_455
O7 La2 Ga1 46.8(8) 2_656 1_565
O7 La2 Ga1 46.8(8) 1_454 1_565
O1 La2 Ga1 107.5(8) . 1_565
O1 La2 Ga1 107.5(8) 2 1_565
O4 La2 Ga1 73.6(7) 1_554 1_565
O4 La2 Ga1 73.6(7) 2_556 1_565
O2 La2 Ga1 132.8(7) 2_556 1_565
O2 La2 Ga1 132.8(7) 1_554 1_565
Ga2 La2 Ga1 97.3(2) 2_655 1_565
Ga2 La2 Ga1 97.3(2) 1_455 1_565
O7 La2 Nb 46.8(8) 2_656 1_565
O7 La2 Nb 46.8(8) 1_454 1_565
O1 La2 Nb 107.5(8) . 1_565
O1 La2 Nb 107.5(8) 2 1_565
O4 La2 Nb 73.6(7) 1_554 1_565
O4 La2 Nb 73.6(7) 2_556 1_565
O2 La2 Nb 132.8(7) 2_556 1_565
O2 La2 Nb 132.8(7) 1_554 1_565
Ga2 La2 Nb 97.3(2) 2_655 1_565
Ga2 La2 Nb 97.3(2) 1_455 1_565
Ga1 La2 Nb 0.000(1) 1_565 1_565
O5 Ga1 O5 122(3) 2_656 1_454
O5 Ga1 O6 71.5(15) 2_656 1_455
O5 Ga1 O6 98.2(16) 1_454 1_455
O5 Ga1 O6 98.2(16) 2_656 2_655
O5 Ga1 O6 71.5(15) 1_454 2_655
O6 Ga1 O6 159(2) 1_455 2_655
O5 Ga1 La1 34.7(11) 2_656 2_556
O5 Ga1 La1 111.1(13) 1_454 2_556
O6 Ga1 La1 37.2(11) 1_455 2_556
O6 Ga1 La1 128.7(11) 2_655 2_556
O5 Ga1 La1 111.1(13) 2_656 1_554
O5 Ga1 La1 34.7(11) 1_454 1_554
O6 Ga1 La1 128.7(11) 1_455 1_554
O6 Ga1 La1 37.2(11) 2_655 1_554
La1 Ga1 La1 123.2(4) 2_556 1_554
O5 Ga1 La2 119.1(13) 2_656 1_545
O5 Ga1 La2 119.1(13) 1_454 1_545
O6 Ga1 La2 100.4(10) 1_455 1_545
O6 Ga1 La2 100.4(10) 2_655 1_545
La1 Ga1 La2 118.38(18) 2_556 1_545
La1 Ga1 La2 118.38(18) 1_554 1_545
O5 Ga1 O3 163.3(14) 2_656 2_545
O5 Ga1 O3 46.6(14) 1_454 2_545
O6 Ga1 O3 118.6(13) 1_455 2_545
O6 Ga1 O3 67.8(13) 2_655 2_545
La1 Ga1 O3 151.2(5) 2_556 2_545
La1 Ga1 O3 52.3(5) 1_554 2_545
La2 Ga1 O3 73.8(6) 1_545 2_545
O5 Ga1 O3 46.6(14) 2_656 1_545
O5 Ga1 O3 163.3(14) 1_454 1_545
O6 Ga1 O3 67.8(13) 1_455 1_545
O6 Ga1 O3 118.6(13) 2_655 1_545
La1 Ga1 O3 52.3(5) 2_556 1_545
La1 Ga1 O3 151.2(5) 1_554 1_545
La2 Ga1 O3 73.8(6) 1_545 1_545
O3 Ga1 O3 147.7(11) 2_545 1_545
O5 Ga1 O3 90.4(12) 2_656 1_445
O5 Ga1 O3 102.8(12) 1_454 1_445
O6 Ga1 O3 25.3(11) 1_455 1_445
O6 Ga1 O3 171.3(13) 2_655 1_445
La1 Ga1 O3 59.1(5) 2_556 1_445
La1 Ga1 O3 137.5(4) 1_554 1_445
La2 Ga1 O3 76.4(5) 1_545 1_445
O3 Ga1 O3 103.5(7) 2_545 1_445
O3 Ga1 O3 68.6(6) 1_545 1_445
O5 Ga1 O3 102.8(12) 2_656 2_645
O5 Ga1 O3 90.4(12) 1_454 2_645
O6 Ga1 O3 171.3(13) 1_455 2_645
O6 Ga1 O3 25.3(11) 2_655 2_645
La1 Ga1 O3 137.5(4) 2_556 2_645
La1 Ga1 O3 59.1(5) 1_554 2_645
La2 Ga1 O3 76.4(5) 1_545 2_645
O3 Ga1 O3 68.6(6) 2_545 2_645
O3 Ga1 O3 103.5(7) 1_545 2_645
O3 Ga1 O3 152.8(10) 1_445 2_645
O5 Ga1 O3 57.7(12) 2_656 4_545
O5 Ga1 O3 87.8(13) 1_454 4_545
O6 Ga1 O3 26.0(11) 1_455 4_545
O6 Ga1 O3 133.4(11) 2_655 4_545
La1 Ga1 O3 26.2(4) 2_556 4_545
La1 Ga1 O3 109.8(5) 1_554 4_545
La2 Ga1 O3 126.0(5) 1_545 4_545
O3 Ga1 O3 125.1(8) 2_545 4_545
O3 Ga1 O3 75.6(5) 1_545 4_545
O3 Ga1 O3 51.2(2) 1_445 4_545
O3 Ga1 O3 154.6(9) 2_645 4_545
O5 Nb O5 122(3) 2_656 1_454
O5 Nb O6 71.5(15) 2_656 1_455
O5 Nb O6 98.2(16) 1_454 1_455
O5 Nb O6 98.2(16) 2_656 2_655
O5 Nb O6 71.5(15) 1_454 2_655
O6 Nb O6 159(2) 1_455 2_655
O5 Nb Ga4 160.9(12) 2_656 4_545
O5 Nb Ga4 50.9(12) 1_454 4_545
O6 Nb Ga4 91.3(12) 1_455 4_545
O6 Nb Ga4 95.4(12) 2_655 4_545
O5 Nb Ga4 50.9(12) 2_656 3_544
O5 Nb Ga4 160.9(12) 1_454 3_544
O6 Nb Ga4 95.4(12) 1_455 3_544
O6 Nb Ga4 91.3(12) 2_655 3_544
Ga4 Nb Ga4 142.4(5) 4_545 3_544
O5 Nb Ga4 105.5(11) 2_656 3_444
O5 Nb Ga4 92.6(11) 1_454 3_444
O6 Nb Ga4 37.1(11) 1_455 3_444
O6 Nb Ga4 156.0(12) 2_655 3_444
Ga4 Nb Ga4 60.8(2) 4_545 3_444
Ga4 Nb Ga4 106.3(3) 3_544 3_444
O5 Nb Ga4 92.6(11) 2_656 4_645
O5 Nb Ga4 105.5(11) 1_454 4_645
O6 Nb Ga4 156.0(12) 1_455 4_645
O6 Nb Ga4 37.1(11) 2_655 4_645
Ga4 Nb Ga4 106.3(3) 4_545 4_645
Ga4 Nb Ga4 60.8(2) 3_544 4_645
Ga4 Nb Ga4 142.4(5) 3_444 4_645
O5 Nb Ga3 42.5(11) 2_656 .
O5 Nb Ga3 101.5(13) 1_454 .
O6 Nb Ga3 111.4(11) 1_455 .
O6 Nb Ga3 55.7(12) 2_655 .
Ga4 Nb Ga3 147.7(2) 4_545 .
Ga4 Nb Ga3 60.7(2) 3_544 .
Ga4 Nb Ga3 147.7(2) 3_444 .
Ga4 Nb Ga3 60.7(2) 4_645 .
O5 Nb Ga3 101.5(13) 2_656 1_455
O5 Nb Ga3 42.5(11) 1_454 1_455
O6 Nb Ga3 55.7(12) 1_455 1_455
O6 Nb Ga3 111.4(11) 2_655 1_455
Ga4 Nb Ga3 60.7(2) 4_545 1_455
Ga4 Nb Ga3 147.7(2) 3_544 1_455
Ga4 Nb Ga3 60.7(2) 3_444 1_455
Ga4 Nb Ga3 147.7(2) 4_645 1_455
Ga3 Nb Ga3 113.0(5) . 1_455
O5 Nb La1 34.7(11) 2_656 2_556
O5 Nb La1 111.1(13) 1_454 2_556
O6 Nb La1 37.2(11) 1_455 2_556
O6 Nb La1 128.7(11) 2_655 2_556
Ga4 Nb La1 127.03(17) 4_545 2_556
Ga4 Nb La1 72.81(18) 3_544 2_556
Ga4 Nb La1 73.25(18) 3_444 2_556
Ga4 Nb La1 126.49(18) 4_645 2_556
Ga3 Nb La1 74.57(19) . 2_556
Ga3 Nb La1 75.01(19) 1_455 2_556
O5 Nb La1 111.1(13) 2_656 1_554
O5 Nb La1 34.7(11) 1_454 1_554
O6 Nb La1 128.7(11) 1_455 1_554
O6 Nb La1 37.2(11) 2_655 1_554
Ga4 Nb La1 72.81(18) 4_545 1_554
Ga4 Nb La1 127.03(17) 3_544 1_554
Ga4 Nb La1 126.49(18) 3_444 1_554
Ga4 Nb La1 73.25(18) 4_645 1_554
Ga3 Nb La1 75.01(19) . 1_554
Ga3 Nb La1 74.56(19) 1_455 1_554
La1 Nb La1 123.2(4) 2_556 1_554
O4 Ga2 O1 136.0(18) 2_656 .
O4 Ga2 O2 109.6(17) 2_656 2_656
O1 Ga2 O2 105.0(19) . 2_656
O4 Ga2 O3 109(2) 2_656 4_645
O1 Ga2 O3 105(2) . 4_645
O2 Ga2 O3 77.7(17) 2_656 4_645
O4 Ga2 O3 52.5(15) 2_656 .
O1 Ga2 O3 87.1(14) . .
O2 Ga2 O3 159.0(13) 2_656 .
O3 Ga2 O3 116.3(11) 4_645 .
O4 Ga2 Ga4 36.6(14) 2_656 3_554
O1 Ga2 Ga4 101.0(11) . 3_554
O2 Ga2 Ga4 122.4(12) 2_656 3_554
O3 Ga2 Ga4 141.4(15) 4_645 3_554
O3 Ga2 Ga4 37.0(7) . 3_554
O4 Ga2 La1 34.6(15) 2_656 3_654
O1 Ga2 La1 144(2) . 3_654
O2 Ga2 La1 110.2(9) 2_656 3_654
O3 Ga2 La1 74.9(13) 4_645 3_654
O3 Ga2 La1 62.6(7) . 3_654
Ga4 Ga2 La1 67.3(3) 3_554 3_654
O4 Ga2 La1 92.4(15) 2_656 3_554
O1 Ga2 La1 48.5(15) . 3_554
O2 Ga2 La1 153.1(9) 2_656 3_554
O3 Ga2 La1 110.5(14) 4_645 3_554
O3 Ga2 La1 40.0(7) . 3_554
Ga4 Ga2 La1 67.7(3) 3_554 3_554
La1 Ga2 La1 96.7(4) 3_654 3_554
O4 Ga2 La2 56.7(15) 2_656 1_655
O1 Ga2 La2 141(2) . 1_655
O2 Ga2 La2 53.6(10) 2_656 1_655
O3 Ga2 La2 101.8(13) 4_645 1_655
O3 Ga2 La2 106.4(7) . 1_655
Ga4 Ga2 La2 74.0(3) 3_554 1_655
La1 Ga2 La2 71.37(15) 3_654 1_655
La1 Ga2 La2 141.4(4) 3_554 1_655
O4 Ga2 La1 96.0(14) 2_656 2_656
O1 Ga2 La1 126.7(12) . 2_656
O2 Ga2 La1 53.5(10) 2_656 2_656
O3 Ga2 La1 31.7(13) 4_645 2_656
O3 Ga2 La1 131.4(8) . 2_656
Ga4 Ga2 La1 132.1(3) 3_554 2_656
La1 Ga2 La1 71.30(14) 3_654 2_656
La1 Ga2 La1 141.5(5) 3_554 2_656
La2 Ga2 La1 70.78(17) 1_655 2_656
O4 Ga2 La2 107.5(15) 2_656 .
O1 Ga2 La2 48(2) . .
O2 Ga2 La2 86.9(10) 2_656 .
O3 Ga2 La2 143.7(14) 4_645 .
O3 Ga2 La2 88.9(7) . .
Ga4 Ga2 La2 74.2(3) 3_554 .
La1 Ga2 La2 141.3(4) 3_654 .
La1 Ga2 La2 71.51(15) 3_554 .
La2 Ga2 La2 94.7(4) 1_655 .
La1 Ga2 La2 139.3(5) 2_656 .
O4 Ga2 La1 163.7(15) 2_656 2_556
O1 Ga2 La1 32.2(11) . 2_556
O2 Ga2 La1 86.6(10) 2_656 2_556
O3 Ga2 La1 75.0(13) 4_645 2_556
O3 Ga2 La1 111.4(7) . 2_556
Ga4 Ga2 La1 133.1(3) 3_554 2_556
La1 Ga2 La1 141.2(5) 3_654 2_556
La1 Ga2 La1 71.71(14) 3_554 2_556
La2 Ga2 La1 139.1(5) 1_655 2_556
La1 Ga2 La1 94.5(3) 2_656 2_556
La2 Ga2 La1 71.44(17) . 2_556
O2 Ga3 O2 120(3) 2_656 1_554
O2 Ga3 O5 98.7(17) 2_656 2_656
O2 Ga3 O5 102.7(16) 1_554 2_656
O2 Ga3 O5 102.7(16) 2_656 1_554
O2 Ga3 O5 98.7(17) 1_554 1_554
O5 Ga3 O5 136(2) 2_656 1_554
O2 Ga3 Nb 135.2(14) 2_656 .
O2 Ga3 Nb 80.7(13) 1_554 .
O5 Ga3 Nb 36.6(10) 2_656 .
O5 Ga3 Nb 113.0(12) 1_554 .
O2 Ga3 Nb 80.7(13) 2_656 1_655
O2 Ga3 Nb 135.2(14) 1_554 1_655
O5 Ga3 Nb 113.0(12) 2_656 1_655
O5 Ga3 Nb 36.6(10) 1_554 1_655
Nb Ga3 Nb 113.0(5) . 1_655
O2 Ga3 La2 43.9(15) 2_656 1_655
O2 Ga3 La2 90.5(14) 1_554 1_655
O5 Ga3 La2 140.0(11) 2_656 1_655
O5 Ga3 La2 76.6(11) 1_554 1_655
Nb Ga3 La2 167.7(4) . 1_655
Nb Ga3 La2 79.33(19) 1_655 1_655
O2 Ga3 La2 90.5(14) 2_656 .
O2 Ga3 La2 43.9(15) 1_554 .
O5 Ga3 La2 76.6(11) 2_656 .
O5 Ga3 La2 140.0(11) 1_554 .
Nb Ga3 La2 79.33(19) . .
Nb Ga3 La2 167.7(4) 1_655 .
La2 Ga3 La2 88.4(3) 1_655 .
O2 Ga3 O3 26.4(15) 2_656 4_645
O2 Ga3 O3 126.1(17) 1_554 4_645
O5 Ga3 O3 72.3(12) 2_656 4_645
O5 Ga3 O3 122.3(11) 1_554 4_645
Nb Ga3 O3 108.9(6) . 4_645
Nb Ga3 O3 91.0(6) 1_655 4_645
La2 Ga3 O3 69.6(6) 1_655 4_645
La2 Ga3 O3 84.7(6) . 4_645
O2 Ga3 O3 126.1(17) 2_656 3_544
O2 Ga3 O3 26.4(15) 1_554 3_544
O5 Ga3 O3 122.3(11) 2_656 3_544
O5 Ga3 O3 72.3(12) 1_554 3_544
Nb Ga3 O3 91.0(6) . 3_544
Nb Ga3 O3 108.9(6) 1_655 3_544
La2 Ga3 O3 84.7(6) 1_655 3_544
La2 Ga3 O3 69.6(6) . 3_544
O3 Ga3 O3 144.1(13) 4_645 3_544
O2 Ga3 O3 139.9(14) 2_656 2_645
O2 Ga3 O3 81.7(16) 1_554 2_645
O5 Ga3 O3 108.9(13) 2_656 2_645
O5 Ga3 O3 37.8(11) 1_554 2_645
Nb Ga3 O3 77.1(5) . 2_645
Nb Ga3 O3 62.2(5) 1_655 2_645
La2 Ga3 O3 110.3(5) 1_655 2_645
La2 Ga3 O3 123.4(5) . 2_645
O3 Ga3 O3 151.8(11) 4_645 2_645
O3 Ga3 O3 60.3(4) 3_544 2_645
O2 Ga3 O3 81.7(16) 2_656 1_545
O2 Ga3 O3 139.9(13) 1_554 1_545
O5 Ga3 O3 37.8(11) 2_656 1_545
O5 Ga3 O3 108.9(12) 1_554 1_545
Nb Ga3 O3 62.2(5) . 1_545
Nb Ga3 O3 77.1(5) 1_655 1_545
La2 Ga3 O3 123.4(5) 1_655 1_545
La2 Ga3 O3 110.3(5) . 1_545
O3 Ga3 O3 60.3(4) 4_645 1_545
O3 Ga3 O3 151.8(11) 3_544 1_545
O3 Ga3 O3 102.6(10) 2_645 1_545
O7 Ga4 O3 87(2) 4_646 3_545
O7 Ga4 O4 89(2) 4_646 4_646
O3 Ga4 O4 78.2(16) 3_545 4_646
O7 Ga4 O6 163(2) 4_646 3
O3 Ga4 O6 104.0(18) 3_545 3
O4 Ga4 O6 106.1(16) 4_646 3
O7 Ga4 Ga2 62.2(17) 4_646 3_545
O3 Ga4 Ga2 74.2(12) 3_545 3_545
O4 Ga4 Ga2 27.1(11) 4_646 3_545
O6 Ga4 Ga2 133.2(12) 3 3_545
O7 Ga4 Nb 53.1(17) 4_646 3
O3 Ga4 Nb 103.2(11) 3_545 3
O4 Ga4 Nb 141.4(12) 4_646 3
O6 Ga4 Nb 110.7(12) 3 3
Ga2 Ga4 Nb 115.2(4) 3_545 3
O7 Ga4 Nb 133.4(18) 4_646 3_655
O3 Ga4 Nb 139.6(11) 3_545 3_655
O4 Ga4 Nb 94.8(11) 4_646 3_655
O6 Ga4 Nb 39.3(13) 3 3_655
Ga2 Ga4 Nb 115.6(4) 3_545 3_655
Nb Ga4 Nb 106.3(3) 3 3_655
O7 Ga4 La1 52.7(17) 4_646 .
O3 Ga4 La1 33.9(11) 3_545 .
O4 Ga4 La1 79.4(11) 4_646 .
O6 Ga4 La1 136.8(14) 3 .
Ga2 Ga4 La1 60.8(3) 3_545 .
Nb Ga4 La1 81.7(2) 3 .
Nb Ga4 La1 171.9(3) 3_655 .
O7 Ga4 La1 122.1(17) 4_646 1_655
O3 Ga4 La1 68.7(11) 3_545 1_655
O4 Ga4 La1 36.5(11) 4_646 1_655
O6 Ga4 La1 74.6(12) 3 1_655
Ga2 Ga4 La1 61.0(3) 3_545 1_655
Nb Ga4 La1 171.6(3) 3 1_655
Nb Ga4 La1 82.0(2) 3_655 1_655
La1 Ga4 La1 89.97(19) . 1_655
O7 Ga4 O3 135.4(17) 4_646 2_656
O3 Ga4 O3 73.8(11) 3_545 2_656
O4 Ga4 O3 124.0(12) 4_646 2_656
O6 Ga4 O3 40.4(13) 3 2_656
Ga2 Ga4 O3 141.6(6) 3_545 2_656
Nb Ga4 O3 92.4(6) 3 2_656
Nb Ga4 O3 78.0(5) 3_655 2_656
La1 Ga4 O3 100.4(5) . 2_656
La1 Ga4 O3 87.8(5) 1_655 2_656
O7 Ga4 O3 80.7(18) 4_646 4_645
O3 Ga4 O3 167.0(9) 3_545 4_645
O4 Ga4 O3 103.9(12) 4_646 4_645
O6 Ga4 O3 87.8(14) 3 4_645
Ga2 Ga4 O3 101.7(6) 3_545 4_645
Nb Ga4 O3 67.0(4) 3 4_645
Nb Ga4 O3 53.3(4) 3_655 4_645
La1 Ga4 O3 133.4(5) . 4_645
La1 Ga4 O3 120.5(5) 1_655 4_645
O3 Ga4 O3 114.0(8) 2_656 4_645
O7 Ga4 O3 74.4(18) 4_646 2_646
O3 Ga4 O3 68.2(11) 3_545 2_646
O4 Ga4 O3 17.5(12) 4_646 2_646
O6 Ga4 O3 121.7(13) 3 2_646
Ga2 Ga4 O3 13.3(5) 3_545 2_646
Nb Ga4 O3 127.5(6) 3 2_646
Nb Ga4 O3 111.8(5) 3_655 2_646
La1 Ga4 O3 62.9(5) . 2_646
La1 Ga4 O3 48.1(5) 1_655 2_646
O3 Ga4 O3 129.4(9) 2_656 2_646
O3 Ga4 O3 110.3(8) 4_645 2_646
Ga2 O1 La1 119.6(17) . 2_556
Ga2 O1 La1 98.6(18) . 3_554
La1 O1 La1 117(3) 2_556 3_554
Ga2 O1 O3 34.8(11) . 4_645
La1 O1 O3 87.2(16) 2_556 4_645
La1 O1 O3 105(2) 3_554 4_645
Ga2 O1 La2 100(2) . .
La1 O1 La2 117(2) 2_556 .
La1 O1 La2 101.3(12) 3_554 .
O3 O1 La2 129(2) 4_645 .
Ga2 O1 O3 162(4) . 4_545
La1 O1 O3 51.5(11) 2_556 4_545
La1 O1 O3 76.6(14) 3_554 4_545
O3 O1 O3 129(3) 4_645 4_545
La2 O1 O3 98.3(14) . 4_545
Ga2 O1 O3 61.5(12) . .
La1 O1 O3 145(3) 2_556 .
La1 O1 O3 38.9(8) 3_554 .
O3 O1 O3 80.3(11) 4_645 .
La2 O1 O3 95.6(12) . .
O3 O1 O3 115.4(17) 4_545 .
Ga2 O1 O3 86.9(11) . 1_545
La1 O1 O3 33.1(6) 2_556 1_545
La1 O1 O3 134(2) 3_554 1_545
O3 O1 O3 57.2(10) 4_645 1_545
La2 O1 O3 123.3(16) . 1_545
O3 O1 O3 84.3(13) 4_545 1_545
O3 O1 O3 134.2(16) . 1_545
Ga2 O1 O3 129.6(14) . 1_455
La1 O1 O3 104.7(12) 2_556 1_455
La1 O1 O3 35.7(6) 3_554 1_455
O3 O1 O3 141(2) 4_645 1_455
La2 O1 O3 78.7(8) . 1_455
O3 O1 O3 53.5(7) 4_545 1_455
O3 O1 O3 68.5(8) . 1_455
O3 O1 O3 136.3(13) 1_545 1_455
Ga3 O2 Ga2 125.6(19) 1_556 2_656
Ga3 O2 O3 138(2) 1_556 3_545
Ga2 O2 O3 42.5(12) 2_656 3_545
Ga3 O2 La1 134(2) 1_556 .
Ga2 O2 La1 89.4(13) 2_656 .
O3 O2 La1 50.9(11) 3_545 .
Ga3 O2 La2 115(2) 1_556 1_556
Ga2 O2 La2 89.1(13) 2_656 1_556
O3 O2 La2 105.8(16) 3_545 1_556
La1 O2 La2 92.0(9) . 1_556
Ga3 O2 O3 79.9(15) 1_556 2_646
Ga2 O2 O3 95.4(13) 2_656 2_646
O3 O2 O3 65.1(11) 3_545 2_646
La1 O2 O3 66.2(9) . 2_646
La2 O2 O3 157.6(11) 1_556 2_646
Ga3 O2 O3 127.0(16) 1_556 2_656
Ga2 O2 O3 12.6(8) 2_656 2_656
O3 O2 O3 52.0(12) 3_545 2_656
La1 O2 O3 94.0(10) . 2_656
La2 O2 O3 77.2(9) 1_556 2_656
O3 O2 O3 108.0(10) 2_646 2_656
Ga4 O3 O7 35.5(11) 3_554 2_656
Ga4 O3 Ga2 115(2) 3_554 4_655
O7 O3 Ga2 148(2) 2_656 4_655
Ga4 O3 O4 51.9(13) 3_554 2_656
O7 O3 O4 59.7(15) 2_656 2_656
Ga2 O3 O4 117.9(19) 4_655 2_656
Ga4 O3 La1 117.0(18) 3_554 3_554
O7 O3 La1 81.5(15) 2_656 3_554
Ga2 O3 La1 126(2) 4_655 3_554
O4 O3 La1 105.2(17) 2_656 3_554
Ga4 O3 O2 162(2) 3_554 3_554
O7 O3 O2 152(2) 2_656 3_554
Ga2 O3 O2 59.8(15) 4_655 3_554
O4 O3 O2 113.3(19) 2_656 3_554
La1 O3 O2 74.4(14) 3_554 3_554
Ga4 O3 O1 90.5(19) 3_554 4_655
O7 O3 O1 124(2) 2_656 4_655
Ga2 O3 O1 40.6(13) 4_655 4_655
O4 O3 O1 77.3(15) 2_656 4_655
La1 O3 O1 147(2) 3_554 4_655
O2 O3 O1 75.0(19) 3_554 4_655
Ga4 O3 O6 38.0(11) 3_554 1_565
O7 O3 O6 72.9(16) 2_656 1_565
Ga2 O3 O6 77.0(16) 4_655 1_565
O4 O3 O6 68.3(14) 2_656 1_565
La1 O3 O6 153.3(18) 3_554 1_565
O2 O3 O6 132.2(18) 3_554 1_565
O1 O3 O6 58.4(17) 4_655 1_565
Ga4 O3 Ga2 68.8(12) 3_554 .
O7 O3 Ga2 56.7(13) 2_656 .
Ga2 O3 Ga2 138.2(18) 4_655 .
O4 O3 Ga2 29.1(9) 2_656 .
La1 O3 Ga2 76.1(11) 3_554 .
O2 O3 Ga2 103.1(16) 3_554 .
O1 O3 Ga2 100.4(13) 4_655 .
O6 O3 Ga2 95.5(12) 1_565 .
Ga4 O3 O5 51.9(12) 3_554 2_666
O7 O3 O5 56.5(15) 2_656 2_666
Ga2 O3 O5 97.6(18) 4_655 2_666
O4 O3 O5 103.6(17) 2_656 2_666
La1 O3 O5 102.5(14) 3_554 2_666
O2 O3 O5 142.5(19) 3_554 2_666
O1 O3 O5 108.4(17) 4_655 2_666
O6 O3 O5 56.8(12) 1_565 2_666
Ga2 O3 O5 112.6(14) . 2_666
Ga4 O3 O1 127(2) 3_554 4
O7 O3 O1 102.6(19) 2_656 4
Ga2 O3 O1 89.2(18) 4_655 4
O4 O3 O1 151.3(19) 2_656 4
La1 O3 O1 47.1(9) 3_554 4
O2 O3 O1 70.8(18) 3_554 4
O1 O3 O1 129(3) 4_655 4
O6 O3 O1 131.6(17) 1_565 4
Ga2 O3 O1 122.9(14) . 4
O5 O3 O1 80.1(16) 2_666 4
Ga4 O3 O4 111.8(19) 3_554 3_554
O7 O3 O4 128(2) 2_656 3_554
Ga2 O3 O4 34.6(12) 4_655 3_554
O4 O3 O4 145.5(17) 2_656 3_554
La1 O3 O4 109.2(16) 3_554 3_554
O2 O3 O4 74.2(16) 3_554 3_554
O1 O3 O4 72.3(15) 4_655 3_554
O6 O3 O4 81.9(15) 1_565 3_554
Ga2 O3 O4 172.7(17) . 3_554
O5 O3 O4 71.7(14) 2_666 3_554
O1 O3 O4 63.0(14) 4 3_554
Ga4 O3 La1 90.4(13) 3_554 2_566
O7 O3 La1 88.9(15) 2_656 2_566
Ga2 O3 La1 77.0(14) 4_655 2_566
O4 O3 La1 142.2(17) 2_656 2_566
La1 O3 La1 88.7(11) 3_554 2_566
O2 O3 La1 104.1(15) 3_554 2_566
O1 O3 La1 109.3(13) 4_655 2_566
O6 O3 La1 83.5(11) 1_565 2_566
Ga2 O3 La1 143.8(13) . 2_566
O5 O3 La1 38.6(8) 2_666 2_566
O1 O3 La1 48.1(11) 4 2_566
O4 O3 La1 42.9(10) 3_554 2_566
Ga4 O3 O6 130.2(19) 3_554 4_655
O7 O3 O6 105.5(18) 2_656 4_655
Ga2 O3 O6 105.9(19) 4_655 4_655
O4 O3 O6 84.7(16) 2_656 4_655
La1 O3 O6 45.6(11) 3_554 4_655
O2 O3 O6 47.0(14) 3_554 4_655
O1 O3 O6 103.8(18) 4_655 4_655
O6 O3 O6 149.8(15) 1_565 4_655
Ga2 O3 O6 61.9(11) . 4_655
O5 O3 O6 147.8(17) 2_666 4_655
O1 O3 O6 78.5(15) 4 4_655
O4 O3 O6 118.0(18) 3_554 4_655
La1 O3 O6 126.7(14) 2_566 4_655
Ga4 O3 O1 83.1(16) 3_554 .
O7 O3 O1 54.4(16) 2_656 .
Ga2 O3 O1 156(2) 4_655 .
O4 O3 O1 59.7(12) 2_656 .
La1 O3 O1 45.9(10) 3_554 .
O2 O3 O1 98.0(18) 3_554 .
O1 O3 O1 129.8(15) 4_655 .
O6 O3 O1 118.8(17) 1_565 .
Ga2 O3 O1 31.5(6) . .
O5 O3 O1 106.1(16) 2_666 .
O1 O3 O1 91.7(13) 4 .
O4 O3 O1 154.7(17) 3_554 .
La1 O3 O1 120.4(12) 2_566 .
O6 O3 O1 51.1(15) 4_655 .
Ga4 O3 La1 78.7(11) 3_554 3_654
O7 O3 La1 100.3(14) 2_656 3_654
Ga2 O3 La1 77.3(12) 4_655 3_654
O4 O3 La1 42.4(10) 2_656 3_654
La1 O3 La1 126.5(15) 3_554 3_654
O2 O3 La1 83.4(13) 3_554 3_654
O1 O3 La1 38.2(8) 4_655 3_654
O6 O3 La1 67.0(10) 1_565 3_654
Ga2 O3 La1 62.3(7) . 3_654
O5 O3 La1 123.1(13) 2_666 3_654
O1 O3 La1 154.2(19) 4 3_654
O4 O3 La1 110.4(15) 3_554 3_654
La1 O3 La1 144.4(12) 2_566 3_654
O6 O3 La1 84.1(12) 4_655 3_654
O1 O3 La1 92.1(10) . 3_654
Ga4 O3 O6 78.7(13) 3_554 1_465
O7 O3 O6 61.1(13) 2_656 1_465
Ga2 O3 O6 111.1(17) 4_655 1_465
O4 O3 O6 120.7(17) 2_656 1_465
La1 O3 O6 66.8(10) 3_554 1_465
O2 O3 O6 119.2(16) 3_554 1_465
O1 O3 O6 140.4(16) 4_655 1_465
O6 O3 O6 93.6(14) 1_565 1_465
Ga2 O3 O6 110.4(12) . 1_465
O5 O3 O6 36.8(10) 2_666 1_465
O1 O3 O6 48.5(16) 4 1_465
O4 O3 O6 76.6(14) 3_554 1_465
La1 O3 O6 34.1(7) 2_566 1_465
O6 O3 O6 112.3(12) 4_655 1_465
O1 O3 O6 87.0(11) . 1_465
La1 O3 O6 157.2(14) 3_654 1_465
Ga4 O3 Ga1 48.9(9) 3_554 1_565
O7 O3 Ga1 35.8(11) 2_656 1_565
Ga2 O3 Ga1 122.7(18) 4_655 1_565
O4 O3 Ga1 93.0(14) 2_656 1_565
La1 O3 Ga1 83.4(10) 3_554 1_565
O2 O3 Ga1 149.0(15) 3_554 1_565
O1 O3 Ga1 129.2(17) 4_655 1_565
O6 O3 Ga1 71.5(11) 1_565 1_565
Ga2 O3 Ga1 92.0(9) . 1_565
O5 O3 Ga1 25.4(8) 2_666 1_565
O1 O3 Ga1 78.3(16) 4 1_565
O4 O3 Ga1 93.6(14) 3_554 1_565
La1 O3 Ga1 53.2(6) 2_566 1_565
O6 O3 Ga1 125.1(14) 4_655 1_565
O1 O3 Ga1 80.8(12) . 1_565
La1 O3 Ga1 127.5(10) 3_654 1_565
O6 O3 Ga1 30.0(7) 1_465 1_565
Ga4 O3 Nb 48.9(9) 3_554 1_565
O7 O3 Nb 35.8(11) 2_656 1_565
Ga2 O3 Nb 122.7(18) 4_655 1_565
O4 O3 Nb 93.0(14) 2_656 1_565
La1 O3 Nb 83.4(10) 3_554 1_565
O2 O3 Nb 149.0(15) 3_554 1_565
O1 O3 Nb 129.2(17) 4_655 1_565
O6 O3 Nb 71.5(11) 1_565 1_565
Ga2 O3 Nb 92.0(9) . 1_565
O5 O3 Nb 25.4(8) 2_666 1_565
O1 O3 Nb 78.3(16) 4 1_565
O4 O3 Nb 93.6(14) 3_554 1_565
La1 O3 Nb 53.2(6) 2_566 1_565
O6 O3 Nb 125.1(14) 4_655 1_565
O1 O3 Nb 80.8(12) . 1_565
La1 O3 Nb 127.5(10) 3_654 1_565
O6 O3 Nb 30.0(7) 1_465 1_565
Ga1 O3 Nb 0.0(3) 1_565 1_565
Ga4 O3 Ga3 146.7(15) 3_554 3
O7 O3 Ga3 146.9(18) 2_656 3
Ga2 O3 Ga3 62.2(13) 4_655 3
O4 O3 Ga3 98.1(14) 2_656 3
La1 O3 Ga3 81.6(11) 3_554 3
O2 O3 Ga3 15.8(9) 3_554 3
O1 O3 Ga3 66.0(15) 4_655 3
O6 O3 Ga3 124.4(14) 1_565 3
Ga2 O3 Ga3 91.6(10) . 3
O5 O3 Ga3 155.8(15) 2_666 3
O1 O3 Ga3 86.0(16) 4 3
O4 O3 Ga3 84.4(13) 3_554 3
La1 O3 Ga3 118.9(11) 2_566 3
O6 O3 Ga3 44.3(10) 4_655 3
O1 O3 Ga3 93.9(14) . 3
La1 O3 Ga3 68.2(7) 3_654 3
O6 O3 Ga3 134.5(12) 1_465 3
Ga1 O3 Ga3 163.2(10) 1_565 3
Nb O3 Ga3 163.2(10) 1_565 3
Ga4 O3 O5 112.7(15) 3_554 3_554
O7 O3 O5 122.3(17) 2_656 3_554
Ga2 O3 O5 74.0(15) 4_655 3_554
O4 O3 O5 65.0(13) 2_656 3_554
La1 O3 O5 98.5(14) 3_554 3_554
O2 O3 O5 50.0(12) 3_554 3_554
O1 O3 O5 52.3(13) 4_655 3_554
O6 O3 O5 101.4(13) 1_565 3_554
Ga2 O3 O5 67.2(10) . 3_554
O5 O3 O5 158.2(13) 2_666 3_554
O1 O3 O5 119.1(18) 4 3_554
O4 O3 O5 106.5(16) 3_554 3_554
La1 O3 O5 148.6(14) 2_566 3_554
O6 O3 O5 53.0(11) 4_655 3_554
O1 O3 O5 84.7(13) . 3_554
La1 O3 O5 36.1(7) 3_654 3_554
O6 O3 O5 164.9(14) 1_465 3_554
Ga1 O3 O5 157.7(13) 1_565 3_554
Nb O3 O5 157.7(13) 1_565 3_554
Ga3 O3 O5 34.2(7) 3 3_554
Ga4 O3 Ga3 36.2(8) 3_554 1_565
O7 O3 Ga3 57.6(13) 2_656 1_565
Ga2 O3 Ga3 91.0(15) 4_655 1_565
O4 O3 Ga3 86.5(13) 2_656 1_565
La1 O3 Ga3 124.2(13) 3_554 1_565
O2 O3 Ga3 149.7(16) 3_554 1_565
O1 O3 Ga3 88.2(15) 4_655 1_565
O6 O3 Ga3 32.8(9) 1_565 1_565
Ga2 O3 Ga3 104.7(10) . 1_565
O5 O3 Ga3 24.2(7) 2_666 1_565
O1 O3 Ga3 103.3(15) 4 1_565
O4 O3 Ga3 76.7(12) 3_554 1_565
La1 O3 Ga3 57.5(6) 2_566 1_565
O6 O3 Ga3 163.1(15) 4_655 1_565
O1 O3 Ga3 112.1(14) . 1_565
La1 O3 Ga3 98.9(8) 3_654 1_565
O6 O3 Ga3 60.8(8) 1_465 1_565
Ga1 O3 Ga3 41.1(4) 1_565 1_565
Nb O3 Ga3 41.1(4) 1_565 1_565
Ga3 O3 Ga3 151.8(11) 3 1_565
O5 O3 Ga3 134.2(11) 3_554 1_565
Ga4 O3 O2 48.7(10) 3_554 2_666
O7 O3 O2 75.5(15) 2_656 2_666
Ga2 O3 O2 72.8(15) 4_655 2_666
O4 O3 O2 92.4(14) 2_656 2_666
La1 O3 O2 138.4(14) 3_554 2_666
O2 O3 O2 132.3(17) 3_554 2_666
O1 O3 O2 72.6(14) 4_655 2_666
O6 O3 O2 26.3(9) 1_565 2_666
Ga2 O3 O2 116.4(11) . 2_666
O5 O3 O2 36.0(9) 2_666 2_666
O1 O3 O2 105.3(14) 4 2_666
O4 O3 O2 63.2(12) 3_554 2_666
La1 O3 O2 57.2(7) 2_566 2_666
O6 O3 O2 175.8(14) 4_655 2_666
O1 O3 O2 129.6(16) . 2_666
La1 O3 O2 91.7(8) 3_654 2_666
O6 O3 O2 71.8(9) 1_465 2_666
Ga1 O3 O2 57.9(7) 1_565 2_666
Nb O3 O2 57.9(7) 1_565 2_666
Ga3 O3 O2 133.5(11) 3 2_666
O5 O3 O2 123.0(11) 3_554 2_666
Ga3 O3 O2 18.4(5) 1_565 2_666
Ga4 O3 La1 66.9(10) 3_554 2_666
O7 O3 La1 101.9(14) 2_656 2_666
Ga2 O3 La1 48.4(11) 4_655 2_666
O4 O3 La1 84.0(12) 2_656 2_666
La1 O3 La1 170.6(15) 3_554 2_666
O2 O3 La1 104.1(14) 3_554 2_666
O1 O3 La1 35.7(12) 4_655 2_666
O6 O3 La1 29.0(9) 1_565 2_666
Ga2 O3 La1 113.1(9) . 2_666
O5 O3 La1 72.8(10) 2_666 2_666
O1 O3 La1 123.5(13) 4 2_666
O4 O3 La1 61.7(11) 3_554 2_666
La1 O3 La1 82.7(8) 2_566 2_666
O6 O3 La1 139.4(14) 4_655 2_666
O1 O3 La1 142.8(13) . 2_666
La1 O3 La1 61.8(6) 3_654 2_666
O6 O3 La1 106.9(10) 1_465 2_666
Ga1 O3 La1 94.3(8) 1_565 2_666
Nb O3 La1 94.3(8) 1_565 2_666
Ga3 O3 La1 99.3(8) 3 2_666
O5 O3 La1 87.1(9) 3_554 2_666
Ga3 O3 La1 53.3(5) 1_565 2_666
O2 O3 La1 36.9(5) 2_666 2_666
Ga4 O3 O3 85.6(16) 3_554 4_645
O7 O3 O3 77.5(15) 2_656 4_645
Ga2 O3 O3 121(2) 4_655 4_645
O4 O3 O3 36.4(11) 2_656 4_645
La1 O3 O3 77.4(10) 3_554 4_645
O2 O3 O3 83.6(16) 3_554 4_645
O1 O3 O3 88.5(15) 4_655 4_645
O6 O3 O3 103.7(16) 1_565 4_645
Ga2 O3 O3 20.8(5) . 4_645
O5 O3 O3 133.0(18) 2_666 4_645
O1 O3 O3 122.8(15) 4 4_645
O4 O3 O3 154(2) 3_554 4_645
La1 O3 O3 161.8(15) 2_566 4_645
O6 O3 O3 48.3(10) 4_655 4_645
O1 O3 O3 41.4(7) . 4_645
La1 O3 O3 51.8(9) 3_654 4_645
O6 O3 O3 127.8(14) 1_465 4_645
Ga1 O3 O3 112.6(13) 1_565 4_645
Nb O3 O3 112.6(13) 1_565 4_645
Ga3 O3 O3 71.1(11) 3 4_645
O5 O3 O3 47.3(11) 3_554 4_645
Ga3 O3 O3 121.6(14) 1_565 4_645
O2 O3 O3 128.7(14) 2_666 4_645
La1 O3 O3 111.8(13) 2_666 4_645
Ga4 O3 O3 79.1(15) 3_554 4_655
O7 O3 O3 106.2(19) 2_656 4_655
Ga2 O3 O3 42.9(11) 4_655 4_655
O4 O3 O3 112.9(18) 2_656 4_655
La1 O3 O3 139.6(16) 3_554 4_655
O2 O3 O3 101.3(18) 3_554 4_655
O1 O3 O3 58.3(13) 4_655 4_655
O6 O3 O3 46.6(11) 1_565 4_655
Ga2 O3 O3 141.6(16) . 4_655
O5 O3 O3 56.5(11) 2_666 4_655
O1 O3 O3 93.0(12) 4 4_655
O4 O3 O3 35.3(9) 3_554 4_655
La1 O3 O3 52.7(6) 2_566 4_655
O6 O3 O3 148.2(19) 4_655 4_655
O1 O3 O3 161(2) . 4_655
La1 O3 O3 91.8(13) 3_654 4_655
O6 O3 O3 82.2(11) 1_465 4_655
Ga1 O3 O3 81.8(10) 1_565 4_655
Nb O3 O3 81.8(10) 1_565 4_655
Ga3 O3 O3 105.1(14) 3 4_655
O5 O3 O3 109.1(15) 3_554 4_655
Ga3 O3 O3 48.6(8) 1_565 4_655
O2 O3 O3 31.3(9) 2_666 4_655
La1 O3 O3 31.1(7) 2_666 4_655
O3 O3 O3 142.8(18) 4_645 4_655
Ga4 O3 La2 57.5(10) 3_554 .
O7 O3 La2 22.8(10) 2_656 .
Ga2 O3 La2 169.9(19) 4_655 .
O4 O3 La2 64.0(12) 2_656 .
La1 O3 La2 60.0(8) 3_554 .
O2 O3 La2 129.5(15) 3_554 .
O1 O3 La2 139.8(16) 4_655 .
O6 O3 La2 95.4(12) 1_565 .
Ga2 O3 La2 48.2(6) . .
O5 O3 La2 72.5(10) 2_666 .
O1 O3 La2 91.0(14) 4 .
O4 O3 La2 138.7(15) 3_554 .
La1 O3 La2 95.7(8) 2_566 .
O6 O3 La2 84.0(12) 4_655 .
O1 O3 La2 34.0(11) . .
La1 O3 La2 106.1(9) 3_654 .
O6 O3 La2 62.3(8) 1_465 .
Ga1 O3 La2 47.7(4) 1_565 .
Nb O3 La2 47.7(4) 1_565 .
Ga3 O3 La2 127.8(10) 3 .
O5 O3 La2 114.4(11) 3_554 .
Ga3 O3 La2 79.2(6) 1_565 .
O2 O3 La2 97.4(9) 2_666 .
La1 O3 La2 124.4(9) 2_666 .
O3 O3 La2 67.2(9) 4_645 .
O3 O3 La2 127.1(14) 4_655 .
Ga4 O3 O7 105.9(14) 3_554 3_554
O7 O3 O7 137.5(18) 2_656 3_554
Ga2 O3 O7 11.0(11) 4_655 3_554
O4 O3 O7 118.1(14) 2_656 3_554
La1 O3 O7 132.0(14) 3_554 3_554
O2 O3 O7 70.4(14) 3_554 3_554
O1 O3 O7 42.4(10) 4_655 3_554
O6 O3 O7 68.4(11) 1_565 3_554
Ga2 O3 O7 142.9(11) . 3_554
O5 O3 O7 87.1(12) 2_666 3_554
O1 O3 O7 90.3(13) 4 3_554
O4 O3 O7 29.9(11) 3_554 3_554
La1 O3 O7 70.0(8) 2_566 3_554
O6 O3 O7 116.8(15) 4_655 3_554
O1 O3 O7 166.8(16) . 3_554
La1 O3 O7 80.6(9) 3_654 3_554
O6 O3 O7 104.0(11) 1_465 3_554
Ga1 O3 O7 112.4(10) 1_565 3_554
Nb O3 O7 112.4(10) 1_565 3_554
Ga3 O3 O7 73.2(9) 3 3_554
O5 O3 O7 82.9(11) 3_554 3_554
Ga3 O3 O7 80.1(8) 1_565 3_554
O2 O3 O7 62.0(9) 2_666 3_554
La1 O3 O7 40.9(6) 2_666 3_554
O3 O3 O7 128.2(15) 4_645 3_554
O3 O3 O7 31.9(9) 4_655 3_554
La2 O3 O7 159.0(11) . 3_554
Ga4 O3 Nb 25.1(7) 3_554 1_665
O7 O3 Nb 60.5(12) 2_656 1_665
Ga2 O3 Nb 91.7(14) 4_655 1_665
O4 O3 Nb 53.4(11) 2_656 1_665
La1 O3 Nb 141.8(14) 3_554 1_665
O2 O3 Nb 140.3(14) 3_554 1_665
O1 O3 Nb 65.8(15) 4_655 1_665
O6 O3 Nb 16.6(8) 1_565 1_665
Ga2 O3 Nb 79.3(8) . 1_665
O5 O3 Nb 61.2(9) 2_666 1_665
O1 O3 Nb 141.0(16) 4 1_665
O4 O3 Nb 98.4(13) 3_554 1_665
La1 O3 Nb 94.3(8) 2_566 1_665
O6 O3 Nb 137.8(13) 4_655 1_665
O1 O3 Nb 102.4(13) . 1_665
La1 O3 Nb 62.3(6) 3_654 1_665
O6 O3 Nb 95.6(10) 1_465 1_665
Ga1 O3 Nb 68.6(6) 1_565 1_665
Nb O3 Nb 68.6(6) 1_565 1_665
Ga3 O3 Nb 128.1(9) 3 1_665
O5 O3 Nb 98.4(9) 3_554 1_665
Ga3 O3 Nb 37.8(3) 1_565 1_665
O2 O3 Nb 39.1(5) 2_666 1_665
La1 O3 Nb 43.3(4) 2_666 1_665
O3 O3 Nb 89.6(12) 4_645 1_665
O3 O3 Nb 63.1(10) 4_655 1_665
La2 O3 Nb 81.8(6) . 1_665
O7 O3 Nb 84.0(8) 3_554 1_665
Ga4 O3 Ga1 25.1(7) 3_554 1_665
O7 O3 Ga1 60.5(12) 2_656 1_665
Ga2 O3 Ga1 91.7(14) 4_655 1_665
O4 O3 Ga1 53.4(11) 2_656 1_665
La1 O3 Ga1 141.8(14) 3_554 1_665
O2 O3 Ga1 140.3(14) 3_554 1_665
O1 O3 Ga1 65.8(15) 4_655 1_665
O6 O3 Ga1 16.6(8) 1_565 1_665
Ga2 O3 Ga1 79.3(8) . 1_665
O5 O3 Ga1 61.2(9) 2_666 1_665
O1 O3 Ga1 141.0(16) 4 1_665
O4 O3 Ga1 98.4(13) 3_554 1_665
La1 O3 Ga1 94.3(8) 2_566 1_665
O6 O3 Ga1 137.8(13) 4_655 1_665
O1 O3 Ga1 102.4(13) . 1_665
La1 O3 Ga1 62.3(6) 3_654 1_665
O6 O3 Ga1 95.6(10) 1_465 1_665
Ga1 O3 Ga1 68.6(6) 1_565 1_665
Nb O3 Ga1 68.6(6) 1_565 1_665
Ga3 O3 Ga1 128.1(9) 3 1_665
O5 O3 Ga1 98.4(9) 3_554 1_665
Ga3 O3 Ga1 37.8(3) 1_565 1_665
O2 O3 Ga1 39.1(5) 2_666 1_665
La1 O3 Ga1 43.3(4) 2_666 1_665
O3 O3 Ga1 89.6(12) 4_645 1_665
O3 O3 Ga1 63.1(10) 4_655 1_665
La2 O3 Ga1 81.8(6) . 1_665
O7 O3 Ga1 84.0(8) 3_554 1_665
Nb O3 Ga1 0.0(3) 1_665 1_665
Ga4 O3 O4 91.9(14) 3_554 2_556
O7 O3 O4 56.9(12) 2_656 2_556
Ga2 O3 O4 143.2(18) 4_655 2_556
O4 O3 O4 98.3(15) 2_656 2_556
La1 O3 O4 27.0(8) 3_554 2_556
O2 O3 O4 101.1(15) 3_554 2_556
O1 O3 O4 172.0(16) 4_655 2_556
O6 O3 O4 126.4(15) 1_565 2_556
Ga2 O3 O4 73.4(9) . 2_556
O5 O3 O4 79.0(12) 2_666 2_556
O1 O3 O4 54.0(12) 4 2_556
O4 O3 O4 113.7(13) 3_554 2_556
La1 O3 O4 78.3(9) 2_566 2_556
O6 O3 O4 68.9(12) 4_655 2_556
O1 O3 O4 43.2(8) . 2_556
La1 O3 O4 135.2(12) 3_654 2_556
O6 O3 O4 47.6(9) 1_465 2_556
Ga1 O3 O4 57.2(7) 1_565 2_556
Nb O3 O4 57.2(7) 1_565 2_556
Ga3 O3 O4 108.5(11) 3 2_556
O5 O3 O4 119.8(13) 3_554 2_556
Ga3 O3 O4 98.3(9) 1_565 2_556
O2 O3 O4 114.6(11) 2_666 2_556
La1 O3 O4 151.4(12) 2_666 2_556
O3 O3 O4 84.1(10) 4_645 2_556
O3 O3 O4 129.7(14) 4_655 2_556
La2 O3 O4 38.6(6) . 2_556
O7 O3 O4 143.3(12) 3_554 2_556
Nb O3 O4 117.0(10) 1_665 2_556
Ga1 O3 O4 117.0(10) 1_665 2_556
Ga4 O3 Ga4 112.8(14) 3_554 2_656
O7 O3 Ga4 100.4(15) 2_656 2_656
Ga2 O3 Ga4 105.5(16) 4_655 2_656
O4 O3 Ga4 62.2(12) 2_656 2_656
La1 O3 Ga4 66.7(9) 3_554 2_656
O2 O3 Ga4 57.2(12) 3_554 2_656
O1 O3 Ga4 87.5(12) 4_655 2_656
O6 O3 Ga4 124.8(12) 1_565 2_656
Ga2 O3 Ga4 45.9(6) . 2_656
O5 O3 Ga4 156.6(14) 2_666 2_656
O1 O3 Ga4 103.5(13) 4 2_656
O4 O3 Ga4 130.8(15) 3_554 2_656
La1 O3 Ga4 151.6(11) 2_566 2_656
O6 O3 Ga4 25.0(9) 4_655 2_656
O1 O3 Ga4 51.1(11) . 2_656
La1 O3 Ga4 60.4(6) 3_654 2_656
O6 O3 Ga4 131.9(11) 1_465 2_656
Ga1 O3 Ga4 131.8(10) 1_565 2_656
Nb O3 Ga4 131.8(10) 1_565 2_656
Ga3 O3 Ga4 46.6(5) 3 2_656
O5 O3 Ga4 35.6(8) 3_554 2_656
Ga3 O3 Ga4 148.6(10) 1_565 2_656
O2 O3 Ga4 151.1(10) 2_666 2_656
La1 O3 Ga4 120.6(8) 2_666 2_656
O3 O3 Ga4 27.2(6) 4_645 2_656
O3 O3 Ga4 144.6(15) 4_655 2_656
La2 O3 Ga4 84.3(7) . 2_656
O7 O3 Ga4 115.8(10) 3_554 2_656
Nb O3 Ga4 113.7(8) 1_665 2_656
Ga1 O3 Ga4 113.7(8) 1_665 2_656
O4 O3 Ga4 84.6(9) 2_556 2_656
Ga4 O3 O7 10.3(9) 3_554 1_554
O7 O3 O7 31.8(12) 2_656 1_554
Ga2 O3 O7 122.0(16) 4_655 1_554
O4 O3 O7 43.0(12) 2_656 1_554
La1 O3 O7 111.7(13) 3_554 1_554
O2 O3 O7 156.0(16) 3_554 1_554
O1 O3 O7 92.5(16) 4_655 1_554
O6 O3 O7 45.4(10) 1_565 1_554
Ga2 O3 O7 58.5(8) . 1_554
O5 O3 O7 60.7(10) 2_666 1_554
O1 O3 O7 131.1(18) 4 1_554
O4 O3 O7 122.0(15) 3_554 1_554
La1 O3 O7 99.3(10) 2_566 1_554
O6 O3 O7 120.0(14) 4_655 1_554
O1 O3 O7 74.1(13) . 1_554
La1 O3 O7 74.4(7) 3_654 1_554
O6 O3 O7 83.5(11) 1_465 1_554
Ga1 O3 O7 53.5(6) 1_565 1_554
Nb O3 O7 53.5(6) 1_565 1_554
Ga3 O3 O7 140.3(10) 3 1_554
O5 O3 O7 106.2(11) 3_554 1_554
Ga3 O3 O7 46.4(6) 1_565 1_554
O2 O3 O7 58.8(8) 2_666 1_554
La1 O3 O7 73.6(7) 2_666 1_554
O3 O3 O7 75.5(11) 4_645 1_554
O3 O3 O7 88.7(12) 4_655 1_554
La2 O3 O7 51.7(6) . 1_554
O7 O3 O7 113.8(11) 3_554 1_554
Nb O3 O7 30.3(5) 1_665 1_554
Ga1 O3 O7 30.3(5) 1_665 1_554
O4 O3 O7 88.6(10) 2_556 1_554
Ga4 O3 O7 102.7(9) 2_656 1_554
Ga4 O3 Ga4 12.3(8) 3_554 4_655
O7 O3 Ga4 24.6(11) 2_656 4_655
Ga2 O3 Ga4 124.2(17) 4_655 4_655
O4 O3 Ga4 57.4(12) 2_656 4_655
La1 O3 Ga4 105.7(12) 3_554 4_655
O2 O3 Ga4 170.6(16) 3_554 4_655
O1 O3 Ga4 102.7(16) 4_655 4_655
O6 O3 Ga4 48.4(10) 1_565 4_655
Ga2 O3 Ga4 68.2(7) . 4_655
O5 O3 Ga4 46.9(9) 2_666 4_655
O1 O3 Ga4 116.4(17) 4 4_655
O4 O3 Ga4 114.0(14) 3_554 4_655
La1 O3 Ga4 85.2(8) 2_566 4_655
O6 O3 Ga4 126.5(13) 4_655 4_655
O1 O3 Ga4 76.3(13) . 4_655
La1 O3 Ga4 89.3(7) 3_654 4_655
O6 O3 Ga4 68.4(9) 1_465 4_655
Ga1 O3 Ga4 38.4(4) 1_565 4_655
Nb O3 Ga4 38.4(4) 1_565 4_655
Ga3 O3 Ga4 155.4(10) 3 4_655
O5 O3 Ga4 121.4(10) 3_554 4_655
Ga3 O3 Ga4 37.5(3) 1_565 4_655
O2 O3 Ga4 53.5(6) 2_666 4_655
La1 O3 Ga4 77.3(6) 2_666 4_655
O3 O3 Ga4 87.3(12) 4_645 4_655
O3 O3 Ga4 84.8(11) 4_655 4_655
La2 O3 Ga4 47.3(4) . 4_655
O7 O3 Ga4 114.2(9) 3_554 4_655
Nb O3 Ga4 37.1(3) 1_665 4_655
Ga1 O3 Ga4 37.1(3) 1_665 4_655
O4 O3 Ga4 80.0(8) 2_556 4_655
Ga4 O3 Ga4 114.0(8) 2_656 4_655
O7 O3 Ga4 15.2(4) 1_554 4_655
Ga4 O3 La2 153.2(16) 3_554 3
O7 O3 La2 141.1(15) 2_656 3
Ga2 O3 La2 55.3(11) 4_655 3
O4 O3 La2 154.0(16) 2_656 3
La1 O3 La2 71.4(9) 3_554 3
O2 O3 La2 40.6(10) 3_554 3
O1 O3 La2 92.0(16) 4_655 3
O6 O3 La2 125.9(13) 1_565 3
Ga2 O3 La2 136.5(12) . 3
O5 O3 La2 102.3(12) 2_666 3
O1 O3 La2 38.6(14) 4 3
O4 O3 La2 44.6(10) 3_554 3
La1 O3 La2 63.7(6) 2_566 3
O6 O3 La2 74.7(11) 4_655 3
O1 O3 La2 114.9(13) . 3
La1 O3 La2 118.1(10) 3_654 3
O6 O3 La2 82.5(9) 1_465 3
Ga1 O3 La2 111.8(8) 1_565 3
Nb O3 La2 111.8(8) 1_565 3
Ga3 O3 La2 56.0(6) 3 3
O5 O3 La2 89.6(10) 3_554 3
Ga3 O3 La2 117.3(9) 1_565 3
O2 O3 La2 107.1(10) 2_666 3
La1 O3 La2 101.2(8) 2_666 3
O3 O3 La2 121.1(13) 4_645 3
O3 O3 La2 79.7(10) 4_655 3
La2 O3 La2 127.7(8) . 3
O7 O3 La2 60.6(7) 3_554 3
Nb O3 La2 142.5(9) 1_665 3
Ga1 O3 La2 142.5(9) 1_665 3
O4 O3 La2 89.2(9) 2_556 3
Ga4 O3 La2 94.0(8) 2_656 3
O7 O3 La2 162.9(11) 1_554 3
Ga4 O3 La2 148.6(9) 4_655 3
Ga4 O3 O5 138.9(16) 3_554 3_454
O7 O3 O5 103.6(15) 2_656 3_454
Ga2 O3 O5 105.6(17) 4_655 3_454
O4 O3 O5 113.3(16) 2_656 3_454
La1 O3 O5 22.5(7) 3_554 3_454
O2 O3 O5 52.0(12) 3_554 3_454
O1 O3 O5 126.3(19) 4_655 3_454
O6 O3 O5 175.1(15) 1_565 3_454
Ga2 O3 O5 85.3(10) . 3_454
O5 O3 O5 118.4(11) 2_666 3_454
O1 O3 O5 45.1(11) 4 3_454
O4 O3 O5 97.9(14) 3_554 3_454
La1 O3 O5 93.0(9) 2_566 3_454
O6 O3 O5 34.0(10) 4_655 3_454
O1 O3 O5 60.2(12) . 3_454
La1 O3 O5 117.5(11) 3_654 3_454
O6 O3 O5 81.6(10) 1_465 3_454
Ga1 O3 O5 103.6(9) 1_565 3_454
Nb O3 O5 103.6(9) 1_565 3_454
Ga3 O3 O5 60.4(8) 3 3_454
O5 O3 O5 83.4(11) 3_554 3_454
Ga3 O3 O5 142.3(10) 1_565 3_454
O2 O3 O5 150.0(11) 2_666 3_454
La1 O3 O5 154.0(12) 2_666 3_454
O3 O3 O5 78.7(10) 4_645 3_454
O3 O3 O5 133.1(14) 4_655 3_454
La2 O3 O5 81.5(8) . 3_454
O7 O3 O5 113.6(11) 3_554 3_454
Nb O3 O5 162.3(11) 1_665 3_454
Ga1 O3 O5 162.3(11) 1_665 3_454
O4 O3 O5 49.1(9) 2_556 3_454
Ga4 O3 O5 58.9(8) 2_656 3_454
O7 O3 O5 132.4(11) 1_554 3_454
Ga4 O3 O5 128.0(10) 4_655 3_454
La2 O3 O5 54.7(7) 3 3_454
Ga4 O3 O2 60.7(11) 3_554 2_656
O7 O3 O2 51.8(13) 2_656 2_656
Ga2 O3 O2 137.6(16) 4_655 2_656
O4 O3 O2 22.8(10) 2_656 2_656
La1 O3 O2 82.6(11) 3_554 2_656
O2 O3 O2 110.2(16) 3_554 2_656
O1 O3 O2 97.9(12) 4_655 2_656
O6 O3 O2 87.3(11) 1_565 2_656
Ga2 O3 O2 8.4(5) . 2_656
O5 O3 O2 106.3(12) 2_666 2_656
O1 O3 O2 128.6(13) 4 2_656
O4 O3 O2 168.2(15) 3_554 2_656
La1 O3 O2 140.6(11) 2_566 2_656
O6 O3 O2 70.2(11) 4_655 2_656
O1 O3 O2 37.0(8) . 2_656
La1 O3 O2 60.4(7) 3_654 2_656
O6 O3 O2 109.0(11) 1_465 2_656
Ga1 O3 O2 87.5(8) 1_565 2_656
Nb O3 O2 87.5(8) 1_565 2_656
Ga3 O3 O2 97.9(9) 3 2_656
O5 O3 O2 70.9(10) 3_554 2_656
Ga3 O3 O2 96.8(8) 1_565 2_656
O2 O3 O2 108.0(10) 2_666 2_656
La1 O3 O2 106.4(8) 2_666 2_656
O3 O3 O2 26.8(8) 4_645 2_656
O3 O3 O2 133.7(14) 4_655 2_656
La2 O3 O2 47.1(5) . 2_656
O7 O3 O2 140.0(10) 3_554 2_656
Nb O3 O2 71.1(6) 1_665 2_656
Ga1 O3 O2 71.1(6) 1_665 2_656
O4 O3 O2 76.7(9) 2_556 2_656
Ga4 O3 O2 53.2(6) 2_656 2_656
O7 O3 O2 50.4(7) 1_554 2_656
Ga4 O3 O2 60.8(6) 4_655 2_656
La2 O3 O2 144.9(10) 3 2_656
O5 O3 O2 93.2(10) 3_454 2_656
Ga4 O3 Ga4 105.3(14) 3_554 2_666
O7 O3 Ga4 129.4(17) 2_656 2_666
Ga2 O3 Ga4 25.3(10) 4_655 2_666
O4 O3 Ga4 132.0(14) 2_656 2_666
La1 O3 Ga4 122.4(13) 3_554 2_666
O2 O3 Ga4 76.7(13) 3_554 2_666
O1 O3 Ga4 59.5(10) 4_655 2_666
O6 O3 Ga4 71.5(10) 1_565 2_666
Ga2 O3 Ga4 159.6(11) . 2_666
O5 O3 Ga4 74.0(10) 2_666 2_666
O1 O3 Ga4 76.6(11) 4 2_666
O4 O3 Ga4 13.7(9) 3_554 2_666
La1 O3 Ga4 52.4(6) 2_566 2_666
O6 O3 Ga4 123.2(14) 4_655 2_666
O1 O3 Ga4 168.2(12) . 2_666
La1 O3 Ga4 97.7(8) 3_654 2_666
O6 O3 Ga4 86.5(9) 1_465 2_666
Ga1 O3 Ga4 98.3(8) 1_565 2_666
Nb O3 Ga4 98.3(8) 1_565 2_666
Ga3 O3 Ga4 83.6(8) 3 2_666
O5 O3 Ga4 99.3(11) 3_554 2_666
Ga3 O3 Ga4 73.1(6) 1_565 2_666
O2 O3 Ga4 57.0(7) 2_666 2_666
La1 O3 Ga4 48.8(4) 2_666 2_666
O3 O3 Ga4 145.7(14) 4_645 2_666
O3 O3 Ga4 26.2(6) 4_655 2_666
La2 O3 Ga4 145.8(9) . 2_666
O7 O3 Ga4 17.7(5) 3_554 2_666
Nb O3 Ga4 88.1(7) 1_665 2_666
Ga1 O3 Ga4 88.1(7) 1_665 2_666
O4 O3 Ga4 126.9(10) 2_556 2_666
Ga4 O3 Ga4 129.4(9) 2_656 2_666
O7 O3 Ga4 114.9(9) 1_554 2_666
Ga4 O3 Ga4 110.3(8) 4_655 2_666
La2 O3 Ga4 54.4(5) 3 2_666
O5 O3 Ga4 109.1(10) 3_454 2_666
O2 O3 Ga4 154.7(9) 2_656 2_666
Ga4 O3 Ga4 86.7(12) 3_554 3_454
O7 O3 Ga4 58.0(11) 2_656 3_454
Ga2 O3 Ga4 127.3(16) 4_655 3_454
O4 O3 Ga4 113.2(14) 2_656 3_454
La1 O3 Ga4 45.1(7) 3_554 3_454
O2 O3 Ga4 110.2(13) 3_554 3_454
O1 O3 Ga4 163.2(14) 4_655 3_454
O6 O3 Ga4 111.9(13) 1_565 3_454
Ga2 O3 Ga4 94.0(9) . 3_454
O5 O3 Ga4 57.4(9) 2_666 3_454
O1 O3 Ga4 44.7(14) 4 3_454
O4 O3 Ga4 93.4(13) 3_554 3_454
La1 O3 Ga4 54.2(5) 2_566 3_454
O6 O3 Ga4 90.5(12) 4_655 3_454
O1 O3 Ga4 66.3(8) . 3_454
La1 O3 Ga4 155.3(11) 3_654 3_454
O6 O3 Ga4 23.1(6) 1_465 3_454
Ga1 O3 Ga4 40.9(3) 1_565 3_454
Nb O3 Ga4 40.9(3) 1_565 3_454
Ga3 O3 Ga4 122.5(9) 3 3_454
O5 O3 Ga4 143.3(12) 3_554 3_454
Ga3 O3 Ga4 79.8(6) 1_565 3_454
O2 O3 Ga4 93.4(8) 2_666 3_454
La1 O3 Ga4 129.6(9) 2_666 3_454
O3 O3 Ga4 107.7(11) 4_645 3_454
O3 O3 Ga4 105.0(10) 4_655 3_454
La2 O3 Ga4 49.3(4) . 3_454
O7 O3 Ga4 122.9(10) 3_554 3_454
Nb O3 Ga4 109.1(7) 1_665 3_454
Ga1 O3 Ga4 109.1(7) 1_665 3_454
O4 O3 Ga4 24.7(6) 2_556 3_454
Ga4 O3 Ga4 108.9(8) 2_656 3_454
O7 O3 Ga4 87.7(7) 1_554 3_454
Ga4 O3 Ga4 74.7(6) 4_655 3_454
La2 O3 Ga4 83.3(6) 3 3_454
O5 O3 Ga4 63.1(7) 3_454 3_454
O2 O3 Ga4 95.1(7) 2_656 3_454
Ga4 O3 Ga4 105.3(7) 2_666 3_454
Ga4 O3 O1 79.5(14) 3_554 1_565
O7 O3 O1 89.7(17) 2_656 1_565
Ga2 O3 O1 67.5(15) 4_655 1_565
O4 O3 O1 129.7(17) 2_656 1_565
La1 O3 O1 108.6(12) 3_554 1_565
O2 O3 O1 111.0(17) 3_554 1_565
O1 O3 O1 92.5(14) 4_655 1_565
O6 O3 O1 64.7(11) 1_565 1_565
Ga2 O3 O1 145.6(14) . 1_565
O5 O3 O1 33.2(12) 2_666 1_565
O1 O3 O1 67.2(13) 4 1_565
O4 O3 O1 38.5(13) 3_554 1_565
La1 O3 O1 20.0(4) 2_566 1_565
O6 O3 O1 144.9(14) 4_655 1_565
O1 O3 O1 134.2(16) . 1_565
La1 O3 O1 124.8(10) 3_654 1_565
O6 O3 O1 48.2(8) 1_465 1_565
Ga1 O3 O1 56.0(9) 1_565 1_565
Nb O3 O1 56.0(9) 1_565 1_565
Ga3 O3 O1 122.7(13) 3 1_565
O5 O3 O1 141.1(13) 3_554 1_565
Ga3 O3 O1 43.6(8) 1_565 1_565
O2 O3 O1 38.6(8) 2_666 1_565
La1 O3 O1 63.0(6) 2_666 1_565
O3 O3 O1 165.1(17) 4_645 1_565
O3 O3 O1 34.3(7) 4_655 1_565
La2 O3 O1 103.4(10) . 1_565
O7 O3 O1 58.2(9) 3_554 1_565
Nb O3 O1 77.3(8) 1_665 1_565
Ga1 O3 O1 77.3(8) 1_665 1_565
O4 O3 O1 95.4(10) 2_556 1_565
Ga4 O3 O1 167.7(12) 2_656 1_565
O7 O3 O1 89.6(11) 1_554 1_565
Ga4 O3 O1 78.0(10) 4_655 1_565
La2 O3 O1 73.8(10) 3 1_565
O5 O3 O1 112.2(11) 3_454 1_565
O2 O3 O1 138.7(12) 2_656 1_565
Ga4 O3 O1 42.4(8) 2_666 1_565
Ga4 O3 O1 70.7(7) 3_454 1_565
Ga4 O3 O5 18.8(9) 3_554 1_564
O7 O3 O5 50.8(12) 2_656 1_564
Ga2 O3 O5 97.9(16) 4_655 1_564
O4 O3 O5 65.8(12) 2_656 1_564
La1 O3 O5 130.2(13) 3_554 1_564
O2 O3 O5 155.4(15) 3_554 1_564
O1 O3 O5 81.1(16) 4_655 1_564
O6 O3 O5 23.2(10) 1_565 1_564
Ga2 O3 O5 86.6(9) . 1_564
O5 O3 O5 42.8(10) 2_666 1_564
O1 O3 O5 122.8(16) 4 1_564
O4 O3 O5 93.3(14) 3_554 1_564
La1 O3 O5 78.4(8) 2_566 1_564
O6 O3 O5 148.5(14) 4_655 1_564
O1 O3 O5 101.7(14) . 1_564
La1 O3 O5 81.2(8) 3_654 1_564
O6 O3 O5 76.7(10) 1_465 1_564
Ga1 O3 O5 50.4(6) 1_565 1_564
Nb O3 O5 50.4(6) 1_565 1_564
Ga3 O3 O5 146.2(9) 3 1_564
O5 O3 O5 117.3(11) 3_554 1_564
Ga3 O3 O5 20.9(5) 1_565 1_564
O2 O3 O5 30.1(7) 2_666 1_564
La1 O3 O5 51.5(6) 2_666 1_564
O3 O3 O5 101.6(13) 4_645 1_564
O3 O3 O5 60.3(11) 4_655 1_564
La2 O3 O5 73.6(7) . 1_564
O7 O3 O5 88.1(9) 3_554 1_564
Nb O3 O5 18.9(4) 1_665 1_564
Ga1 O3 O5 18.9(4) 1_665 1_564
O4 O3 O5 103.3(10) 2_556 1_564
Ga4 O3 O5 128.0(9) 2_656 1_564
O7 O3 O5 28.7(6) 1_554 1_564
Ga4 O3 O5 26.3(5) 4_655 1_564
La2 O3 O5 136.7(10) 3 1_564
O5 O3 O5 152.5(12) 3_454 1_564
O2 O3 O5 78.3(8) 2_656 1_564
Ga4 O3 O5 86.4(8) 2_666 1_564
Ga4 O3 O5 91.3(7) 3_454 1_564
O1 O3 O5 64.0(9) 1_565 1_564
Ga4 O3 Ga2 120.8(14) 3_554 4
O7 O3 Ga2 95.5(13) 2_656 4
Ga2 O3 Ga2 95.3(14) 4_655 4
O4 O3 Ga2 146.2(15) 2_656 4
La1 O3 Ga2 44.6(7) 3_554 4
O2 O3 Ga2 77.1(12) 3_554 4
O1 O3 Ga2 135.7(16) 4_655 4
O6 O3 Ga2 129.7(13) 1_565 4
Ga2 O3 Ga2 119.1(10) . 4
O5 O3 Ga2 75.7(10) 2_666 4
O1 O3 Ga2 7.1(13) 4 4
O4 O3 Ga2 67.3(11) 3_554 4
La1 O3 Ga2 46.8(5) 2_566 4
O6 O3 Ga2 80.4(11) 4_655 4
O1 O3 Ga2 87.6(9) . 4
La1 O3 Ga2 160.3(11) 3_654 4
O6 O3 Ga2 42.4(8) 1_465 4
Ga1 O3 Ga2 71.9(6) 1_565 4
Nb O3 Ga2 71.9(6) 1_565 4
Ga3 O3 Ga2 92.1(8) 3 4
O5 O3 Ga2 124.4(11) 3_554 4
Ga3 O3 Ga2 99.5(7) 1_565 4
O2 O3 Ga2 103.7(8) 2_666 4
La1 O3 Ga2 126.1(9) 2_666 4
O3 O3 Ga2 121.7(11) 4_645 4
O3 O3 Ga2 95.1(9) 4_655 4
La2 O3 Ga2 84.4(6) . 4
O7 O3 Ga2 95.7(9) 3_554 4
Nb O3 Ga2 136.9(9) 1_665 4
Ga1 O3 Ga2 136.9(9) 1_665 4
O4 O3 Ga2 48.1(7) 2_556 4
Ga4 O3 Ga2 105.3(8) 2_656 4
O7 O3 Ga2 124.2(9) 1_554 4
Ga4 O3 Ga2 109.8(7) 4_655 4
La2 O3 Ga2 45.7(4) 3 4
O5 O3 Ga2 46.4(7) 3_454 4
O2 O3 Ga2 124.0(8) 2_656 4
Ga4 O3 Ga2 81.0(6) 2_666 4
Ga4 O3 Ga2 37.6(3) 3_454 4
O1 O3 Ga2 66.6(7) 1_565 4
O5 O3 Ga2 118.2(8) 1_564 4
Ga4 O3 O6 30.0(9) 3_554 2_665
O7 O3 O6 31.6(12) 2_656 2_665
Ga2 O3 O6 118.4(17) 4_655 2_665
O4 O3 O6 78.7(13) 2_656 2_665
La1 O3 O6 100.1(12) 3_554 2_665
O2 O3 O6 167.6(16) 3_554 2_665
O1 O3 O6 112.1(17) 4_655 2_665
O6 O3 O6 53.6(13) 1_565 2_665
Ga2 O3 O6 86.0(9) . 2_665
O5 O3 O6 26.8(9) 2_666 2_665
O1 O3 O6 97.3(17) 4 2_665
O4 O3 O6 97.7(14) 3_554 2_665
La1 O3 O6 64.2(7) 2_566 2_665
O6 O3 O6 135.6(16) 4_655 2_665
O1 O3 O6 85.3(13) . 2_665
La1 O3 O6 108.5(10) 3_654 2_665
O6 O3 O6 48.8(11) 1_465 2_665
Ga1 O3 O6 19.7(5) 1_565 2_665
Nb O3 O6 19.7(5) 1_565 2_665
Ga3 O3 O6 176.6(11) 3 2_665
O5 O3 O6 142.4(12) 3_554 2_665
Ga3 O3 O6 27.9(5) 1_565 2_665
O2 O3 O6 46.3(7) 2_666 2_665
La1 O3 O6 79.5(7) 2_666 2_665
O3 O3 O6 106.3(13) 4_645 2_665
O3 O3 O6 75.5(11) 4_655 2_665
La2 O3 O6 51.6(6) . 2_665
O7 O3 O6 107.4(10) 3_554 2_665
Nb O3 O6 49.1(6) 1_665 2_665
Ga1 O3 O6 49.1(6) 1_665 2_665
O4 O3 O6 73.1(9) 2_556 2_665
Ga4 O3 O6 131.4(9) 2_656 2_665
O7 O3 O6 36.4(6) 1_554 2_665
Ga4 O3 O6 21.4(5) 4_655 2_665
La2 O3 O6 127.3(9) 3 2_665
O5 O3 O6 121.6(11) 3_454 2_665
O2 O3 O6 79.5(8) 2_656 2_665
Ga4 O3 O6 97.8(8) 2_666 2_665
Ga4 O3 O6 60.1(6) 3_454 2_665
O1 O3 O6 59.6(10) 1_565 2_665
O5 O3 O6 31.4(6) 1_564 2_665
Ga2 O3 O6 91.1(8) 4 2_665
Ga4 O3 O4 28.7(9) 3_554 1_554
O7 O3 O4 8.5(10) 2_656 1_554
Ga2 O3 O4 143.4(17) 4_655 1_554
O4 O3 O4 52.7(13) 2_656 1_554
La1 O3 O4 88.6(11) 3_554 1_554
O2 O3 O4 154.7(16) 3_554 1_554
O1 O3 O4 115.9(17) 4_655 1_554
O6 O3 O4 66.7(11) 1_565 1_554
Ga2 O3 O4 53.8(7) . 1_554
O5 O3 O4 58.8(10) 2_666 1_554
O1 O3 O4 111.0(16) 4 1_554
O4 O3 O4 130.0(16) 3_554 1_554
La1 O3 O4 93.8(9) 2_566 1_554
O6 O3 O4 107.8(13) 4_655 1_554
O1 O3 O4 57.1(13) . 1_554
La1 O3 O4 92.3(8) 3_654 1_554
O6 O3 O4 68.2(9) 1_465 1_554
Ga1 O3 O4 41.0(5) 1_565 1_554
Nb O3 O4 41.0(5) 1_565 1_554
Ga3 O3 O4 145.4(10) 3 1_554
O5 O3 O4 116.8(11) 3_554 1_554
Ga3 O3 O4 55.6(6) 1_565 1_554
O2 O3 O4 72.5(8) 2_666 1_554
La1 O3 O4 95.6(8) 2_666 1_554
O3 O3 O4 74.4(11) 4_645 1_554
O3 O3 O4 103.8(13) 4_655 1_554
La2 O3 O4 28.8(4) . 1_554
O7 O3 O4 133.6(10) 3_554 1_554
Nb O3 O4 53.2(5) 1_665 1_554
Ga1 O3 O4 53.2(5) 1_665 1_554
O4 O3 O4 64.9(9) 2_556 1_554
Ga4 O3 O4 99.1(8) 2_656 1_554
O7 O3 O4 23.7(6) 1_554 1_554
Ga4 O3 O4 19.4(4) 4_655 1_554
La2 O3 O4 149.4(9) 3 1_554
O5 O3 O4 110.3(10) 3_454 1_554
O2 O3 O4 47.8(6) 2_656 1_554
Ga4 O3 O4 128.6(9) 2_666 1_554
Ga4 O3 O4 66.4(6) 3_454 1_554
O1 O3 O4 91.9(11) 1_565 1_554
O5 O3 O4 45.5(6) 1_564 1_554
Ga2 O3 O4 103.9(8) 4 1_554
O6 O3 O4 32.3(6) 2_665 1_554
Ga4 O3 La2 37.9(8) 3_554 1_655
O7 O3 La2 51.2(11) 2_656 1_655
Ga2 O3 La2 117.9(14) 4_655 1_655
O4 O3 La2 14.2(10) 2_656 1_655
La1 O3 La2 111.9(12) 3_554 1_655
O2 O3 La2 126.6(14) 3_554 1_655
O1 O3 La2 78.6(13) 4_655 1_655
O6 O3 La2 56.6(9) 1_565 1_655
Ga2 O3 La2 38.9(5) . 1_655
O5 O3 La2 89.8(11) 2_666 1_655
O1 O3 La2 152.2(16) 4 1_655
O4 O3 La2 137.7(14) 3_554 1_655
La1 O3 La2 128.3(10) 2_566 1_655
O6 O3 La2 98.1(12) 4_655 1_655
O1 O3 La2 66.2(9) . 1_655
La1 O3 La2 49.1(5) 3_654 1_655
O6 O3 La2 110.8(11) 1_465 1_655
Ga1 O3 La2 81.5(6) 1_565 1_655
Nb O3 La2 81.5(6) 1_565 1_655
Ga3 O3 La2 111.0(8) 3 1_655
O5 O3 La2 77.2(9) 3_554 1_655
Ga3 O3 La2 72.3(5) 1_565 1_655
O2 O3 La2 79.3(7) 2_666 1_655
La1 O3 La2 76.7(5) 2_666 1_655
O3 O3 La2 50.0(9) 4_645 1_655
O3 O3 La2 102.8(12) 4_655 1_655
La2 O3 La2 61.2(5) . 1_655
O7 O3 La2 115.1(8) 3_554 1_655
Nb O3 La2 40.7(3) 1_665 1_655
Ga1 O3 La2 40.7(3) 1_665 1_655
O4 O3 La2 98.8(9) 2_556 1_655
Ga4 O3 La2 76.3(6) 2_656 1_655
O7 O3 La2 29.4(5) 1_554 1_655
Ga4 O3 La2 44.3(3) 4_655 1_655
La2 O3 La2 166.6(9) 3 1_655
O5 O3 La2 124.1(10) 3_454 1_655
O2 O3 La2 30.9(4) 2_656 1_655
Ga4 O3 La2 125.4(8) 2_666 1_655
Ga4 O3 La2 108.4(7) 3_454 1_655
O1 O3 La2 115.7(10) 1_565 1_655
O5 O3 La2 51.7(5) 1_564 1_655
Ga2 O3 La2 145.4(8) 4 1_655
O6 O3 La2 65.7(6) 2_665 1_655
O4 O3 La2 43.3(5) 1_554 1_655
Ga4 O3 O3 109.5(10) 3_554 1_455
O7 O3 O3 79.3(11) 2_656 1_455
Ga2 O3 O3 114.1(12) 4_655 1_455
O4 O3 O3 127.7(11) 2_656 1_455
La1 O3 O3 32.6(10) 3_554 1_455
O2 O3 O3 87.6(11) 3_554 1_455
O1 O3 O3 154.3(13) 4_655 1_455
O6 O3 O3 131.2(10) 1_565 1_455
Ga2 O3 O3 101.8(6) . 1_455
O5 O3 O3 74.4(9) 2_666 1_455
O1 O3 O3 25.1(13) 4 1_455
O4 O3 O3 85.0(12) 3_554 1_455
La1 O3 O3 56.3(6) 2_566 1_455
O6 O3 O3 76.0(10) 4_655 1_455
O1 O3 O3 70.5(7) . 1_455
La1 O3 O3 159.1(6) 3_654 1_455
O6 O3 O3 37.6(8) 1_465 1_455
Ga1 O3 O3 62.7(5) 1_565 1_455
Nb O3 O3 62.7(5) 1_565 1_455
Ga3 O3 O3 100.6(5) 3 1_455
O5 O3 O3 127.4(8) 3_554 1_455
Ga3 O3 O3 98.4(4) 1_565 1_455
O2 O3 O3 108.2(6) 2_666 1_455
La1 O3 O3 138.9(5) 2_666 1_455
O3 O3 O3 108.5(9) 4_645 1_455
O3 O3 O3 108.5(9) 4_655 1_455
La2 O3 O3 65.9(4) . 1_455
O7 O3 O3 114.0(6) 3_554 1_455
Nb O3 O3 131.3(4) 1_665 1_455
Ga1 O3 O3 131.3(4) 1_665 1_455
O4 O3 O3 29.4(7) 2_556 1_455
Ga4 O3 O3 98.9(5) 2_656 1_455
O7 O3 O3 110.1(5) 1_554 1_455
Ga4 O3 O3 97.4(4) 4_655 1_455
La2 O3 O3 62.8(5) 3 1_455
O5 O3 O3 44.0(7) 3_454 1_455
O2 O3 O3 105.9(5) 2_656 1_455
Ga4 O3 O3 98.5(5) 2_666 1_455
Ga4 O3 O3 22.8(5) 3_454 1_455
O1 O3 O3 76.0(5) 1_565 1_455
O5 O3 O3 112.8(5) 1_564 1_455
Ga2 O3 O3 18.7(5) 4 1_455
O6 O3 O3 82.2(6) 2_665 1_455
O4 O3 O3 87.8(5) 1_554 1_455
La2 O3 O3 127.2(4) 1_655 1_455
Ga4 O3 O3 70.5(10) 3_554 1_655
O7 O3 O3 100.7(11) 2_656 1_655
Ga2 O3 O3 65.9(12) 4_655 1_655
O4 O3 O3 52.3(12) 2_656 1_655
La1 O3 O3 147.4(10) 3_554 1_655
O2 O3 O3 92.4(11) 3_554 1_655
O1 O3 O3 25.7(13) 4_655 1_655
O6 O3 O3 48.8(10) 1_565 1_655
Ga2 O3 O3 78.2(6) . 1_655
O5 O3 O3 105.6(9) 2_666 1_655
O1 O3 O3 154.9(13) 4 1_655
O4 O3 O3 95.0(11) 3_554 1_655
La1 O3 O3 123.7(6) 2_566 1_655
O6 O3 O3 104.0(10) 4_655 1_655
O1 O3 O3 109.5(7) . 1_655
La1 O3 O3 20.9(6) 3_654 1_655
O6 O3 O3 142.4(8) 1_465 1_655
Ga1 O3 O3 117.3(5) 1_565 1_655
Nb O3 O3 117.3(5) 1_565 1_655
Ga3 O3 O3 79.4(5) 3 1_655
O5 O3 O3 52.6(8) 3_554 1_655
Ga3 O3 O3 81.6(4) 1_565 1_655
O2 O3 O3 71.8(6) 2_666 1_655
La1 O3 O3 41.1(5) 2_666 1_655
O3 O3 O3 71.5(9) 4_645 1_655
O3 O3 O3 71.5(9) 4_655 1_655
La2 O3 O3 114.1(4) . 1_655
O7 O3 O3 66.0(6) 3_554 1_655
Nb O3 O3 48.7(4) 1_665 1_655
Ga1 O3 O3 48.7(4) 1_665 1_655
O4 O3 O3 150.6(7) 2_556 1_655
Ga4 O3 O3 81.1(5) 2_656 1_655
O7 O3 O3 69.9(6) 1_554 1_655
Ga4 O3 O3 82.6(4) 4_655 1_655
La2 O3 O3 117.2(5) 3 1_655
O5 O3 O3 136.0(7) 3_454 1_655
O2 O3 O3 74.1(5) 2_656 1_655
Ga4 O3 O3 81.5(5) 2_666 1_655
Ga4 O3 O3 157.2(5) 3_454 1_655
O1 O3 O3 104.0(5) 1_565 1_655
O5 O3 O3 67.2(5) 1_564 1_655
Ga2 O3 O3 161.3(5) 4 1_655
O6 O3 O3 97.8(6) 2_665 1_655
O4 O3 O3 92.2(5) 1_554 1_655
La2 O3 O3 52.8(4) 1_655 1_655
O3 O3 O3 179.999(16) 1_455 1_655
Ga4 O3 Ga2 71.9(11) 3_554 1_565
O7 O3 Ga2 93.6(15) 2_656 1_565
Ga2 O3 Ga2 57.2(13) 4_655 1_565
O4 O3 Ga2 115.2(14) 2_656 1_565
La1 O3 Ga2 129.7(12) 3_554 1_565
O2 O3 Ga2 112.5(15) 3_554 1_565
O1 O3 Ga2 73.2(11) 4_655 1_565
O6 O3 Ga2 47.0(9) 1_565 1_565
Ga2 O3 Ga2 140.1(11) . 1_565
O5 O3 Ga2 41.0(9) 2_666 1_565
O1 O3 Ga2 86.6(11) 4 1_565
O4 O3 Ga2 39.9(10) 3_554 1_565
La1 O3 Ga2 41.0(4) 2_566 1_565
O6 O3 Ga2 157.8(14) 4_655 1_565
O1 O3 Ga2 146.8(14) . 1_565
La1 O3 Ga2 103.7(8) 3_654 1_565
O6 O3 Ga2 67.2(8) 1_465 1_565
Ga1 O3 Ga2 66.4(6) 1_565 1_565
Nb O3 Ga2 66.4(6) 1_565 1_565
Ga3 O3 Ga2 119.0(9) 3 1_565
O5 O3 Ga2 124.7(11) 3_554 1_565
Ga3 O3 Ga2 37.4(4) 1_565 1_565
O2 O3 Ga2 23.8(5) 2_666 1_565
La1 O3 Ga2 41.9(4) 2_666 1_565
O3 O3 Ga2 150.5(13) 4_645 1_565
O3 O3 Ga2 15.8(6) 4_655 1_565
La2 O3 Ga2 112.8(8) . 1_565
O7 O3 Ga2 46.4(7) 3_554 1_565
Nb O3 Ga2 62.0(5) 1_665 1_565
Ga1 O3 Ga2 62.0(5) 1_665 1_565
O4 O3 Ga2 114.8(10) 2_556 1_565
Ga4 O3 Ga2 160.3(9) 2_656 1_565
O7 O3 Ga2 82.2(7) 1_554 1_565
Ga4 O3 Ga2 74.9(6) 4_655 1_565
La2 O3 Ga2 83.4(7) 3 1_565
O5 O3 Ga2 130.8(10) 3_454 1_565
O2 O3 Ga2 131.8(9) 2_656 1_565
Ga4 O3 Ga2 35.9(4) 2_666 1_565
Ga4 O3 Ga2 90.3(6) 3_454 1_565
O1 O3 Ga2 21.1(3) 1_565 1_565
O5 O3 Ga2 53.6(6) 1_564 1_565
Ga2 O3 Ga2 86.9(6) 4 1_565
O6 O3 Ga2 62.2(6) 2_665 1_565
O4 O3 Ga2 92.7(7) 1_554 1_565
La2 O3 Ga2 102.6(6) 1_655 1_565
O3 O3 Ga2 97.2(4) 1_455 1_565
O3 O3 Ga2 82.8(4) 1_655 1_565
Ga4 O3 O7 46.2(10) 3_554 2_756
O7 O3 O7 74.6(12) 2_656 2_756
Ga2 O3 O7 88.9(13) 4_655 2_756
O4 O3 O7 34.3(11) 2_656 2_756
La1 O3 O7 139.5(14) 3_554 2_756
O2 O3 O7 116.0(14) 3_554 2_756
O1 O3 O7 50.9(14) 4_655 2_756
O6 O3 O7 39.0(9) 1_565 2_756
Ga2 O3 O7 63.4(7) . 2_756
O5 O3 O7 91.0(11) 2_666 2_756
O1 O3 O7 170.5(16) 4 2_756
O4 O3 O7 111.3(14) 3_554 2_756
La1 O3 O7 122.4(10) 2_566 2_756
O6 O3 O7 110.9(13) 4_655 2_756
O1 O3 O7 93.8(11) . 2_756
La1 O3 O7 33.2(6) 3_654 2_756
O6 O3 O7 124.1(12) 1_465 2_756
Ga1 O3 O7 95.0(8) 1_565 2_756
Nb O3 O7 95.0(8) 1_565 2_756
Ga3 O3 O7 101.3(9) 3 2_756
O5 O3 O7 69.1(9) 3_554 2_756
Ga3 O3 O7 67.5(7) 1_565 2_756
O2 O3 O7 65.3(8) 2_666 2_756
La1 O3 O7 49.7(6) 2_666 2_756
O3 O3 O7 65.9(11) 4_645 2_756
O3 O3 O7 79.3(11) 4_655 2_756
La2 O3 O7 89.3(8) . 2_756
O7 O3 O7 86.0(8) 3_554 2_756
Nb O3 O7 29.8(5) 1_665 2_756
Ga1 O3 O7 29.8(5) 1_665 2_756
O4 O3 O7 127.6(11) 2_556 2_756
Ga4 O3 O7 85.9(8) 2_656 2_756
O7 O3 O7 44.1(8) 1_554 2_756
Ga4 O3 O7 57.7(6) 4_655 2_756
La2 O3 O7 142.9(10) 3 2_756
O5 O3 O7 144.2(12) 3_454 2_756
O2 O3 O7 56.9(7) 2_656 2_756
Ga4 O3 O7 98.0(8) 2_666 2_756
Ga4 O3 O7 131.8(9) 3_454 2_756
O1 O3 O7 103.6(10) 1_565 2_756
O5 O3 O7 48.4(7) 1_564 2_756
Ga2 O3 O7 166.4(10) 4 2_756
O6 O3 O7 75.6(8) 2_665 2_756
O4 O3 O7 66.1(7) 1_554 2_756
La2 O3 O7 29.2(5) 1_655 2_756
O3 O3 O7 153.9(6) 1_455 2_756
O3 O3 O7 26.1(6) 1_655 2_756
Ga2 O3 O7 84.6(7) 1_565 2_756
Ga4 O3 O5 159.4(16) 3_554 4_656
O7 O3 O5 137.2(17) 2_656 4_656
Ga2 O3 O5 74.7(15) 4_655 4_656
O4 O3 O5 107.6(15) 2_656 4_656
La1 O3 O5 61.7(10) 3_554 4_656
O2 O3 O5 14.9(11) 3_554 4_656
O1 O3 O5 86.3(16) 4_655 4_656
O6 O3 O5 144.7(14) 1_565 4_656
Ga2 O3 O5 91.8(10) . 4_656
O5 O3 O5 147.7(15) 2_666 4_656
O1 O3 O5 68.7(15) 4 4_656
O4 O3 O5 86.6(13) 3_554 4_656
La1 O3 O5 109.9(10) 2_566 4_656
O6 O3 O5 32.6(10) 4_655 4_656
O1 O3 O5 83.4(14) . 4_656
La1 O3 O5 86.4(9) 3_654 4_656
O6 O3 O5 116.0(11) 1_465 4_656
Ga1 O3 O5 142.8(9) 1_565 4_656
Nb O3 O5 142.8(9) 1_565 4_656
Ga3 O3 O5 20.7(5) 3 4_656
O5 O3 O5 50.5(10) 3_554 4_656
Ga3 O3 O5 163.3(10) 1_565 4_656
O2 O3 O5 147.0(11) 2_666 4_656
La1 O3 O5 117.9(9) 2_666 4_656
O3 O3 O5 74.0(11) 4_645 4_656
O3 O3 O5 115.8(14) 4_655 4_656
La2 O3 O5 114.7(9) . 4_656
O7 O3 O5 85.2(10) 3_554 4_656
Nb O3 O5 148.2(9) 1_665 4_656
Ga1 O3 O5 148.2(9) 1_665 4_656
O4 O3 O5 88.7(10) 2_556 4_656
Ga4 O3 O5 46.8(6) 2_656 4_656
O7 O3 O5 149.5(10) 1_554 4_656
Ga4 O3 O5 159.1(10) 4_655 4_656
La2 O3 O5 47.3(6) 3 4_656
O5 O3 O5 40.0(9) 3_454 4_656
O2 O3 O5 99.6(9) 2_656 4_656
Ga4 O3 O5 90.6(8) 2_666 4_656
Ga4 O3 O5 101.9(8) 3_454 4_656
O1 O3 O5 120.9(12) 1_565 4_656
O5 O3 O5 166.8(8) 1_564 4_656
Ga2 O3 O5 74.0(7) 4 4_656
O6 O3 O5 161.6(10) 2_665 4_656
O4 O3 O5 140.4(10) 1_554 4_656
La2 O3 O5 121.7(9) 1_655 4_656
O3 O3 O5 80.3(6) 1_455 4_656
O3 O3 O5 99.7(6) 1_655 4_656
Ga2 O3 O5 126.0(9) 1_565 4_656
O7 O3 O5 119.6(10) 2_756 4_656
Ga4 O3 O5 45.8(9) 3_554 2_766
O7 O3 O5 81.3(13) 2_656 2_766
Ga2 O3 O5 71.4(13) 4_655 2_766
O4 O3 O5 62.9(12) 2_656 2_766
La1 O3 O5 162.5(15) 3_554 2_766
O2 O3 O5 121.3(14) 3_554 2_766
O1 O3 O5 46.4(15) 4_655 2_766
O6 O3 O5 13.5(9) 1_565 2_766
Ga2 O3 O5 91.8(9) . 2_766
O5 O3 O5 70.2(10) 2_666 2_766
O1 O3 O5 141.3(14) 4 2_766
O4 O3 O5 84.1(13) 3_554 2_766
La1 O3 O5 94.1(9) 2_566 2_766
O6 O3 O5 138.2(14) 4_655 2_766
O1 O3 O5 119.5(13) . 2_766
La1 O3 O5 54.3(6) 3_654 2_766
O6 O3 O5 107.0(11) 1_465 2_766
Ga1 O3 O5 84.5(8) 1_565 2_766
Nb O3 O5 84.5(8) 1_565 2_766
Ga3 O3 O5 111.7(9) 3 2_766
O5 O3 O5 88.1(9) 3_554 2_766
Ga3 O3 O5 46.3(5) 1_565 2_766
O2 O3 O5 37.7(6) 2_666 2_766
La1 O3 O5 23.8(5) 2_666 2_766
O3 O3 O5 95.8(12) 4_645 2_766
O3 O3 O5 50.0(10) 4_655 2_766
La2 O3 O5 102.5(8) . 2_766
O7 O3 O5 64.6(8) 3_554 2_766
Nb O3 O5 20.8(4) 1_665 2_766
Ga1 O3 O5 20.8(4) 1_665 2_766
O4 O3 O5 137.4(11) 2_556 2_766
Ga4 O3 O5 113.6(9) 2_656 2_766
O7 O3 O5 50.9(7) 1_554 2_766
Ga4 O3 O5 57.5(6) 4_655 2_766
La2 O3 O5 125.1(9) 3 2_766
O5 O3 O5 171.4(11) 3_454 2_766
O2 O3 O5 84.3(8) 2_656 2_766
Ga4 O3 O5 71.9(7) 2_666 2_766
Ga4 O3 O5 125.2(9) 3_454 2_766
O1 O3 O5 74.5(8) 1_565 2_766
O5 O3 O5 34.8(8) 1_564 2_766
Ga2 O3 O5 140.9(10) 4 2_766
O6 O3 O5 66.0(8) 2_665 2_766
O4 O3 O5 74.0(7) 1_554 2_766
La2 O3 O5 53.7(6) 1_655 2_766
O3 O3 O5 144.5(6) 1_455 2_766
O3 O3 O5 35.5(6) 1_655 2_766
Ga2 O3 O5 54.8(6) 1_565 2_766
O7 O3 O5 29.9(7) 2_756 2_766
O5 O3 O5 132.3(11) 4_656 2_766
Ga4 O3 O1 65.6(12) 3_554 1_655
O7 O3 O1 77.2(14) 2_656 1_655
Ga2 O3 O1 103.4(15) 4_655 1_655
O4 O3 O1 17.6(12) 2_656 1_655
La1 O3 O1 110.4(12) 3_554 1_655
O2 O3 O1 98.0(15) 3_554 1_655
O1 O3 O1 63.6(12) 4_655 1_655
O6 O3 O1 71.6(11) 1_565 1_655
Ga2 O3 O1 37.4(6) . 1_655
O5 O3 O1 117.3(14) 2_666 1_655
O1 O3 O1 156.2(14) 4 1_655
O4 O3 O1 135.6(15) 3_554 1_655
La1 O3 O1 154.1(12) 2_566 1_655
O6 O3 O1 78.6(12) 4_655 1_655
O1 O3 O1 68.5(8) . 1_655
La1 O3 O1 26.2(7) 3_654 1_655
O6 O3 O1 138.3(14) 1_465 1_655
Ga1 O3 O1 110.0(11) 1_565 1_655
Nb O3 O1 110.0(11) 1_565 1_655
Ga3 O3 O1 82.3(10) 3 1_655
O5 O3 O1 48.4(11) 3_554 1_655
Ga3 O3 O1 96.7(9) 1_565 1_655
O2 O3 O1 97.8(9) 2_666 1_655
La1 O3 O1 79.0(6) 2_666 1_655
O3 O3 O1 33.5(8) 4_645 1_655
O3 O3 O1 110.0(12) 4_655 1_655
La2 O3 O1 80.0(8) . 1_655
O7 O3 O1 105.9(10) 3_554 1_655
Nb O3 O1 59.9(7) 1_665 1_655
Ga1 O3 O1 59.9(7) 1_665 1_655
O4 O3 O1 110.7(10) 2_556 1_655
Ga4 O3 O1 53.9(7) 2_656 1_655
O7 O3 O1 58.0(9) 1_554 1_655
Ga4 O3 O1 73.1(9) 4_655 1_655
La2 O3 O1 138.0(12) 3 1_655
O5 O3 O1 111.4(11) 3_454 1_655
O2 O3 O1 34.4(6) 2_656 1_655
Ga4 O3 O1 122.3(9) 2_666 1_655
Ga4 O3 O1 129.1(10) 3_454 1_655
O1 O3 O1 136.3(13) 1_565 1_655
O5 O3 O1 75.9(9) 1_564 1_655
Ga2 O3 O1 154.9(9) 4 1_655
O6 O3 O1 94.4(11) 2_665 1_655
O4 O3 O1 70.2(9) 1_554 1_655
La2 O3 O1 28.8(8) 1_655 1_655
O3 O3 O1 139.1(6) 1_455 1_655
O3 O3 O1 40.9(6) 1_655 1_655
Ga2 O3 O1 117.3(8) 1_565 1_655
O7 O3 O1 32.8(7) 2_756 1_655
O5 O3 O1 94.9(11) 4_656 1_655
O5 O3 O1 62.5(7) 2_766 1_655
Ga4 O3 Ga1 146.2(16) 3_554 3
O7 O3 Ga1 116.1(15) 2_656 3
Ga2 O3 Ga1 95.7(15) 4_655 3
O4 O3 Ga1 102.1(14) 2_656 3
La1 O3 Ga1 41.8(7) 3_554 3
O2 O3 Ga1 36.2(10) 3_554 3
O1 O3 Ga1 105.6(16) 4_655 3
O6 O3 Ga1 162.2(13) 1_565 3
Ga2 O3 Ga1 79.0(8) . 3
O5 O3 Ga1 140.9(12) 2_666 3
O1 O3 Ga1 63.5(12) 4 3
O4 O3 Ga1 101.5(13) 3_554 3
La1 O3 Ga1 111.0(9) 2_566 3
O6 O3 Ga1 17.5(8) 4_655 3
O1 O3 Ga1 63.6(12) . 3
La1 O3 Ga1 95.7(8) 3_654 3
O6 O3 Ga1 104.2(10) 1_465 3
Ga1 O3 Ga1 125.1(8) 1_565 3
Nb O3 Ga1 125.1(8) 1_565 3
Ga3 O3 Ga1 40.0(4) 3 3
O5 O3 Ga1 60.8(8) 3_554 3
Ga3 O3 Ga1 164.9(8) 1_565 3
O2 O3 Ga1 164.6(11) 2_666 3
La1 O3 Ga1 139.2(9) 2_666 3
O3 O3 Ga1 65.8(8) 4_645 3
O3 O3 Ga1 134.7(14) 4_655 3
La2 O3 Ga1 93.4(7) . 3
O7 O3 Ga1 106.0(10) 3_554 3
Nb O3 Ga1 154.6(9) 1_665 3
Ga1 O3 Ga1 154.6(9) 1_665 3
O4 O3 Ga1 68.5(8) 2_556 3
Ga4 O3 Ga1 41.0(4) 2_656 3
O7 O3 Ga1 136.3(10) 1_554 3
Ga4 O3 Ga1 139.8(8) 4_655 3
La2 O3 Ga1 57.5(5) 3 3
O5 O3 Ga1 22.6(6) 3_454 3
O2 O3 Ga1 87.3(8) 2_656 3
Ga4 O3 Ga1 108.6(8) 2_666 3
Ga4 O3 Ga1 85.4(6) 3_454 3
O1 O3 Ga1 127.9(10) 1_565 3
O5 O3 Ga1 165.0(10) 1_564 3
Ga2 O3 Ga1 66.5(5) 4 3
O6 O3 Ga1 141.3(9) 2_665 3
O4 O3 Ga1 120.4(8) 1_554 3
La2 O3 Ga1 115.6(8) 1_655 3
O3 O3 Ga1 66.6(4) 1_455 3
O3 O3 Ga1 113.4(4) 1_655 3
Ga2 O3 Ga1 140.9(9) 1_565 3
O7 O3 Ga1 126.0(9) 2_756 3
O5 O3 Ga1 21.6(5) 4_656 3
O5 O3 Ga1 148.8(9) 2_766 3
O1 O3 Ga1 94.8(9) 1_655 3
Ga4 O3 Nb 146.2(16) 3_554 3
O7 O3 Nb 116.1(15) 2_656 3
Ga2 O3 Nb 95.7(15) 4_655 3
O4 O3 Nb 102.1(14) 2_656 3
La1 O3 Nb 41.8(7) 3_554 3
O2 O3 Nb 36.2(10) 3_554 3
O1 O3 Nb 105.6(16) 4_655 3
O6 O3 Nb 162.2(13) 1_565 3
Ga2 O3 Nb 79.0(8) . 3
O5 O3 Nb 140.9(12) 2_666 3
O1 O3 Nb 63.5(12) 4 3
O4 O3 Nb 101.5(13) 3_554 3
La1 O3 Nb 111.0(9) 2_566 3
O6 O3 Nb 17.5(8) 4_655 3
O1 O3 Nb 63.6(12) . 3
La1 O3 Nb 95.7(8) 3_654 3
O6 O3 Nb 104.2(10) 1_465 3
Ga1 O3 Nb 125.1(8) 1_565 3
Nb O3 Nb 125.1(8) 1_565 3
Ga3 O3 Nb 40.0(4) 3 3
O5 O3 Nb 60.8(8) 3_554 3
Ga3 O3 Nb 164.9(8) 1_565 3
O2 O3 Nb 164.6(11) 2_666 3
La1 O3 Nb 139.2(9) 2_666 3
O3 O3 Nb 65.8(8) 4_645 3
O3 O3 Nb 134.7(14) 4_655 3
La2 O3 Nb 93.4(7) . 3
O7 O3 Nb 106.0(10) 3_554 3
Nb O3 Nb 154.6(9) 1_665 3
Ga1 O3 Nb 154.6(9) 1_665 3
O4 O3 Nb 68.5(8) 2_556 3
Ga4 O3 Nb 41.0(4) 2_656 3
O7 O3 Nb 136.3(10) 1_554 3
Ga4 O3 Nb 139.8(8) 4_655 3
La2 O3 Nb 57.5(5) 3 3
O5 O3 Nb 22.6(6) 3_454 3
O2 O3 Nb 87.3(8) 2_656 3
Ga4 O3 Nb 108.6(8) 2_666 3
Ga4 O3 Nb 85.4(6) 3_454 3
O1 O3 Nb 127.9(10) 1_565 3
O5 O3 Nb 165.0(10) 1_564 3
Ga2 O3 Nb 66.5(5) 4 3
O6 O3 Nb 141.3(9) 2_665 3
O4 O3 Nb 120.4(8) 1_554 3
La2 O3 Nb 115.6(8) 1_655 3
O3 O3 Nb 66.6(4) 1_455 3
O3 O3 Nb 113.4(4) 1_655 3
Ga2 O3 Nb 140.9(9) 1_565 3
O7 O3 Nb 126.0(9) 2_756 3
O5 O3 Nb 21.6(5) 4_656 3
O5 O3 Nb 148.8(9) 2_766 3
O1 O3 Nb 94.8(9) 1_655 3
Ga1 O3 Nb 0.0(2) 3 3
Ga4 O3 La2 114.1(13) 3_554 3_655
O7 O3 La2 148.6(15) 2_656 3_655
Ga2 O3 La2 24.8(10) 4_655 3_655
O4 O3 La2 97.1(13) 2_656 3_655
La1 O3 La2 127.6(13) 3_554 3_655
O2 O3 La2 53.2(11) 3_554 3_655
O1 O3 La2 24.4(14) 4_655 3_655
O6 O3 La2 79.0(11) 1_565 3_655
Ga2 O3 La2 113.6(9) . 3_655
O5 O3 La2 117.5(12) 2_666 3_655
O1 O3 La2 106.5(16) 4 3_655
O4 O3 La2 59.2(11) 3_554 3_655
La1 O3 La2 101.8(9) 2_566 3_655
O6 O3 La2 91.7(12) 4_655 3_655
O1 O3 La2 134.7(13) . 3_655
La1 O3 La2 54.8(5) 3_654 3_655
O6 O3 La2 135.8(11) 1_465 3_655
Ga1 O3 La2 142.6(9) 1_565 3_655
Nb O3 La2 142.6(9) 1_565 3_655
Ga3 O3 La2 48.3(5) 3 3_655
O5 O3 La2 50.2(8) 3_554 3_655
Ga3 O3 La2 103.7(7) 1_565 3_655
O2 O3 La2 85.6(8) 2_666 3_655
La1 O3 La2 51.5(4) 2_666 3_655
O3 O3 La2 96.1(12) 4_645 3_655
O3 O3 La2 61.1(10) 4_655 3_655
La2 O3 La2 160.8(9) . 3_655
O7 O3 La2 32.8(6) 3_554 3_655
Nb O3 La2 89.0(6) 1_665 3_655
Ga1 O3 La2 89.0(6) 1_665 3_655
O4 O3 La2 153.9(11) 2_556 3_655
Ga4 O3 La2 84.1(6) 2_656 3_655
O7 O3 La2 116.8(8) 1_554 3_655
Ga4 O3 La2 126.1(7) 4_655 3_655
La2 O3 La2 68.3(6) 3 3_655
O5 O3 La2 105.2(9) 3_454 3_655
O2 O3 La2 114.0(8) 2_656 3_655
Ga4 O3 La2 49.7(4) 2_666 3_655
Ga4 O3 La2 149.7(9) 3_454 3_655
O1 O3 La2 90.9(9) 1_565 3_655
O5 O3 La2 102.2(7) 1_564 3_655
Ga2 O3 La2 113.4(8) 4 3_655
O6 O3 La2 130.9(9) 2_665 3_655
O4 O3 La2 140.3(8) 1_554 3_655
La2 O3 La2 101.2(6) 1_655 3_655
O3 O3 La2 131.1(4) 1_455 3_655
O3 O3 La2 48.9(4) 1_655 3_655
Ga2 O3 La2 76.8(6) 1_565 3_655
O7 O3 La2 74.8(6) 2_756 3_655
O5 O3 La2 66.5(6) 4_656 3_655
O5 O3 La2 68.6(6) 2_766 3_655
O1 O3 La2 80.8(8) 1_655 3_655
Ga1 O3 La2 87.7(6) 3 3_655
Nb O3 La2 87.7(6) 3 3_655
Ga4 O3 Ga2 95.9(12) 3_554 1_455
O7 O3 Ga2 60.4(11) 2_656 1_455
Ga2 O3 Ga2 144.9(16) 4_655 1_455
O4 O3 Ga2 93.8(13) 2_656 1_455
La1 O3 Ga2 21.2(6) 3_554 1_455
O2 O3 Ga2 95.3(13) 3_554 1_455
O1 O3 Ga2 162.4(14) 4_655 1_455
O6 O3 Ga2 132.5(13) 1_565 1_455
Ga2 O3 Ga2 67.1(7) . 1_455
O5 O3 Ga2 88.3(10) 2_666 1_455
O1 O3 Ga2 57.6(10) 4 1_455
O4 O3 Ga2 119.7(13) 3_554 1_455
La1 O3 Ga2 87.0(7) 2_566 1_455
O6 O3 Ga2 59.8(10) 4_655 1_455
O1 O3 Ga2 35.9(6) . 1_455
La1 O3 Ga2 127.5(10) 3_654 1_455
O6 O3 Ga2 57.2(7) 1_465 1_455
Ga1 O3 Ga2 65.7(5) 1_565 1_455
Nb O3 Ga2 65.7(5) 1_565 1_455
Ga3 O3 Ga2 100.9(8) 3 1_455
O5 O3 Ga2 110.3(11) 3_554 1_455
Ga3 O3 Ga2 106.6(7) 1_565 1_455
O2 O3 Ga2 123.5(9) 2_666 1_455
La1 O3 Ga2 159.8(9) 2_666 1_455
O3 O3 Ga2 75.8(8) 4_645 1_455
O3 O3 Ga2 139.0(12) 4_655 1_455
La2 O3 Ga2 39.5(3) . 1_455
O7 O3 Ga2 147.9(9) 3_554 1_455
Nb O3 Ga2 120.8(8) 1_665 1_455
Ga1 O3 Ga2 120.8(8) 1_665 1_455
O4 O3 Ga2 9.6(6) 2_556 1_455
Ga4 O3 Ga2 75.0(6) 2_656 1_455
O7 O3 Ga2 91.1(7) 1_554 1_455
Ga4 O3 Ga2 84.5(6) 4_655 1_455
La2 O3 Ga2 89.6(6) 3 1_455
O5 O3 Ga2 43.6(7) 3_454 1_455
O2 O3 Ga2 71.4(6) 2_656 1_455
Ga4 O3 Ga2 133.3(8) 2_666 1_455
Ga4 O3 Ga2 34.1(3) 3_454 1_455
O1 O3 Ga2 104.7(7) 1_565 1_455
O5 O3 Ga2 109.3(8) 1_564 1_455
Ga2 O3 Ga2 52.5(4) 4 1_455
O6 O3 Ga2 80.4(7) 2_665 1_455
O4 O3 Ga2 67.7(6) 1_554 1_455
La2 O3 Ga2 96.6(6) 1_655 1_455
O3 O3 Ga2 34.8(4) 1_455 1_455
O3 O3 Ga2 145.2(4) 1_655 1_455
Ga2 O3 Ga2 124.4(7) 1_565 1_455
O7 O3 Ga2 125.8(9) 2_756 1_455
O5 O3 Ga2 81.9(7) 4_656 1_455
O5 O3 Ga2 141.7(9) 2_766 1_455
O1 O3 Ga2 104.4(8) 1_655 1_455
Ga1 O3 Ga2 61.0(5) 3 1_455
Nb O3 Ga2 61.0(5) 3 1_455
La2 O3 Ga2 148.4(8) 3_655 1_455
Ga4 O3 La1 95.2(13) 3_554 2_556
O7 O3 La1 67.1(13) 2_656 2_556
Ga2 O3 La1 143.8(18) 4_655 2_556
O4 O3 La1 65.1(11) 2_656 2_556
La1 O3 La1 40.5(7) 3_554 2_556
O2 O3 La1 85.3(13) 3_554 2_556
O1 O3 La1 125.8(12) 4_655 2_556
O6 O3 La1 129.3(12) 1_565 2_556
Ga2 O3 La1 36.0(4) . 2_556
O5 O3 La1 117.2(12) 2_666 2_556
O1 O3 La1 87.6(10) 4 2_556
O4 O3 La1 148.2(14) 3_554 2_556
La1 O3 La1 124.4(9) 2_566 2_556
O6 O3 La1 38.4(10) 4_655 2_556
O1 O3 La1 12.7(11) . 2_556
La1 O3 La1 90.5(8) 3_654 2_556
O6 O3 La1 93.3(9) 1_465 2_556
Ga1 O3 La1 91.8(7) 1_565 2_556
Nb O3 La1 91.8(7) 1_565 2_556
Ga3 O3 La1 81.6(7) 3 2_556
O5 O3 La1 76.3(9) 3_554 2_556
Ga3 O3 La1 124.8(8) 1_565 2_556
O2 O3 La1 142.3(10) 2_666 2_556
La1 O3 La1 148.8(8) 2_666 2_556
O3 O3 La1 38.7(6) 4_645 2_556
O3 O3 La1 173.3(15) 4_655 2_556
La2 O3 La1 46.2(4) . 2_556
O7 O3 La1 154.8(11) 3_554 2_556
Nb O3 La1 112.7(7) 1_665 2_556
Ga1 O3 La1 112.7(7) 1_665 2_556
O4 O3 La1 46.4(6) 2_556 2_556
Ga4 O3 La1 41.1(4) 2_656 2_556
O7 O3 La1 85.8(7) 1_554 2_556
Ga4 O3 La1 88.9(6) 4_655 2_556
La2 O3 La1 104.8(7) 3 2_556
O5 O3 La1 50.4(7) 3_454 2_556
O2 O3 La1 43.3(5) 2_656 2_556
Ga4 O3 La1 159.1(9) 2_666 2_556
Ga4 O3 La1 70.9(5) 3_454 2_556
O1 O3 La1 141.5(9) 1_565 2_556
O5 O3 La1 113.9(8) 1_564 2_556
Ga2 O3 La1 84.8(6) 4 2_556
O6 O3 La1 97.8(7) 2_665 2_556
O4 O3 La1 69.8(6) 1_554 2_556
La2 O3 La1 74.1(5) 1_655 2_556
O3 O3 La1 69.9(4) 1_455 2_556
O3 O3 La1 110.1(4) 1_655 2_556
Ga2 O3 La1 158.1(8) 1_565 2_556
O7 O3 La1 99.4(8) 2_756 2_556
O5 O3 La1 70.6(7) 4_656 2_556
O5 O3 La1 127.6(8) 2_766 2_556
O1 O3 La1 70.2(6) 1_655 2_556
Ga1 O3 La1 51.2(4) 3 2_556
Nb O3 La1 51.2(4) 3 2_556
La2 O3 La1 125.1(8) 3_655 2_556
Ga2 O3 La1 37.4(3) 1_455 2_556
Ga4 O3 O3 104.6(15) 3_554 4_545
O7 O3 O3 70.2(13) 2_656 4_545
Ga2 O3 O3 140(2) 4_655 4_545
O4 O3 O3 87.6(11) 2_656 4_545
La1 O3 O3 17.7(8) 3_554 4_545
O2 O3 O3 82.9(14) 3_554 4_545
O1 O3 O3 145.2(15) 4_655 4_545
O6 O3 O3 142.6(16) 1_565 4_545
Ga2 O3 O3 58.7(3) . 4_545
O5 O3 O3 105.5(14) 2_666 4_545
O1 O3 O3 64.3(12) 4 4_545
O4 O3 O3 126.9(16) 3_554 4_545
La1 O3 O3 101.8(11) 2_566 4_545
O6 O3 O3 43.0(9) 4_655 4_545
O1 O3 O3 28.2(7) . 4_545
La1 O3 O3 113.7(7) 3_654 4_545
O6 O3 O3 74.1(11) 1_465 4_545
Ga1 O3 O3 82.2(10) 1_565 4_545
Nb O3 O3 82.2(10) 1_565 4_545
Ga3 O3 O3 85.7(9) 3 4_545
O5 O3 O3 92.9(9) 3_554 4_545
Ga3 O3 O3 122.4(12) 1_565 4_545
O2 O3 O3 140.1(13) 2_666 4_545
La1 O3 O3 170.7(12) 2_666 4_545
O3 O3 O3 62.3(4) 4_645 4_545
O3 O3 O3 154.5(14) 4_655 4_545
La2 O3 O3 47.5(6) . 4_545
O7 O3 O3 148.3(13) 3_554 4_545
Nb O3 O3 127.6(11) 1_665 4_545
Ga1 O3 O3 127.6(11) 1_665 4_545
O4 O3 O3 26.9(8) 2_556 4_545
Ga4 O3 O3 57.9(3) 2_656 4_545
O7 O3 O3 97.5(10) 1_554 4_545
Ga4 O3 O3 94.8(9) 4_655 4_545
La2 O3 O3 88.1(10) 3 4_545
O5 O3 O3 34.8(8) 3_454 4_545
O2 O3 O3 65.0(5) 2_656 4_545
Ga4 O3 O3 140.1(11) 2_666 4_545
Ga4 O3 O3 51.0(7) 3_454 4_545
O1 O3 O3 120.7(10) 1_565 4_545
O5 O3 O3 121.0(11) 1_564 4_545
Ga2 O3 O3 61.0(8) 4 4_545
O6 O3 O3 95.0(11) 2_665 4_545
O4 O3 O3 76.1(8) 1_554 4_545
La2 O3 O3 94.3(7) 1_655 4_545
O3 O3 O3 46.2(5) 1_455 4_545
O3 O3 O3 133.8(5) 1_655 4_545
Ga2 O3 O3 141.1(10) 1_565 4_545
O7 O3 O3 121.8(9) 2_756 4_545
O5 O3 O3 68.5(8) 4_656 4_545
O5 O3 O3 146.9(11) 2_766 4_545
O1 O3 O3 94.1(6) 1_655 4_545
Ga1 O3 O3 46.9(5) 3 4_545
Nb O3 O3 46.9(5) 3 4_545
La2 O3 O3 134.0(11) 3_655 4_545
Ga2 O3 O3 17.4(5) 1_455 4_545
La1 O3 O3 23.9(2) 2_556 4_545
Ga4 O3 O3 99.6(14) 3_554 4
O7 O3 O3 92.3(16) 2_656 4
Ga2 O3 O3 79.8(11) 4_655 4
O4 O3 O3 150.1(19) 2_656 4
La1 O3 O3 78.1(13) 3_554 4
O2 O3 O3 96.3(15) 3_554 4
O1 O3 O3 116.2(11) 4_655 4
O6 O3 O3 95.2(10) 1_565 4
Ga2 O3 O3 142.0(13) . 4
O5 O3 O3 47.8(8) 2_666 4
O1 O3 O3 36.4(12) 4 4
O4 O3 O3 45.3(9) 3_554 4
La1 O3 O3 11.7(3) 2_566 4
O6 O3 O3 114.9(15) 4_655 4
O1 O3 O3 114.0(12) . 4
La1 O3 O3 153.6(10) 3_654 4
O6 O3 O3 32.5(8) 1_465 4
Ga1 O3 O3 57.5(7) 1_565 4
Nb O3 O3 57.5(7) 1_565 4
Ga3 O3 O3 111.7(12) 3 4
O5 O3 O3 144.7(15) 3_554 4
Ga3 O3 O3 68.4(6) 1_565 4
O2 O3 O3 68.9(6) 2_666 4
La1 O3 O3 93.0(5) 2_666 4
O3 O3 O3 154.5(14) 4_645 4
O3 O3 O3 62.3(4) 4_655 4
La2 O3 O3 94.5(10) . 4
O7 O3 O3 74.6(6) 3_554 4
Nb O3 O3 105.7(8) 1_665 4
Ga1 O3 O3 105.7(8) 1_665 4
O4 O3 O3 70.9(10) 2_556 4
Ga4 O3 O3 139.9(11) 2_656 4
O7 O3 O3 107.7(11) 1_554 4
Ga4 O3 O3 92.9(9) 4_655 4
La2 O3 O3 55.7(7) 3 4
O5 O3 O3 81.3(11) 3_454 4
O2 O3 O3 141.4(12) 2_656 4
Ga4 O3 O3 57.0(3) 2_666 4
Ga4 O3 O3 48.4(7) 3_454 4
O1 O3 O3 31.4(4) 1_565 4
O5 O3 O3 89.2(9) 1_564 4
Ga2 O3 O3 35.2(7) 4 4
O6 O3 O3 71.6(9) 2_665 4
O4 O3 O3 98.4(10) 1_554 4
La2 O3 O3 137.1(11) 1_655 4
O3 O3 O3 46.2(5) 1_455 4
O3 O3 O3 133.8(5) 1_655 4
Ga2 O3 O3 52.0(2) 1_565 4
O7 O3 O3 134.2(10) 2_756 4
O5 O3 O3 100.0(11) 4_656 4
O5 O3 O3 105.7(8) 2_766 4
O1 O3 O3 165.0(14) 1_655 4
Ga1 O3 O3 99.5(10) 3 4
Nb O3 O3 99.5(10) 3 4
La2 O3 O3 104.2(8) 3_655 4
Ga2 O3 O3 78.9(8) 1_455 4
La1 O3 O3 115.8(9) 2_556 4
O3 O3 O3 92.3(10) 4_545 4
Ga4 O3 Nb 114.6(13) 3_554 3_655
O7 O3 Nb 124.1(15) 2_656 3_655
Ga2 O3 Nb 72.8(13) 4_655 3_655
O4 O3 Nb 67.0(12) 2_656 3_655
La1 O3 Nb 98.0(11) 3_554 3_655
O2 O3 Nb 48.1(11) 3_554 3_655
O1 O3 Nb 52.3(11) 4_655 3_655
O6 O3 Nb 102.5(11) 1_565 3_655
Ga2 O3 Nb 68.9(7) . 3_655
O5 O3 Nb 159.2(12) 2_666 3_655
O1 O3 Nb 117.4(16) 4 3_655
O4 O3 Nb 104.9(13) 3_554 3_655
La1 O3 Nb 146.8(10) 2_566 3_655
O6 O3 Nb 52.4(10) 4_655 3_655
O1 O3 Nb 85.6(11) . 3_655
La1 O3 Nb 37.6(4) 3_654 3_655
O6 O3 Nb 163.9(11) 1_465 3_655
Ga1 O3 Nb 159.7(9) 1_565 3_655
Nb O3 Nb 159.7(9) 1_565 3_655
Ga3 O3 Nb 32.3(3) 3 3_655
O5 O3 Nb 2.0(6) 3_554 3_655
Ga3 O3 Nb 135.3(7) 1_565 3_655
O2 O3 Nb 123.6(8) 2_666 3_655
La1 O3 Nb 87.4(6) 2_666 3_655
O3 O3 Nb 48.8(9) 4_645 3_655
O3 O3 Nb 108.6(12) 4_655 3_655
La2 O3 Nb 115.8(8) . 3_655
O7 O3 Nb 81.9(8) 3_554 3_655
Nb O3 Nb 99.9(6) 1_665 3_655
Ga1 O3 Nb 99.9(6) 1_665 3_655
O4 O3 Nb 119.9(10) 2_556 3_655
Ga4 O3 Nb 36.0(3) 2_656 3_655
O7 O3 Nb 108.1(8) 1_554 3_655
Ga4 O3 Nb 123.3(7) 4_655 3_655
La2 O3 Nb 87.6(7) 3 3_655
O5 O3 Nb 82.3(8) 3_454 3_655
O2 O3 Nb 72.6(6) 2_656 3_655
Ga4 O3 Nb 98.1(7) 2_666 3_655
Ga4 O3 Nb 142.9(8) 3_454 3_655
O1 O3 Nb 140.0(10) 1_565 3_655
O5 O3 Nb 118.8(7) 1_564 3_655
Ga2 O3 Nb 122.8(8) 4 3_655
O6 O3 Nb 144.3(9) 2_665 3_655
O4 O3 Nb 118.7(7) 1_554 3_655
La2 O3 Nb 79.1(5) 1_655 3_655
O3 O3 Nb 126.3(4) 1_455 3_655
O3 O3 Nb 53.7(4) 1_655 3_655
Ga2 O3 Nb 124.3(7) 1_565 3_655
O7 O3 Nb 70.7(6) 2_756 3_655
O5 O3 Nb 48.8(5) 4_656 3_655
O5 O3 Nb 89.1(7) 2_766 3_655
O1 O3 Nb 50.4(9) 1_655 3_655
Ga1 O3 Nb 59.7(4) 3 3_655
Nb O3 Nb 59.7(4) 3 3_655
La2 O3 Nb 49.2(4) 3_655 3_655
Ga2 O3 Nb 110.3(7) 1_455 3_655
La1 O3 Nb 76.9(5) 2_556 3_655
O3 O3 Nb 93.0(6) 4_545 3_655
O3 O3 Nb 142.7(11) 4 3_655
Ga4 O3 Ga1 114.6(13) 3_554 3_655
O7 O3 Ga1 124.1(15) 2_656 3_655
Ga2 O3 Ga1 72.8(13) 4_655 3_655
O4 O3 Ga1 67.0(12) 2_656 3_655
La1 O3 Ga1 98.0(11) 3_554 3_655
O2 O3 Ga1 48.1(11) 3_554 3_655
O1 O3 Ga1 52.3(11) 4_655 3_655
O6 O3 Ga1 102.5(11) 1_565 3_655
Ga2 O3 Ga1 68.9(7) . 3_655
O5 O3 Ga1 159.2(12) 2_666 3_655
O1 O3 Ga1 117.4(16) 4 3_655
O4 O3 Ga1 104.9(13) 3_554 3_655
La1 O3 Ga1 146.8(10) 2_566 3_655
O6 O3 Ga1 52.4(10) 4_655 3_655
O1 O3 Ga1 85.6(11) . 3_655
La1 O3 Ga1 37.6(4) 3_654 3_655
O6 O3 Ga1 163.9(11) 1_465 3_655
Ga1 O3 Ga1 159.7(9) 1_565 3_655
Nb O3 Ga1 159.7(9) 1_565 3_655
Ga3 O3 Ga1 32.3(3) 3 3_655
O5 O3 Ga1 2.0(6) 3_554 3_655
Ga3 O3 Ga1 135.3(7) 1_565 3_655
O2 O3 Ga1 123.6(8) 2_666 3_655
La1 O3 Ga1 87.4(6) 2_666 3_655
O3 O3 Ga1 48.8(9) 4_645 3_655
O3 O3 Ga1 108.6(12) 4_655 3_655
La2 O3 Ga1 115.8(8) . 3_655
O7 O3 Ga1 81.9(8) 3_554 3_655
Nb O3 Ga1 99.9(6) 1_665 3_655
Ga1 O3 Ga1 99.9(6) 1_665 3_655
O4 O3 Ga1 119.9(10) 2_556 3_655
Ga4 O3 Ga1 36.0(3) 2_656 3_655
O7 O3 Ga1 108.1(8) 1_554 3_655
Ga4 O3 Ga1 123.3(7) 4_655 3_655
La2 O3 Ga1 87.6(7) 3 3_655
O5 O3 Ga1 82.3(8) 3_454 3_655
O2 O3 Ga1 72.6(6) 2_656 3_655
Ga4 O3 Ga1 98.1(7) 2_666 3_655
Ga4 O3 Ga1 142.9(8) 3_454 3_655
O1 O3 Ga1 140.0(10) 1_565 3_655
O5 O3 Ga1 118.8(7) 1_564 3_655
Ga2 O3 Ga1 122.8(8) 4 3_655
O6 O3 Ga1 144.3(9) 2_665 3_655
O4 O3 Ga1 118.7(7) 1_554 3_655
La2 O3 Ga1 79.1(5) 1_655 3_655
O3 O3 Ga1 126.3(4) 1_455 3_655
O3 O3 Ga1 53.7(4) 1_655 3_655
Ga2 O3 Ga1 124.3(7) 1_565 3_655
O7 O3 Ga1 70.7(6) 2_756 3_655
O5 O3 Ga1 48.8(5) 4_656 3_655
O5 O3 Ga1 89.1(7) 2_766 3_655
O1 O3 Ga1 50.4(9) 1_655 3_655
Ga1 O3 Ga1 59.7(4) 3 3_655
Nb O3 Ga1 59.7(4) 3 3_655
La2 O3 Ga1 49.2(4) 3_655 3_655
Ga2 O3 Ga1 110.3(7) 1_455 3_655
La1 O3 Ga1 76.9(5) 2_556 3_655
O3 O3 Ga1 93.0(6) 4_545 3_655
O3 O3 Ga1 142.7(11) 4 3_655
Nb O3 Ga1 0.0(2) 3_655 3_655
Ga4 O3 Ga3 58.9(10) 3_554 .
O7 O3 Ga3 43.3(12) 2_656 .
Ga2 O3 Ga3 148.4(15) 4_655 .
O4 O3 Ga3 31.6(10) 2_656 .
La1 O3 Ga3 75.7(10) 3_554 .
O2 O3 Ga3 115.3(14) 3_554 .
O1 O3 Ga3 108.3(12) 4_655 .
O6 O3 Ga3 90.3(11) 1_565 .
Ga2 O3 Ga3 13.5(4) . .
O5 O3 Ga3 99.4(11) 2_666 .
O1 O3 Ga3 119.9(13) 4 .
O4 O3 Ga3 170.4(15) 3_554 .
La1 O3 Ga3 130.8(9) 2_566 .
O6 O3 Ga3 71.4(11) 4_655 .
O1 O3 Ga3 30.0(8) . .
La1 O3 Ga3 71.1(6) 3_654 .
O6 O3 Ga3 98.4(9) 1_465 .
Ga1 O3 Ga3 78.6(6) 1_565 .
Nb O3 Ga3 78.6(6) 1_565 .
Ga3 O3 Ga3 104.7(8) 3 .
O5 O3 Ga3 80.4(9) 3_554 .
Ga3 O3 Ga3 93.7(6) 1_565 .
O2 O3 Ga3 107.5(8) 2_666 .
La1 O3 Ga3 112.9(7) 2_666 .
O3 O3 Ga3 34.2(8) 4_645 .
O3 O3 Ga3 136.6(13) 4_655 .
La2 O3 Ga3 36.3(3) . .
O7 O3 Ga3 149.7(9) 3_554 .
Nb O3 Ga3 73.7(5) 1_665 .
Ga1 O3 Ga3 73.7(5) 1_665 .
O4 O3 Ga3 66.8(7) 2_556 .
Ga4 O3 Ga3 58.5(5) 2_656 .
O7 O3 Ga3 48.7(6) 1_554 .
Ga4 O3 Ga3 56.4(4) 4_655 .
La2 O3 Ga3 143.7(8) 3 .
O5 O3 Ga3 89.4(9) 3_454 .
O2 O3 Ga3 10.9(4) 2_656 .
Ga4 O3 Ga3 161.5(8) 2_666 .
Ga4 O3 Ga3 84.3(6) 3_454 .
O1 O3 Ga3 132.6(11) 1_565 .
O5 O3 Ga3 77.5(6) 1_564 .
Ga2 O3 Ga3 114.6(7) 4 .
O6 O3 Ga3 73.0(6) 2_665 .
O4 O3 Ga3 40.7(4) 1_554 .
La2 O3 Ga3 36.2(3) 1_655 .
O3 O3 Ga3 96.1(3) 1_455 .
O3 O3 Ga3 83.9(3) 1_655 .
Ga2 O3 Ga3 130.7(7) 1_565 .
O7 O3 Ga3 64.5(6) 2_756 .
O5 O3 Ga3 103.0(8) 4_656 .
O5 O3 Ga3 89.6(7) 2_766 .
O1 O3 Ga3 45.0(6) 1_655 .
Ga1 O3 Ga3 87.6(6) 3 .
Nb O3 Ga3 87.6(6) 3 .
La2 O3 Ga3 124.8(7) 3_655 .
Ga2 O3 Ga3 62.2(4) 1_455 .
La1 O3 Ga3 39.0(3) 2_556 .
O3 O3 Ga3 58.0(4) 4_545 .
O3 O3 Ga3 130.7(10) 4 .
Nb O3 Ga3 82.1(5) 3_655 .
Ga1 O3 Ga3 82.1(5) 3_655 .
Ga4 O3 Ga4 52.6(9) 3_554 3_654
O7 O3 Ga4 83.7(12) 2_656 3_654
Ga2 O3 Ga4 78.1(12) 4_655 3_654
O4 O3 Ga4 44.2(10) 2_656 3_654
La1 O3 Ga4 149.1(13) 3_554 3_654
O2 O3 Ga4 110.3(13) 3_554 3_654
O1 O3 Ga4 40.9(14) 4_655 3_654
O6 O3 Ga4 35.7(8) 1_565 3_654
Ga2 O3 Ga4 73.1(6) . 3_654
O5 O3 Ga4 91.5(10) 2_666 3_654
O1 O3 Ga4 163.8(13) 4 3_654
O4 O3 Ga4 101.3(13) 3_554 3_654
La1 O3 Ga4 118.0(9) 2_566 3_654
O6 O3 Ga4 114.5(12) 4_655 3_654
O1 O3 Ga4 104.0(10) . 3_654
La1 O3 Ga4 31.6(4) 3_654 3_654
O6 O3 Ga4 127.1(11) 1_465 3_654
Ga1 O3 Ga4 99.9(7) 1_565 3_654
Nb O3 Ga4 99.9(7) 1_565 3_654
Ga3 O3 Ga4 96.8(7) 3 3_654
O5 O3 Ga4 67.3(8) 3_554 3_654
Ga3 O3 Ga4 67.3(5) 1_565 3_654
O2 O3 Ga4 61.4(6) 2_666 3_654
La1 O3 Ga4 40.2(3) 2_666 3_654
O3 O3 Ga4 73.0(10) 4_645 3_654
O3 O3 Ga4 70.8(10) 4_655 3_654
La2 O3 Ga4 99.7(6) . 3_654
O7 O3 Ga4 75.3(7) 3_554 3_654
Nb O3 Ga4 31.6(2) 1_665 3_654
Ga1 O3 Ga4 31.6(2) 1_665 3_654
O4 O3 Ga4 138.2(10) 2_556 3_654
Ga4 O3 Ga4 89.7(6) 2_656 3_654
O7 O3 Ga4 52.3(5) 1_554 3_654
Ga4 O3 Ga4 64.7(4) 4_655 3_654
La2 O3 Ga4 132.6(8) 3 3_654
O5 O3 Ga4 148.5(10) 3_454 3_654
O2 O3 Ga4 67.0(5) 2_656 3_654
Ga4 O3 Ga4 87.8(6) 2_666 3_654
Ga4 O3 Ga4 139.3(8) 3_454 3_654
O1 O3 Ga4 98.3(7) 1_565 3_654
O5 O3 Ga4 50.5(5) 1_564 3_654
Ga2 O3 Ga4 164.8(9) 4 3_654
O6 O3 Ga4 80.3(7) 2_665 3_654
O4 O3 Ga4 75.3(6) 1_554 3_654
La2 O3 Ga4 39.9(3) 1_655 3_654
O3 O3 Ga4 162.1(4) 1_455 3_654
O3 O3 Ga4 17.9(4) 1_655 3_654
Ga2 O3 Ga4 78.1(5) 1_565 3_654
O7 O3 Ga4 10.8(4) 2_756 3_654
O5 O3 Ga4 116.6(8) 4_656 3_654
O5 O3 Ga4 24.0(5) 2_766 3_654
O1 O3 Ga4 39.5(4) 1_655 3_654
Ga1 O3 Ga4 127.3(7) 3 3_654
Nb O3 Ga4 127.3(7) 3 3_654
La2 O3 Ga4 65.1(4) 3_655 3_654
Ga2 O3 Ga4 136.5(7) 1_455 3_654
La1 O3 Ga4 108.6(6) 2_556 3_654
O3 O3 Ga4 131.7(7) 4_545 3_654
O3 O3 Ga4 129.6(7) 4 3_654
Nb O3 Ga4 68.7(4) 3_655 3_654
Ga1 O3 Ga4 68.7(4) 3_655 3_654
Ga3 O3 Ga4 75.0(4) . 3_654
Ga4 O3 La1 78.5(11) 3_554 2_656
O7 O3 La1 78.8(13) 2_656 2_656
Ga2 O3 La1 112.6(15) 4_655 2_656
O4 O3 La1 26.7(10) 2_656 2_656
La1 O3 La1 91.4(11) 3_554 2_656
O2 O3 La1 87.8(13) 3_554 2_656
O1 O3 La1 76.7(10) 4_655 2_656
O6 O3 La1 91.0(10) 1_565 2_656
Ga2 O3 La1 25.6(4) . 2_656
O5 O3 La1 129.7(12) 2_666 2_656
O1 O3 La1 136.4(13) 4 2_656
O4 O3 La1 147.2(14) 3_554 2_656
La1 O3 La1 167.6(10) 2_566 2_656
O6 O3 La1 59.8(10) 4_655 2_656
O1 O3 La1 53.2(7) . 2_656
La1 O3 La1 38.9(4) 3_654 2_656
O6 O3 La1 136.0(11) 1_465 2_656
Ga1 O3 La1 114.5(8) 1_565 2_656
Nb O3 La1 114.5(8) 1_565 2_656
Ga3 O3 La1 73.4(6) 3 2_656
O5 O3 La1 43.5(8) 3_554 2_656
Ga3 O3 La1 113.0(7) 1_565 2_656
O2 O3 La1 116.8(8) 2_666 2_656
La1 O3 La1 97.9(6) 2_666 2_656
O3 O3 La1 14.0(7) 4_645 2_656
O3 O3 La1 128.9(12) 4_655 2_656
La2 O3 La1 73.7(5) . 2_656
O7 O3 La1 118.2(8) 3_554 2_656
Nb O3 La1 78.0(5) 1_665 2_656
Ga1 O3 La1 78.0(5) 1_665 2_656
O4 O3 La1 96.4(9) 2_556 2_656
Ga4 O3 La1 35.9(3) 2_656 2_656
O7 O3 La1 69.2(6) 1_554 2_656
Ga4 O3 La1 82.8(5) 4_655 2_656
La2 O3 La1 127.9(8) 3 2_656
O5 O3 La1 91.8(9) 3_454 2_656
O2 O3 La1 27.5(4) 2_656 2_656
Ga4 O3 La1 135.9(7) 2_666 2_656
Ga4 O3 La1 118.8(7) 3_454 2_656
O1 O3 La1 155.3(10) 1_565 2_656
O5 O3 La1 92.2(7) 1_564 2_656
Ga2 O3 La1 135.7(8) 4 2_656
O6 O3 La1 103.6(7) 2_665 2_656
O4 O3 La1 73.8(6) 1_554 2_656
La2 O3 La1 40.9(3) 1_655 2_656
O3 O3 La1 122.2(3) 1_455 2_656
O3 O3 La1 57.8(3) 1_655 2_656
Ga2 O3 La1 137.0(7) 1_565 2_656
O7 O3 La1 52.5(5) 2_756 2_656
O5 O3 La1 81.0(7) 4_656 2_656
O5 O3 La1 82.2(7) 2_766 2_656
O1 O3 La1 19.7(4) 1_655 2_656
Ga1 O3 La1 76.7(5) 3 2_656
Nb O3 La1 76.7(5) 3 2_656
La2 O3 La1 88.0(5) 3_655 2_656
Ga2 O3 La1 88.6(6) 1_455 2_656
La1 O3 La1 52.2(3) 2_556 2_656
O3 O3 La1 76.0(3) 4_545 2_656
O3 O3 La1 167.1(9) 4 2_656
Nb O3 La1 45.3(3) 3_655 2_656
Ga1 O3 La1 45.3(3) 3_655 2_656
Ga3 O3 La1 37.8(2) . 2_656
Ga4 O3 La1 59.1(3) 3_654 2_656
Ga4 O3 O3 9.4(7) 3_554 2_655
O7 O3 O3 26.4(11) 2_656 2_655
Ga2 O3 O3 123.2(15) 4_655 2_655
O4 O3 O3 54.2(12) 2_656 2_655
La1 O3 O3 107.8(12) 3_554 2_655
O2 O3 O3 167.6(14) 3_554 2_655
O1 O3 O3 99.9(17) 4_655 2_655
O6 O3 O3 46.7(10) 1_565 2_655
Ga2 O3 O3 66.4(7) . 2_655
O5 O3 O3 49.7(10) 2_666 2_655
O1 O3 O3 120.0(18) 4 2_655
O4 O3 O3 115.4(12) 3_554 2_655
La1 O3 O3 88.2(7) 2_566 2_655
O6 O3 O3 125.9(11) 4_655 2_655
O1 O3 O3 76.4(13) . 2_655
La1 O3 O3 85.7(8) 3_654 2_655
O6 O3 O3 72.0(10) 1_465 2_655
Ga1 O3 O3 42.0(4) 1_565 2_655
Nb O3 O3 42.0(4) 1_565 2_655
Ga3 O3 O3 152.0(9) 3 2_655
O5 O3 O3 117.9(10) 3_554 2_655
Ga3 O3 O3 38.7(5) 1_565 2_655
O2 O3 O3 53.8(7) 2_666 2_655
La1 O3 O3 75.7(6) 2_666 2_655
O3 O3 O3 85.0(11) 4_645 2_655
O3 O3 O3 85.0(11) 4_655 2_655
La2 O3 O3 48.7(5) . 2_655
O7 O3 O3 113.6(8) 3_554 2_655
Nb O3 O3 34.5(4) 1_665 2_655
Ga1 O3 O3 34.5(4) 1_665 2_655
O4 O3 O3 82.6(9) 2_556 2_655
Ga4 O3 O3 111.9(5) 2_656 2_655
O7 O3 O3 11.7(5) 1_554 2_655
Ga4 O3 O3 3.6(3) 4_655 2_655
La2 O3 O3 151.8(8) 3 2_655
O5 O3 O3 130.0(10) 3_454 2_655
O2 O3 O3 58.7(6) 2_656 2_655
Ga4 O3 O3 110.8(5) 2_666 2_655
Ga4 O3 O3 78.0(7) 3_454 2_655
O1 O3 O3 80.2(9) 1_565 2_655
O5 O3 O3 25.5(6) 1_564 2_655
Ga2 O3 O3 113.3(9) 4 2_655
O6 O3 O3 24.7(5) 2_665 2_655
O4 O3 O3 20.2(5) 1_554 2_655
La2 O3 O3 41.0(4) 1_655 2_655
O3 O3 O3 100.8(6) 1_455 2_655
O3 O3 O3 79.2(6) 1_655 2_655
Ga2 O3 O3 75.9(5) 1_565 2_655
O7 O3 O3 54.2(7) 2_756 2_655
O5 O3 O3 158.0(6) 4_656 2_655
O5 O3 O3 55.1(6) 2_766 2_655
O1 O3 O3 69.7(9) 1_655 2_655
Ga1 O3 O3 140.0(6) 3 2_655
Nb O3 O3 140.0(6) 3 2_655
La2 O3 O3 123.5(8) 3_655 2_655
Ga2 O3 O3 86.7(7) 1_455 2_655
La1 O3 O3 88.9(5) 2_556 2_655
O3 O3 O3 96.2(9) 4_545 2_655
O3 O3 O3 96.2(9) 4 2_655
Nb O3 O3 119.8(7) 3_655 2_655
Ga1 O3 O3 119.8(7) 3_655 2_655
Ga3 O3 O3 55.0(4) . 2_655
Ga4 O3 O3 61.4(5) 3_654 2_655
La1 O3 O3 80.0(4) 2_656 2_655
Ga4 O3 La2 63.9(10) 3_554 1_565
O7 O3 La2 70.8(13) 2_656 1_565
Ga2 O3 La2 84.9(14) 4_655 1_565
O4 O3 La2 115.8(14) 2_656 1_565
La1 O3 La2 105.1(11) 3_554 1_565
O2 O3 La2 128.8(14) 3_554 1_565
O1 O3 La2 102.5(13) 4_655 1_565
O6 O3 La2 59.6(9) 1_565 1_565
Ga2 O3 La2 127.0(10) . 1_565
O5 O3 La2 14.4(8) 2_666 1_565
O1 O3 La2 73.2(13) 4 1_565
O4 O3 La2 57.4(11) 3_554 1_565
La1 O3 La2 27.0(4) 2_566 1_565
O6 O3 La2 149.6(12) 4_655 1_565
O1 O3 La2 118.3(12) . 1_565
La1 O3 La2 126.2(8) 3_654 1_565
O6 O3 La2 38.6(7) 1_465 1_565
Ga1 O3 La2 37.9(4) 1_565 1_565
Nb O3 La2 37.9(4) 1_565 1_565
Ga3 O3 La2 141.4(9) 3 1_565
O5 O3 La2 154.8(11) 3_554 1_565
Ga3 O3 La2 30.6(3) 1_565 1_565
O2 O3 La2 34.5(5) 2_666 1_565
La1 O3 La2 68.3(5) 2_666 1_565
O3 O3 La2 147.3(14) 4_645 1_565
O3 O3 La2 46.1(8) 4_655 1_565
La2 O3 La2 85.6(5) . 1_565
O7 O3 La2 74.8(7) 3_554 1_565
Nb O3 La2 68.1(5) 1_665 1_565
Ga1 O3 La2 68.1(5) 1_665 1_565
O4 O3 La2 85.4(8) 2_556 1_565
Ga4 O3 La2 169.3(8) 2_656 1_565
O7 O3 La2 73.4(6) 1_554 1_565
Ga4 O3 La2 60.4(4) 4_655 1_565
La2 O3 La2 89.6(6) 3 1_565
O5 O3 La2 116.1(9) 3_454 1_565
O2 O3 La2 120.5(8) 2_656 1_565
Ga4 O3 La2 60.4(5) 2_666 1_565
Ga4 O3 La2 61.5(4) 3_454 1_565
O1 O3 La2 18.9(8) 1_565 1_565
O5 O3 La2 51.4(5) 1_564 1_565
Ga2 O3 La2 70.3(5) 4 1_565
O6 O3 La2 41.0(5) 2_665 1_565
O4 O3 La2 73.2(6) 1_554 1_565
La2 O3 La2 101.7(6) 1_655 1_565
O3 O3 La2 73.7(3) 1_455 1_565
O3 O3 La2 106.3(3) 1_655 1_565
Ga2 O3 La2 30.3(2) 1_565 1_565
O7 O3 La2 97.4(7) 2_756 1_565
O5 O3 La2 136.6(8) 4_656 1_565
O5 O3 La2 72.0(6) 2_766 1_565
O1 O3 La2 127.3(9) 1_655 1_565
Ga1 O3 La2 136.7(7) 3 1_565
Nb O3 La2 136.7(7) 3 1_565
La2 O3 La2 106.6(6) 3_655 1_565
Ga2 O3 La2 95.0(5) 1_455 1_565
La1 O3 La2 128.1(6) 2_556 1_565
O3 O3 La2 112.3(9) 4_545 1_565
O3 O3 La2 37.8(5) 4 1_565
Nb O3 La2 154.5(7) 3_655 1_565
Ga1 O3 La2 154.5(7) 3_655 1_565
Ga3 O3 La2 113.8(6) . 1_565
Ga4 O3 La2 95.3(5) 3_654 1_565
La1 O3 La2 142.4(6) 2_656 1_565
O3 O3 La2 63.0(4) 2_655 1_565
Ga4 O3 O3 48.2(9) 3_554 2
O7 O3 O3 23.0(11) 2_656 2
Ga2 O3 O3 138.8(14) 4_655 2
O4 O3 O3 82.6(13) 2_656 2
La1 O3 O3 74.4(9) 3_554 2
O2 O3 O3 147.7(15) 3_554 2
O1 O3 O3 137.2(18) 4_655 2
O6 O3 O3 79.1(12) 1_565 2
Ga2 O3 O3 76.9(8) . 2
O5 O3 O3 41.3(10) 2_666 2
O1 O3 O3 82.2(16) 4 2
O4 O3 O3 109.1(12) 3_554 2
La1 O3 O3 67.3(6) 2_566 2
O6 O3 O3 111.6(11) 4_655 2
O1 O3 O3 64.9(12) . 2
La1 O3 O3 122.3(10) 3_654 2
O6 O3 O3 38.1(8) 1_465 2
Ga1 O3 O3 16.2(6) 1_565 2
Nb O3 O3 16.2(6) 1_565 2
Ga3 O3 O3 155.2(8) 3 2
O5 O3 O3 144.1(10) 3_554 2
Ga3 O3 O3 52.9(5) 1_565 2
O2 O3 O3 70.9(7) 2_666 2
La1 O3 O3 105.4(7) 2_666 2
O3 O3 O3 97.3(11) 4_645 2
O3 O3 O3 97.3(11) 4_655 2
La2 O3 O3 31.5(5) . 2
O7 O3 O3 128.3(8) 3_554 2
Nb O3 O3 71.9(6) 1_665 2
Ga1 O3 O3 71.9(6) 1_665 2
O4 O3 O3 47.4(7) 2_556 2
Ga4 O3 O3 115.7(5) 2_656 2
O7 O3 O3 49.2(6) 1_554 2
Ga4 O3 O3 36.0(3) 4_655 2
La2 O3 O3 119.6(8) 3 2
O5 O3 O3 96.3(9) 3_454 2
O2 O3 O3 73.3(6) 2_656 2
Ga4 O3 O3 114.4(5) 2_666 2
Ga4 O3 O3 38.7(3) 3_454 2
O1 O3 O3 72.1(9) 1_565 2
O5 O3 O3 56.2(6) 1_564 2
Ga2 O3 O3 75.1(6) 4 2
O6 O3 O3 25.9(5) 2_665 2
O4 O3 O3 30.3(5) 1_554 2
La2 O3 O3 73.4(6) 1_655 2
O3 O3 O3 61.4(5) 1_455 2
O3 O3 O3 118.6(5) 1_655 2
Ga2 O3 O3 82.1(5) 1_565 2
O7 O3 O3 93.2(8) 2_756 2
O5 O3 O3 136.1(9) 4_656 2
O5 O3 O3 90.8(8) 2_766 2
O1 O3 O3 100.2(10) 1_655 2
Ga1 O3 O3 115.4(7) 3 2
Nb O3 O3 115.4(7) 3 2
La2 O3 O3 156.5(7) 3_655 2
Ga2 O3 O3 54.4(4) 1_455 2
La1 O3 O3 76.2(4) 2_556 2
O3 O3 O3 69.5(7) 4_545 2
O3 O3 O3 69.5(7) 4 2
Nb O3 O3 145.8(5) 3_655 2
Ga1 O3 O3 145.8(5) 3_655 2
Ga3 O3 O3 63.7(4) . 2
Ga4 O3 O3 100.7(7) 3_654 2
La1 O3 O3 100.8(5) 2_656 2
O3 O3 O3 39.3(4) 2_655 2
La2 O3 O3 54.1(3) 1_565 2
Ga4 O3 O3 74.5(11) 3_554 4_745
O7 O3 O3 90.4(13) 2_656 4_745
Ga2 O3 O3 90.3(15) 4_655 4_745
O4 O3 O3 30.9(10) 2_656 4_745
La1 O3 O3 116.7(9) 3_554 4_745
O2 O3 O3 88.1(13) 3_554 4_745
O1 O3 O3 51.4(11) 4_655 4_745
O6 O3 O3 71.6(11) 1_565 4_745
Ga2 O3 O3 49.1(4) . 4_745
O5 O3 O3 124.0(13) 2_666 4_745
O1 O3 O3 155.7(16) 4 4_745
O4 O3 O3 123.6(14) 3_554 4_745
La1 O3 O3 154.2(9) 2_566 4_745
O6 O3 O3 78.3(9) 4_655 4_745
O1 O3 O3 79.1(6) . 4_745
La1 O3 O3 13.2(6) 3_654 4_745
O6 O3 O3 151.0(13) 1_465 4_745
Ga1 O3 O3 121.6(10) 1_565 4_745
Nb O3 O3 121.6(10) 1_565 4_745
Ga3 O3 O3 72.4(6) 3 4_745
O5 O3 O3 38.2(7) 3_554 4_745
Ga3 O3 O3 101.0(8) 1_565 4_745
O2 O3 O3 97.7(8) 2_666 4_745
La1 O3 O3 72.2(7) 2_666 4_745
O3 O3 O3 39.9(6) 4_645 4_745
O3 O3 O3 103.0(12) 4_655 4_745
La2 O3 O3 93.6(6) . 4_745
O7 O3 O3 93.8(9) 3_554 4_745
Nb O3 O3 63.2(6) 1_665 4_745
Ga1 O3 O3 63.2(6) 1_665 4_745
O4 O3 O3 122.2(8) 2_556 4_745
Ga4 O3 O3 53.4(3) 2_656 4_745
O7 O3 O3 68.2(7) 1_554 4_745
Ga4 O3 O3 83.5(7) 4_655 4_745
La2 O3 O3 126.5(10) 3 4_745
O5 O3 O3 112.2(8) 3_454 4_745
O2 O3 O3 47.3(4) 2_656 4_745
Ga4 O3 O3 110.8(8) 2_666 4_745
Ga4 O3 O3 142.4(8) 3_454 4_745
O1 O3 O3 134.2(8) 1_565 4_745
O5 O3 O3 81.2(8) 1_564 4_745
Ga2 O3 O3 158.6(8) 4 4_745
O6 O3 O3 104.3(9) 2_665 4_745
O4 O3 O3 82.9(7) 1_554 4_745
La2 O3 O3 40.2(3) 1_655 4_745
O3 O3 O3 148.4(3) 1_455 4_745
O3 O3 O3 31.6(3) 1_655 4_745
Ga2 O3 O3 113.3(7) 1_565 4_745
O7 O3 O3 33.6(6) 2_756 4_745
O5 O3 O3 87.8(7) 4_656 4_745
O5 O3 O3 60.3(7) 2_766 4_745
O1 O3 O3 13.6(7) 1_655 4_745
Ga1 O3 O3 92.4(5) 3 4_745
Nb O3 O3 92.4(5) 3 4_745
La2 O3 O3 67.3(6) 3_655 4_745
Ga2 O3 O3 114.9(4) 1_455 4_745
La1 O3 O3 78.57(17) 2_556 4_745
O3 O3 O3 102.2(2) 4_545 4_745
O3 O3 O3 165.2(8) 4 4_745
Nb O3 O3 40.1(3) 3_655 4_745
Ga1 O3 O3 40.1(3) 3_655 4_745
Ga3 O3 O3 58.1(3) . 4_745
Ga4 O3 O3 36.3(5) 3_654 4_745
La1 O3 O3 26.4(2) 2_656 4_745
O3 O3 O3 79.9(7) 2_655 4_745
La2 O3 O3 130.9(7) 1_565 4_745
O3 O3 O3 113.2(8) 2 4_745
Ga4 O3 O3 70.7(11) 3_554 4_755
O7 O3 O3 106.3(15) 2_656 4_755
Ga2 O3 O3 47.1(9) 4_655 4_755
O4 O3 O3 78.5(13) 2_656 4_755
La1 O3 O3 172.2(16) 3_554 4_755
O2 O3 O3 97.8(14) 3_554 4_755
O1 O3 O3 25.9(13) 4_655 4_755
O6 O3 O3 34.4(9) 1_565 4_755
Ga2 O3 O3 107.1(9) . 4_755
O5 O3 O3 83.0(9) 2_666 4_755
O1 O3 O3 130.0(11) 4 4_755
O4 O3 O3 67.0(10) 3_554 4_755
La1 O3 O3 92.4(4) 2_566 4_755
O6 O3 O3 129.3(14) 4_655 4_755
O1 O3 O3 138.3(11) . 4_755
La1 O3 O3 52.0(8) 3_654 4_755
O6 O3 O3 117.5(8) 1_465 4_755
Ga1 O3 O3 103.4(7) 1_565 4_755
Nb O3 O3 103.4(7) 1_565 4_755
Ga3 O3 O3 91.1(9) 3 4_755
O5 O3 O3 76.7(10) 3_554 4_755
Ga3 O3 O3 62.4(4) 1_565 4_755
O2 O3 O3 46.9(5) 2_666 4_755
La1 O3 O3 10.5(3) 2_666 4_755
O3 O3 O3 103.0(12) 4_645 4_755
O3 O3 O3 39.9(6) 4_655 4_755
La2 O3 O3 127.5(9) . 4_755
O7 O3 O3 41.9(5) 3_554 4_755
Nb O3 O3 45.8(4) 1_665 4_755
Ga1 O3 O3 45.8(4) 1_665 4_755
O4 O3 O3 160.4(12) 2_556 4_755
Ga4 O3 O3 110.2(8) 2_656 4_755
O7 O3 O3 75.8(8) 1_554 4_755
Ga4 O3 O3 82.1(7) 4_655 4_755
La2 O3 O3 102.1(7) 3 4_755
O5 O3 O3 149.7(12) 3_454 4_755
O2 O3 O3 101.3(8) 2_656 4_755
Ga4 O3 O3 53.5(3) 2_666 4_755
Ga4 O3 O3 140.1(7) 3_454 4_755
O1 O3 O3 73.0(4) 1_565 4_755
O5 O3 O3 57.6(6) 1_564 4_755
Ga2 O3 O3 133.6(6) 4 4_755
O6 O3 O3 87.3(8) 2_665 4_755
O4 O3 O3 99.1(8) 1_554 4_755
La2 O3 O3 73.3(6) 1_655 4_755
O3 O3 O3 148.4(3) 1_455 4_755
O3 O3 O3 31.6(3) 1_655 4_755
Ga2 O3 O3 52.01(15) 1_565 4_755
O7 O3 O3 44.7(7) 2_756 4_755
O5 O3 O3 110.7(10) 4_656 4_755
O5 O3 O3 25.0(5) 2_766 4_755
O1 O3 O3 71.2(7) 1_655 4_755
Ga1 O3 O3 131.1(9) 3 4_755
Nb O3 O3 131.1(9) 3 4_755
La2 O3 O3 44.6(4) 3_655 4_755
Ga2 O3 O3 166.6(10) 1_455 4_755
La1 O3 O3 141.3(6) 2_556 4_755
O3 O3 O3 165.2(8) 4_545 4_755
O3 O3 O3 102.2(2) 4 4_755
Nb O3 O3 77.0(6) 3_655 4_755
Ga1 O3 O3 77.0(6) 3_655 4_755
Ga3 O3 O3 109.2(7) . 4_755
Ga4 O3 O3 34.3(5) 3_654 4_755
La1 O3 O3 89.2(6) 2_656 4_755
O3 O3 O3 79.9(7) 2_655 4_755
La2 O3 O3 78.9(3) 1_565 4_755
O3 O3 O3 113.2(8) 2 4_755
O3 O3 O3 63.1(5) 4_745 4_755
Ga4 O3 O3 149.2(15) 3_554 2_656
O7 O3 O3 164.8(14) 2_656 2_656
Ga2 O3 O3 45.4(14) 4_655 2_656
O4 O3 O3 110.6(14) 2_656 2_656
La1 O3 O3 90.8(11) 3_554 2_656
O2 O3 O3 16.4(10) 3_554 2_656
O1 O3 O3 59.2(16) 4_655 2_656
O6 O3 O3 115.8(13) 1_565 2_656
Ga2 O3 O3 108.8(8) . 2_656
O5 O3 O3 138.4(10) 2_666 2_656
O1 O3 O3 81.0(16) 4 2_656
O4 O3 O3 66.7(12) 3_554 2_656
La1 O3 O3 104.0(8) 2_566 2_656
O6 O3 O3 60.4(11) 4_655 2_656
O1 O3 O3 111.1(13) . 2_656
La1 O3 O3 73.8(7) 3_654 2_656
O6 O3 O3 127.5(11) 1_465 2_656
Ga1 O3 O3 156.4(8) 1_565 2_656
Nb O3 O3 156.4(8) 1_565 2_656
Ga3 O3 O3 17.9(7) 3 2_656
O5 O3 O3 45.8(8) 3_554 2_656
Ga3 O3 O3 136.4(6) 1_565 2_656
O2 O3 O3 118.1(8) 2_666 2_656
La1 O3 O3 87.8(7) 2_666 2_656
O3 O3 O3 88.1(11) 4_645 2_656
O3 O3 O3 88.1(11) 4_655 2_656
La2 O3 O3 144.4(6) . 2_656
O7 O3 O3 56.3(7) 3_554 2_656
Nb O3 O3 125.0(9) 1_665 2_656
Ga1 O3 O3 125.0(9) 1_665 2_656
O4 O3 O3 117.4(11) 2_556 2_656
Ga4 O3 O3 64.4(5) 2_656 2_656
O7 O3 O3 147.9(10) 1_554 2_656
Ga4 O3 O3 161.4(10) 4_655 2_656
La2 O3 O3 45.0(5) 3 2_656
O5 O3 O3 68.4(8) 3_454 2_656
O2 O3 O3 114.5(6) 2_656 2_656
Ga4 O3 O3 65.7(5) 2_666 2_656
Ga4 O3 O3 123.8(9) 3_454 2_656
O1 O3 O3 105.2(9) 1_565 2_656
O5 O3 O3 139.0(8) 1_564 2_656
Ga2 O3 O3 87.9(8) 4 2_656
O6 O3 O3 163.5(6) 2_665 2_656
O4 O3 O3 162.2(6) 1_554 2_656
La2 O3 O3 121.6(7) 1_655 2_656
O3 O3 O3 101.1(6) 1_455 2_656
O3 O3 O3 78.9(6) 1_655 2_656
Ga2 O3 O3 101.3(5) 1_565 2_656
O7 O3 O3 104.1(9) 2_756 2_656
O5 O3 O3 30.5(6) 4_656 2_656
O5 O3 O3 105.2(8) 2_766 2_656
O1 O3 O3 93.4(10) 1_655 2_656
Ga1 O3 O3 52.1(5) 3 2_656
Nb O3 O3 52.1(5) 3 2_656
La2 O3 O3 36.8(4) 3_655 2_656
Ga2 O3 O3 111.7(7) 1_455 2_656
La1 O3 O3 98.6(5) 2_556 2_656
O3 O3 O3 98.9(9) 4_545 2_656
O3 O3 O3 98.9(9) 4 2_656
Nb O3 O3 43.8(4) 3_655 2_656
Ga1 O3 O3 43.8(4) 3_655 2_656
Ga3 O3 O3 122.2(4) . 2_656
Ga4 O3 O3 96.8(7) 3_654 2_656
La1 O3 O3 88.4(5) 2_656 2_656
O3 O3 O3 158.1(11) 2_655 2_656
La2 O3 O3 124.0(4) 1_565 2_656
O3 O3 O3 162.6(11) 2 2_656
O3 O3 O3 81.4(7) 4_745 2_656
O3 O3 O3 81.4(7) 4_755 2_656
Ga4 O3 O3 147.6(11) 3_554 3_545
O7 O3 O3 133.6(14) 2_656 3_545
Ga2 O3 O3 77.2(14) 4_655 3_545
O4 O3 O3 95.7(13) 2_656 3_545
La1 O3 O3 67.1(10) 3_554 3_545
O2 O3 O3 20.8(13) 3_554 3_545
O1 O3 O3 80.4(15) 4_655 3_545
O6 O3 O3 137.8(11) 1_565 3_545
Ga2 O3 O3 82.3(8) . 3_545
O5 O3 O3 160.0(10) 2_666 3_545
O1 O3 O3 80.6(14) 4 3_545
O4 O3 O3 95.0(12) 3_554 3_545
La1 O3 O3 121.9(6) 2_566 3_545
O6 O3 O3 28.8(11) 4_655 3_545
O1 O3 O3 79.3(13) . 3_545
La1 O3 O3 75.1(6) 3_654 3_545
O6 O3 O3 126.9(8) 1_465 3_545
Ga1 O3 O3 150.4(5) 1_565 3_545
Nb O3 O3 150.4(5) 1_565 3_545
Ga3 O3 O3 15.8(6) 3 3_545
O5 O3 O3 39.0(8) 3_554 3_545
Ga3 O3 O3 167.6(5) 1_565 3_545
O2 O3 O3 149.2(7) 2_666 3_545
La1 O3 O3 114.7(5) 2_666 3_545
O3 O3 O3 63.3(11) 4_645 3_545
O3 O3 O3 119.9(11) 4_655 3_545
La2 O3 O3 112.8(5) . 3_545
O7 O3 O3 88.1(7) 3_554 3_545
Nb O3 O3 137.4(4) 1_665 3_545
Ga1 O3 O3 137.4(4) 1_665 3_545
O4 O3 O3 93.5(8) 2_556 3_545
Ga4 O3 O3 36.5(5) 2_656 3_545
O7 O3 O3 138.3(6) 1_554 3_545
Ga4 O3 O3 150.5(4) 4_655 3_545
La2 O3 O3 58.8(5) 3 3_545
O5 O3 O3 47.2(7) 3_454 3_545
O2 O3 O3 89.7(6) 2_656 3_545
Ga4 O3 O3 96.7(5) 2_666 3_545
Ga4 O3 O3 110.3(5) 3_454 3_545
O1 O3 O3 131.5(9) 1_565 3_545
O5 O3 O3 156.3(5) 1_564 3_545
Ga2 O3 O3 85.5(5) 4 3_545
O6 O3 O3 164.4(6) 2_665 3_545
O4 O3 O3 134.4(5) 1_554 3_545
La2 O3 O3 109.8(4) 1_655 3_545
O3 O3 O3 90.001(2) 1_455 3_545
O3 O3 O3 90.000(1) 1_655 3_545
Ga2 O3 O3 132.7(5) 1_565 3_545
O7 O3 O3 108.0(6) 2_756 3_545
O5 O3 O3 12.3(6) 4_656 3_545
O5 O3 O3 124.5(6) 2_766 3_545
O1 O3 O3 82.6(8) 1_655 3_545
Ga1 O3 O3 25.3(4) 3 3_545
Nb O3 O3 25.3(4) 3 3_545
La2 O3 O3 64.0(5) 3_655 3_545
Ga2 O3 O3 85.5(4) 1_455 3_545
La1 O3 O3 66.8(4) 2_556 3_545
O3 O3 O3 70.0(8) 4_545 3_545
O3 O3 O3 112.3(8) 4 3_545
Nb O3 O3 37.5(4) 3_655 3_545
Ga1 O3 O3 37.5(4) 3_655 3_545
Ga3 O3 O3 94.5(4) . 3_545
Ga4 O3 O3 106.0(4) 3_654 3_545
La1 O3 O3 69.2(4) 2_656 3_545
O3 O3 O3 148.30(17) 2_655 3_545
La2 O3 O3 148.3(3) 1_565 3_545
O3 O3 O3 139.5(3) 2 3_545
O3 O3 O3 75.7(5) 4_745 3_545
O3 O3 O3 106.0(5) 4_755 3_545
O3 O3 O3 31.82(18) 2_656 3_545
Ga4 O3 O3 141.7(11) 3_554 3
O7 O3 O3 162.0(13) 2_656 3
Ga2 O3 O3 28.6(13) 4_655 3
O4 O3 O3 136.9(12) 2_656 3
La1 O3 O3 97.3(10) 3_554 3
O2 O3 O3 39.4(13) 3_554 3
O1 O3 O3 64.5(14) 4_655 3
O6 O3 O3 104.6(11) 1_565 3
Ga2 O3 O3 140.6(7) . 3
O5 O3 O3 106.8(10) 2_666 3
O1 O3 O3 65.1(14) 4 3
O4 O3 O3 35.4(12) 3_554 3
La1 O3 O3 73.1(7) 2_566 3
O6 O3 O3 85.6(11) 4_655 3
O1 O3 O3 135.1(12) . 3
La1 O3 O3 94.8(7) 3_654 3
O6 O3 O3 101.8(9) 1_465 3
Ga1 O3 O3 126.3(5) 1_565 3
Nb O3 O3 126.3(5) 1_565 3
Ga3 O3 O3 49.1(6) 3 3
O5 O3 O3 75.7(9) 3_554 3
Ga3 O3 O3 110.6(5) 1_565 3
O2 O3 O3 94.5(7) 2_666 3
La1 O3 O3 76.7(5) 2_666 3
O3 O3 O3 119.9(11) 4_645 3
O3 O3 O3 63.3(11) 4_655 3
La2 O3 O3 155.5(4) . 3
O7 O3 O3 36.2(7) 3_554 3
Nb O3 O3 120.0(5) 1_665 3
Ga1 O3 O3 120.0(5) 1_665 3
O4 O3 O3 116.9(8) 2_556 3
Ga4 O3 O3 95.5(5) 2_656 3
O7 O3 O3 150.0(6) 1_554 3
Ga4 O3 O3 147.9(4) 4_655 3
La2 O3 O3 27.7(5) 3 3
O5 O3 O3 77.5(8) 3_454 3
O2 O3 O3 146.1(6) 2_656 3
Ga4 O3 O3 37.6(5) 2_666 3
Ga4 O3 O3 108.8(5) 3_454 3
O1 O3 O3 73.6(9) 1_565 3
O5 O3 O3 123.3(6) 1_564 3
Ga2 O3 O3 72.0(5) 4 3
O6 O3 O3 133.1(6) 2_665 3
O4 O3 O3 165.4(5) 1_554 3
La2 O3 O3 142.6(4) 1_655 3
O3 O3 O3 90.001(4) 1_455 3
O3 O3 O3 90.000(2) 1_655 3
Ga2 O3 O3 73.2(5) 1_565 3
O7 O3 O3 115.2(6) 2_756 3
O5 O3 O3 53.0(6) 4_656 3
O5 O3 O3 100.0(6) 2_766 3
O1 O3 O3 119.5(8) 1_655 3
Ga1 O3 O3 71.5(5) 3 3
Nb O3 O3 71.5(5) 3 3
La2 O3 O3 41.4(4) 3_655 3
Ga2 O3 O3 116.8(4) 1_455 3
La1 O3 O3 122.8(4) 2_556 3
O3 O3 O3 112.3(8) 4_545 3
O3 O3 O3 70.0(8) 4 3
Nb O3 O3 73.9(4) 3_655 3
Ga1 O3 O3 73.9(4) 3_655 3
Ga3 O3 O3 153.9(4) . 3
Ga4 O3 O3 104.9(4) 3_654 3
La1 O3 O3 119.2(4) 2_656 3
O3 O3 O3 148.30(17) 2_655 3
La2 O3 O3 92.4(3) 1_565 3
O3 O3 O3 139.5(3) 2 3
O3 O3 O3 106.0(5) 4_745 3
O3 O3 O3 75.7(5) 4_755 3
O3 O3 O3 31.82(18) 2_656 3
O3 O3 O3 60.001(4) 3_545 3
Ga4 O3 O3 38.3(11) 3_554 3_544
O7 O3 O3 18.0(13) 2_656 3_544
Ga2 O3 O3 151.4(13) 4_655 3_544
O4 O3 O3 43.1(12) 2_656 3_544
La1 O3 O3 82.7(10) 3_554 3_544
O2 O3 O3 140.6(13) 3_554 3_544
O1 O3 O3 115.5(14) 4_655 3_544
O6 O3 O3 75.4(11) 1_565 3_544
Ga2 O3 O3 39.4(8) . 3_544
O5 O3 O3 73.2(10) 2_666 3_544
O1 O3 O3 114.9(14) 4 3_544
O4 O3 O3 144.6(12) 3_554 3_544
La1 O3 O3 106.9(7) 2_566 3_544
O6 O3 O3 94.4(11) 4_655 3_544
O1 O3 O3 44.9(12) . 3_544
La1 O3 O3 85.2(7) 3_654 3_544
O6 O3 O3 78.2(9) 1_465 3_544
Ga1 O3 O3 53.7(5) 1_565 3_544
Nb O3 O3 53.7(5) 1_565 3_544
Ga3 O3 O3 130.9(6) 3 3_544
O5 O3 O3 104.3(9) 3_554 3_544
Ga3 O3 O3 69.4(5) 1_565 3_544
O2 O3 O3 85.5(7) 2_666 3_544
La1 O3 O3 103.3(5) 2_666 3_544
O3 O3 O3 60.1(11) 4_645 3_544
O3 O3 O3 116.7(11) 4_655 3_544
La2 O3 O3 24.5(4) . 3_544
O7 O3 O3 143.8(7) 3_554 3_544
Nb O3 O3 60.0(5) 1_665 3_544
Ga1 O3 O3 60.0(5) 1_665 3_544
O4 O3 O3 63.1(8) 2_556 3_544
Ga4 O3 O3 84.5(5) 2_656 3_544
O7 O3 O3 30.0(6) 1_554 3_544
Ga4 O3 O3 32.1(4) 4_655 3_544
La2 O3 O3 152.3(5) 3 3_544
O5 O3 O3 102.5(8) 3_454 3_544
O2 O3 O3 33.9(6) 2_656 3_544
Ga4 O3 O3 142.4(5) 2_666 3_544
Ga4 O3 O3 71.2(5) 3_454 3_544
O1 O3 O3 106.4(9) 1_565 3_544
O5 O3 O3 56.7(6) 1_564 3_544
Ga2 O3 O3 108.0(5) 4 3_544
O6 O3 O3 46.9(6) 2_665 3_544
O4 O3 O3 14.6(5) 1_554 3_544
La2 O3 O3 37.4(4) 1_655 3_544
O3 O3 O3 90.000(6) 1_455 3_544
O3 O3 O3 90.000(3) 1_655 3_544
Ga2 O3 O3 106.8(5) 1_565 3_544
O7 O3 O3 64.8(6) 2_756 3_544
O5 O3 O3 127.0(6) 4_656 3_544
O5 O3 O3 80.0(6) 2_766 3_544
O1 O3 O3 60.5(8) 1_655 3_544
Ga1 O3 O3 108.5(5) 3 3_544
Nb O3 O3 108.5(5) 3 3_544
La2 O3 O3 138.6(4) 3_655 3_544
Ga2 O3 O3 63.2(4) 1_455 3_544
La1 O3 O3 57.2(4) 2_556 3_544
O3 O3 O3 67.7(8) 4_545 3_544
O3 O3 O3 110.0(8) 4 3_544
Nb O3 O3 106.1(4) 3_655 3_544
Ga1 O3 O3 106.1(4) 3_655 3_544
Ga3 O3 O3 26.2(4) . 3_544
Ga4 O3 O3 75.1(4) 3_654 3_544
La1 O3 O3 60.8(4) 2_656 3_544
O3 O3 O3 31.70(17) 2_655 3_544
La2 O3 O3 87.6(3) 1_565 3_544
O3 O3 O3 40.5(3) 2 3_544
O3 O3 O3 74.0(5) 4_745 3_544
O3 O3 O3 104.3(5) 4_755 3_544
O3 O3 O3 148.18(18) 2_656 3_544
O3 O3 O3 120.000(4) 3_545 3_544
O3 O3 O3 180.0 3 3_544
Ga4 O3 O3 32.4(11) 3_554 3_554
O7 O3 O3 46.4(14) 2_656 3_554
Ga2 O3 O3 102.8(14) 4_655 3_554
O4 O3 O3 84.3(13) 2_656 3_554
La1 O3 O3 112.9(10) 3_554 3_554
O2 O3 O3 159.2(13) 3_554 3_554
O1 O3 O3 99.6(15) 4_655 3_554
O6 O3 O3 42.2(11) 1_565 3_554
Ga2 O3 O3 97.7(8) . 3_554
O5 O3 O3 20.0(10) 2_666 3_554
O1 O3 O3 99.4(14) 4 3_554
O4 O3 O3 85.0(12) 3_554 3_554
La1 O3 O3 58.1(7) 2_566 3_554
O6 O3 O3 151.2(11) 4_655 3_554
O1 O3 O3 100.7(13) . 3_554
La1 O3 O3 104.9(6) 3_654 3_554
O6 O3 O3 53.1(8) 1_465 3_554
Ga1 O3 O3 29.6(5) 1_565 3_554
Nb O3 O3 29.6(5) 1_565 3_554
Ga3 O3 O3 164.2(6) 3 3_554
O5 O3 O3 141.0(8) 3_554 3_554
Ga3 O3 O3 12.4(5) 1_565 3_554
O2 O3 O3 30.8(7) 2_666 3_554
La1 O3 O3 65.3(5) 2_666 3_554
O3 O3 O3 116.7(11) 4_645 3_554
O3 O3 O3 60.1(11) 4_655 3_554
La2 O3 O3 67.2(5) . 3_554
O7 O3 O3 91.9(7) 3_554 3_554
Nb O3 O3 42.6(4) 1_665 3_554
Ga1 O3 O3 42.6(4) 1_665 3_554
O4 O3 O3 86.5(8) 2_556 3_554
Ga4 O3 O3 143.5(5) 2_656 3_554
O7 O3 O3 41.7(6) 1_554 3_554
Ga4 O3 O3 29.5(4) 4_655 3_554
La2 O3 O3 121.2(5) 3 3_554
O5 O3 O3 132.8(7) 3_454 3_554
O2 O3 O3 90.3(6) 2_656 3_554
Ga4 O3 O3 83.3(5) 2_666 3_554
Ga4 O3 O3 69.7(5) 3_454 3_554
O1 O3 O3 48.5(9) 1_565 3_554
O5 O3 O3 23.7(5) 1_564 3_554
Ga2 O3 O3 94.5(5) 4 3_554
O6 O3 O3 15.6(6) 2_665 3_554
O4 O3 O3 45.6(5) 1_554 3_554
La2 O3 O3 70.2(4) 1_655 3_554
O3 O3 O3 90.000(1) 1_455 3_554
O3 O3 O3 89.999(1) 1_655 3_554
Ga2 O3 O3 47.3(5) 1_565 3_554
O7 O3 O3 72.0(6) 2_756 3_554
O5 O3 O3 167.7(6) 4_656 3_554
O5 O3 O3 55.5(6) 2_766 3_554
O1 O3 O3 97.4(8) 1_655 3_554
Ga1 O3 O3 154.7(4) 3 3_554
Nb O3 O3 154.7(4) 3 3_554
La2 O3 O3 116.0(4) 3_655 3_554
Ga2 O3 O3 94.5(4) 1_455 3_554
La1 O3 O3 113.2(4) 2_556 3_554
O3 O3 O3 110.0(8) 4_545 3_554
O3 O3 O3 67.7(8) 4 3_554
Nb O3 O3 142.5(4) 3_655 3_554
Ga1 O3 O3 142.5(4) 3_655 3_554
Ga3 O3 O3 85.5(4) . 3_554
Ga4 O3 O3 74.0(4) 3_654 3_554
La1 O3 O3 110.8(4) 2_656 3_554
O3 O3 O3 31.70(17) 2_655 3_554
La2 O3 O3 31.7(3) 1_565 3_554
O3 O3 O3 40.5(3) 2 3_554
O3 O3 O3 104.3(5) 4_745 3_554
O3 O3 O3 74.0(5) 4_755 3_554
O3 O3 O3 148.18(18) 2_656 3_554
O3 O3 O3 180.000(5) 3_545 3_554
O3 O3 O3 119.999(2) 3 3_554
O3 O3 O3 60.000(1) 3_544 3_554
Ga4 O3 O3 93.4(12) 3_554 1_545
O7 O3 O3 74.8(14) 2_656 1_545
Ga2 O3 O3 131.0(14) 4_655 1_545
O4 O3 O3 50.9(12) 2_656 1_545
La1 O3 O3 58.9(10) 3_554 1_545
O2 O3 O3 80.7(13) 3_554 1_545
O1 O3 O3 105.3(10) 4_655 1_545
O6 O3 O3 119.2(10) 1_565 1_545
Ga2 O3 O3 25.0(7) . 1_545
O5 O3 O3 130.7(10) 2_666 1_545
O1 O3 O3 104.9(10) 4 1_545
O4 O3 O3 154.6(12) 3_554 1_545
La1 O3 O3 145.1(6) 2_566 1_545
O6 O3 O3 36.9(11) 4_655 1_545
O1 O3 O3 26.7(10) . 1_545
La1 O3 O3 70.0(6) 3_654 1_545
O6 O3 O3 113.3(8) 1_465 1_545
Ga1 O3 O3 106.2(6) 1_565 1_545
Nb O3 O3 106.2(6) 1_565 1_545
Ga3 O3 O3 72.1(7) 3 1_545
O5 O3 O3 58.0(9) 3_554 1_545
Ga3 O3 O3 128.7(5) 1_565 1_545
O2 O3 O3 141.3(7) 2_666 1_545
La1 O3 O3 130.4(5) 2_666 1_545
O3 O3 O3 18.6(9) 4_645 1_545
O3 O3 O3 161.4(9) 4_655 1_545
La2 O3 O3 58.5(5) . 1_545
O7 O3 O3 140.7(7) 3_554 1_545
Nb O3 O3 103.6(5) 1_665 1_545
Ga1 O3 O3 103.6(5) 1_665 1_545
O4 O3 O3 67.0(7) 2_556 1_545
Ga4 O3 O3 26.0(5) 2_656 1_545
O7 O3 O3 83.1(6) 1_554 1_545
Ga4 O3 O3 91.3(4) 4_655 1_545
La2 O3 O3 111.5(5) 3 1_545
O5 O3 O3 62.4(8) 3_454 1_545
O2 O3 O3 33.3(6) 2_656 1_545
Ga4 O3 O3 155.4(5) 2_666 1_545
Ga4 O3 O3 91.4(5) 3_454 1_545
O1 O3 O3 161.0(7) 1_565 1_545
O5 O3 O3 111.5(6) 1_564 1_545
Ga2 O3 O3 103.3(5) 4 1_545
O6 O3 O3 106.3(6) 2_665 1_545
O4 O3 O3 74.5(5) 1_554 1_545
La2 O3 O3 62.9(4) 1_655 1_545
O3 O3 O3 90.000(6) 1_455 1_545
O3 O3 O3 90.000(2) 1_655 1_545
Ga2 O3 O3 165.1(4) 1_565 1_545
O7 O3 O3 83.3(6) 2_756 1_545
O5 O3 O3 68.0(6) 4_656 1_545
O5 O3 O3 113.1(6) 2_766 1_545
O1 O3 O3 51.7(5) 1_655 1_545
Ga1 O3 O3 54.0(5) 3 1_545
Nb O3 O3 54.0(5) 3 1_545
La2 O3 O3 108.1(5) 3_655 1_545
Ga2 O3 O3 58.1(4) 1_455 1_545
La1 O3 O3 20.7(4) 2_556 1_545
O3 O3 O3 43.8(5) 4_545 1_545
O3 O3 O3 136.2(5) 4 1_545
Nb O3 O3 58.9(4) 3_655 1_545
Ga1 O3 O3 58.9(4) 3_655 1_545
Ga3 O3 O3 35.0(4) . 1_545
Ga4 O3 O3 91.1(4) 3_654 1_545
La1 O3 O3 32.5(3) 2_656 1_545
O3 O3 O3 90.000(2) 2_655 1_545
La2 O3 O3 144.1(3) 1_565 1_545
O3 O3 O3 90.000(2) 2 1_545
O3 O3 O3 58.5(3) 4_745 1_545
O3 O3 O3 121.5(3) 4_755 1_545
O3 O3 O3 90.0 2_656 1_545
O3 O3 O3 60.000(4) 3_545 1_545
O3 O3 O3 120.001(1) 3 1_545
O3 O3 O3 60.000(4) 3_544 1_545
O3 O3 O3 120.000(1) 3_554 1_545
Ga4 O3 O3 169.5(15) 3_554 2_556
O7 O3 O3 137.2(15) 2_656 2_556
Ga2 O3 O3 69.3(13) 4_655 2_556
O4 O3 O3 135.8(13) 2_656 2_556
La1 O3 O3 56.9(9) 3_554 2_556
O2 O3 O3 28.4(9) 3_554 2_556
O1 O3 O3 98.1(17) 4_655 2_556
O6 O3 O3 145.4(12) 1_565 2_556
Ga2 O3 O3 115.0(7) . 2_556
O5 O3 O3 119.0(11) 2_666 2_556
O1 O3 O3 42.4(14) 4 2_556
O4 O3 O3 65.8(12) 3_554 2_556
La1 O3 O3 81.2(7) 2_566 2_556
O6 O3 O3 53.3(11) 4_655 2_556
O1 O3 O3 95.7(12) . 2_556
La1 O3 O3 111.8(10) 3_654 2_556
O6 O3 O3 90.9(10) 1_465 2_556
Ga1 O3 O3 120.6(8) 1_565 2_556
Nb O3 O3 120.6(8) 1_565 2_556
Ga3 O3 O3 43.7(5) 3 2_556
O5 O3 O3 77.5(9) 3_554 2_556
Ga3 O3 O3 137.7(6) 1_565 2_556
O2 O3 O3 128.7(7) 2_666 2_556
La1 O3 O3 117.7(7) 2_666 2_556
O3 O3 O3 100.4(11) 4_645 2_556
O3 O3 O3 100.4(11) 4_655 2_556
La2 O3 O3 116.9(7) . 2_556
O7 O3 O3 77.2(8) 3_554 2_556
Nb O3 O3 161.0(8) 1_665 2_556
Ga1 O3 O3 161.0(8) 1_665 2_556
O4 O3 O3 80.3(8) 2_556 2_556
Ga4 O3 O3 73.7(5) 2_656 2_556
O7 O3 O3 168.6(9) 1_554 2_556
Ga4 O3 O3 157.9(9) 4_655 2_556
La2 O3 O3 21.5(5) 3 2_556
O5 O3 O3 36.5(7) 3_454 2_556
O2 O3 O3 123.3(6) 2_656 2_556
Ga4 O3 O3 74.5(5) 2_666 2_556
Ga4 O3 O3 83.3(6) 3_454 2_556
O1 O3 O3 94.1(9) 1_565 2_556
O5 O3 O3 158.0(6) 1_564 2_556
Ga2 O3 O3 48.7(4) 4 2_556
O6 O3 O3 139.6(9) 2_665 2_556
O4 O3 O3 145.1(8) 1_554 2_556
La2 O3 O3 150.0(5) 1_655 2_556
O3 O3 O3 60.6(5) 1_455 2_556
O3 O3 O3 119.4(5) 1_655 2_556
Ga2 O3 O3 104.9(4) 1_565 2_556
O7 O3 O3 144.2(10) 2_756 2_556
O5 O3 O3 28.8(6) 4_656 2_556
O5 O3 O3 140.6(9) 2_766 2_556
O1 O3 O3 123.6(10) 1_655 2_556
Ga1 O3 O3 36.0(5) 3 2_556
Nb O3 O3 36.0(5) 3 2_556
La2 O3 O3 74.0(6) 3_655 2_556
Ga2 O3 O3 77.5(5) 1_455 2_556
La1 O3 O3 84.6(4) 2_556 2_556
O3 O3 O3 71.3(7) 4_545 2_556
O3 O3 O3 71.3(7) 4 2_556
Nb O3 O3 75.6(6) 3_655 2_556
Ga1 O3 O3 75.6(6) 3_655 2_556
Ga3 O3 O3 122.9(4) . 2_556
Ga4 O3 O3 137.3(8) 3_654 2_556
La1 O3 O3 109.1(5) 2_656 2_556
O3 O3 O3 161.3(11) 2_655 2_556
La2 O3 O3 108.1(4) 1_565 2_556
O3 O3 O3 122.0(9) 2 2_556
O3 O3 O3 115.6(8) 4_745 2_556
O3 O3 O3 115.6(9) 4_755 2_556
O3 O3 O3 40.6(4) 2_656 2_556
O3 O3 O3 41.0(3) 3_545 2_556
O3 O3 O3 41.0(3) 3 2_556
O3 O3 O3 139.0(3) 3_544 2_556
O3 O3 O3 139.0(3) 3_554 2_556
O3 O3 O3 90.000(2) 1_545 2_556
Ga4 O3 O3 23.5(7) 3_554 2_755
O7 O3 O3 55.3(11) 2_656 2_755
Ga2 O3 O3 100.9(13) 4_655 2_755
O4 O3 O3 40.0(12) 2_656 2_755
La1 O3 O3 133.1(12) 3_554 2_755
O2 O3 O3 138.8(14) 3_554 2_755
O1 O3 O3 69.0(15) 4_655 2_755
O6 O3 O3 29.8(10) 1_565 2_755
Ga2 O3 O3 65.8(7) . 2_755
O5 O3 O3 70.2(10) 2_666 2_755
O1 O3 O3 149.6(17) 4 2_755
O4 O3 O3 111.6(12) 3_554 2_755
La1 O3 O3 106.0(7) 2_566 2_755
O6 O3 O3 124.6(11) 4_655 2_755
O1 O3 O3 90.2(11) . 2_755
La1 O3 O3 55.9(5) 3_654 2_755
O6 O3 O3 101.3(10) 1_465 2_755
Ga1 O3 O3 72.1(6) 1_565 2_755
Nb O3 O3 72.1(6) 1_565 2_755
Ga3 O3 O3 124.1(8) 3 2_755
O5 O3 O3 91.3(9) 3_554 2_755
Ga3 O3 O3 48.6(5) 1_565 2_755
O2 O3 O3 52.5(6) 2_666 2_755
La1 O3 O3 53.8(5) 2_666 2_755
O3 O3 O3 76.3(10) 4_645 2_755
O3 O3 O3 76.3(10) 4_655 2_755
La2 O3 O3 74.1(5) . 2_755
O7 O3 O3 94.6(7) 3_554 2_755
Nb O3 O3 13.6(5) 1_665 2_755
Ga1 O3 O3 13.6(5) 1_665 2_755
O4 O3 O3 111.9(10) 2_556 2_755
Ga4 O3 O3 101.2(5) 2_656 2_755
O7 O3 O3 23.4(4) 1_554 2_755
Ga4 O3 O3 35.4(3) 4_655 2_755
La2 O3 O3 154.9(6) 3 2_755
O5 O3 O3 150.2(8) 3_454 2_755
O2 O3 O3 57.6(6) 2_656 2_755
Ga4 O3 O3 100.7(5) 2_666 2_755
Ga4 O3 O3 110.0(8) 3_454 2_755
O1 O3 O3 90.2(8) 1_565 2_755
O5 O3 O3 27.8(5) 1_564 2_755
Ga2 O3 O3 143.8(8) 4 2_755
O6 O3 O3 52.7(6) 2_665 2_755
O4 O3 O3 47.1(5) 1_554 2_755
La2 O3 O3 27.1(4) 1_655 2_755
O3 O3 O3 132.7(4) 1_455 2_755
O3 O3 O3 47.3(4) 1_655 2_755
Ga2 O3 O3 75.6(4) 1_565 2_755
O7 O3 O3 22.9(5) 2_756 2_755
O5 O3 O3 141.6(8) 4_656 2_755
O5 O3 O3 29.9(6) 2_766 2_755
O1 O3 O3 48.2(8) 1_655 2_755
Ga1 O3 O3 141.9(5) 3 2_755
Nb O3 O3 141.9(5) 3 2_755
La2 O3 O3 93.3(6) 3_655 2_755
Ga2 O3 O3 113.6(7) 1_455 2_755
La1 O3 O3 99.8(4) 2_556 2_755
O3 O3 O3 117.0(9) 4_545 2_755
O3 O3 O3 117.0(9) 4 2_755
Nb O3 O3 93.0(5) 3_655 2_755
Ga1 O3 O3 93.0(5) 3_655 2_755
Ga3 O3 O3 60.9(4) . 2_755
Ga4 O3 O3 29.4(2) 3_654 2_755
La1 O3 O3 65.3(4) 2_656 2_755
O3 O3 O3 32.0(3) 2_655 2_755
La2 O3 O3 79.2(4) 1_565 2_755
O3 O3 O3 71.3(6) 2 2_755
O3 O3 O3 53.8(4) 4_745 2_755
O3 O3 O3 53.8(4) 4_755 2_755
O3 O3 O3 126.1(9) 2_656 2_755
O3 O3 O3 129.5(3) 3_545 2_755
O3 O3 O3 129.5(3) 3 2_755
O3 O3 O3 50.5(3) 3_544 2_755
O3 O3 O3 50.5(3) 3_554 2_755
O3 O3 O3 90.000(2) 1_545 2_755
O3 O3 O3 166.7(10) 2_556 2_755
Ga2 O4 Ga4 116(2) 2_656 4_656
Ga2 O4 O7 82.6(19) 2_656 .
Ga4 O4 O7 34.0(11) 4_656 .
Ga2 O4 O3 98.4(19) 2_656 2_656
Ga4 O4 O3 49.9(12) 4_656 2_656
O7 O4 O3 56.0(15) . 2_656
Ga2 O4 La2 97.0(17) 2_656 1_556
Ga4 O4 La2 103.9(15) 4_656 1_556
O7 O4 La2 105.2(16) . 1_556
O3 O4 La2 153.6(18) 2_656 1_556
Ga2 O4 La1 123(2) 2_656 4_556
Ga4 O4 La1 111.8(16) 4_656 4_556
O7 O4 La1 141.7(19) . 4_556
O3 O4 La1 89.8(15) 2_656 4_556
La2 O4 La1 99.6(13) 1_556 4_556
Ga2 O4 O3 36.9(13) 2_656 3_545
Ga4 O4 O3 149(2) 4_656 3_545
O7 O4 O3 117.9(19) . 3_545
O3 O4 O3 108.3(14) 2_656 3_545
La2 O4 O3 96.9(14) 1_556 3_545
La1 O4 O3 86.9(15) 4_556 3_545
Ga2 O4 O3 144(2) 2_656 2_556
Ga4 O4 O3 98.4(13) 4_656 2_556
O7 O4 O3 132.4(16) . 2_556
O3 O4 O3 98.3(15) 2_656 2_556
La2 O4 O3 81.1(10) 1_556 2_556
La1 O4 O3 26.5(7) 4_556 2_556
O3 O4 O3 107.7(13) 3_545 2_556
Ga2 O4 O3 103.0(17) 2_656 1_556
Ga4 O4 O3 56.7(10) 4_656 1_556
O7 O4 O3 57.7(13) . 1_556
O3 O4 O3 105.6(15) 2_656 1_556
La2 O4 O3 49.7(7) 1_556 1_556
La1 O4 O3 128.8(12) 4_556 1_556
O3 O4 O3 130.0(16) 3_545 1_556
O3 O4 O3 102.4(10) 2_556 1_556
Nb O5 Ga1 0.0(6) 1_656 1_656
Nb O5 Ga3 100.9(17) 1_656 1_556
Ga1 O5 Ga3 100.9(17) 1_656 1_556
Nb O5 La1 116.2(17) 1_656 1_655
Ga1 O5 La1 116.2(17) 1_656 1_655
Ga3 O5 La1 134(2) 1_556 1_655
Nb O5 O3 108.0(18) 1_656 2_646
Ga1 O5 O3 108.0(18) 1_656 2_646
Ga3 O5 O3 118.0(16) 1_556 2_646
La1 O5 O3 76.5(13) 1_655 2_646
Nb O5 O3 174.3(19) 1_656 3_545
Ga1 O5 O3 174.3(19) 1_656 3_545
Ga3 O5 O3 73.5(12) 1_556 3_545
La1 O5 O3 68.2(12) 1_655 3_545
O3 O5 O3 76.3(8) 2_646 3_545
Nb O5 O3 99.6(14) 1_656 3_645
Ga1 O5 O3 99.6(14) 1_656 3_645
Ga3 O5 O3 130.3(17) 1_556 3_645
La1 O5 O3 23.5(8) 1_655 3_645
O3 O5 O3 97.4(11) 2_646 3_645
O3 O5 O3 83.4(11) 3_545 3_645
Nb O5 O3 58.3(11) 1_656 1_546
Ga1 O5 O3 58.3(11) 1_656 1_546
Ga3 O5 O3 50.2(10) 1_556 1_546
La1 O5 O3 174.4(14) 1_655 1_546
O3 O5 O3 104.8(14) 2_646 1_546
O3 O5 O3 117.3(11) 3_545 1_546
O3 O5 O3 152.5(12) 3_645 1_546
Nb O5 O3 70.6(12) 1_656 4_646
Ga1 O5 O3 70.6(12) 1_656 4_646
Ga3 O5 O3 37.0(8) 1_556 4_646
La1 O5 O3 134.2(15) 1_655 4_646
O3 O5 O3 147.7(15) 2_646 4_646
O3 O5 O3 103.8(12) 3_545 4_646
O3 O5 O3 114.7(12) 3_645 4_646
O3 O5 O3 45.7(4) 1_546 4_646
Nb O5 O3 68.7(11) 1_656 2_746
Ga1 O5 O3 68.7(11) 1_656 2_746
Ga3 O5 O3 169.0(15) 1_556 2_746
La1 O5 O3 52.9(9) 1_655 2_746
O3 O5 O3 70.2(10) 2_646 2_746
O3 O5 O3 116.8(10) 3_545 2_746
O3 O5 O3 51.3(4) 3_645 2_746
O3 O5 O3 122.2(10) 1_546 2_746
O3 O5 O3 132.3(11) 4_646 2_746
Ga4 O6 Nb 103.6(18) 3_544 1_655
Ga4 O6 Ga1 103.6(18) 3_544 1_655
Nb O6 Ga1 0.0(6) 1_655 1_655
Ga4 O6 La1 144(2) 3_544 2_656
Nb O6 La1 107.3(18) 1_655 2_656
Ga1 O6 La1 107.3(18) 1_655 2_656
Ga4 O6 O3 38.0(11) 3_544 1_545
Nb O6 O3 138.1(17) 1_655 1_545
Ga1 O6 O3 138.1(17) 1_655 1_545
La1 O6 O3 106.7(18) 2_656 1_545
Ga4 O6 O3 114.6(19) 3_544 4_645
Nb O6 O3 136.4(18) 1_655 4_645
Ga1 O6 O3 136.4(18) 1_655 4_645
La1 O6 O3 48.2(10) 2_656 4_645
O3 O6 O3 85.1(12) 1_545 4_645
Ga4 O6 O3 107.2(15) 3_544 1_645
Nb O6 O3 82.2(13) 1_655 1_645
Ga1 O6 O3 82.2(13) 1_655 1_645
La1 O6 O3 61.0(12) 2_656 1_645
O3 O6 O3 93.6(14) 1_545 1_645
O3 O6 O3 104.6(14) 4_645 1_645
Ga4 O6 O3 70.8(13) 3_544 2_645
Nb O6 O3 41.8(10) 1_655 2_645
Ga1 O6 O3 41.8(10) 1_655 2_645
La1 O6 O3 144.6(16) 2_656 2_645
O3 O6 O3 108.6(13) 1_545 2_645
O3 O6 O3 135.6(15) 4_645 2_645
O3 O6 O3 116.0(12) 1_645 2_645
Ga4 O7 O4 57.1(16) 4_656 .
Ga4 O7 O3 57.9(17) 4_656 2_656
O4 O7 O3 64.3(16) . 2_656
Ga4 O7 La2 159(2) 4_656 1_656
O4 O7 La2 111.5(17) . 1_656
O3 O7 La2 137.2(19) 2_656 1_656
Ga4 O7 La1 106(2) 4_656 4_656
O4 O7 La1 88.7(15) . 4_656
O3 O7 La1 48.3(12) 2_656 4_656
La2 O7 La1 90.5(10) 1_656 4_656
Ga4 O7 O3 87.9(18) 4_656 3_545
O4 O7 O3 32.2(11) . 3_545
O3 O7 O3 70.6(12) 2_656 3_545
La2 O7 O3 85.7(11) 1_656 3_545
La1 O7 O3 69.1(9) 4_656 3_545
Ga4 O7 O3 84.1(18) 4_656 1_556
O4 O7 O3 98.6(14) . 1_556
O3 O7 O3 141.9(15) 2_656 1_556
La2 O7 O3 80.0(10) 1_656 1_556
La1 O7 O3 169.6(12) 4_656 1_556
O3 O7 O3 113.8(11) 3_545 1_556
Ga4 O7 O3 123(2) 4_656 2_756
O4 O7 O3 127.3(16) . 2_756
O3 O7 O3 74.6(12) 2_656 2_756
La2 O7 O3 77.8(8) 1_656 2_756
La1 O7 O3 38.7(6) 4_656 2_756
O3 O7 O3 104.5(10) 3_545 2_756
O3 O7 O3 133.6(9) 1_556 2_756

loop_
_geom_bond_atom_site_label_1
_geom_bond_atom_site_label_2
_geom_bond_distance
_geom_bond_site_symmetry_2
La1 O6 2.11(4) 2_656
La1 O1 2.06(3) 2_556
La1 O3 2.20(4) 3_545
La1 O5 2.11(4) 1_455
La1 O1 2.52(5) 3_545
La1 O2 2.74(3) .
La1 O4 2.25(4) 4_546
La1 O7 2.92(4) 4_646
La1 O3 3.29(4) 2_546
La1 Ga2 3.322(11) 3_445
La1 Ga2 3.328(11) 3_545
La1 Nb 3.333(7) 1_556
La2 O7 2.58(4) 2_656
La2 O7 2.58(4) 1_454
La2 O1 2.54(6) .
La2 O1 2.54(6) 2
La2 O4 2.85(4) 1_554
La2 O4 2.85(4) 2_556
La2 O2 2.73(3) 2_556
La2 O2 2.73(3) 1_554
La2 Ga2 3.387(11) 2_655
La2 Ga2 3.387(11) 1_455
La2 Ga1 3.477(12) 1_565
La2 Nb 3.477(12) 1_565
Ga1 O5 1.81(4) 2_656
Ga1 O5 1.81(4) 1_454
Ga1 O6 2.03(4) 1_455
Ga1 O6 2.03(4) 2_655
Ga1 La1 3.333(7) 2_556
Ga1 La1 3.333(7) 1_554
Ga1 La2 3.477(12) 1_545
Ga1 O3 4.01(4) 2_545
Ga1 O3 4.01(4) 1_545
Ga1 O3 4.74(4) 1_445
Ga1 O3 4.74(4) 2_645
Ga1 O3 4.64(4) 4_545
Nb O5 1.81(4) 2_656
Nb O5 1.81(4) 1_454
Nb O6 2.03(4) 1_455
Nb O6 2.03(4) 2_655
Nb Ga4 3.106(10) 4_545
Nb Ga4 3.106(10) 3_544
Nb Ga4 3.107(9) 3_444
Nb Ga4 3.107(9) 4_645
Nb Ga3 2.980(9) .
Nb Ga3 2.980(9) 1_455
Nb La1 3.333(7) 2_556
Nb La1 3.333(7) 1_554
Ga2 O4 1.51(4) 2_656
Ga2 O1 1.83(2) .
Ga2 O2 2.05(4) 2_656
Ga2 O3 1.60(4) 4_645
Ga2 O3 3.08(4) .
Ga2 Ga4 2.981(16) 3_554
Ga2 La1 3.322(11) 3_654
Ga2 La1 3.328(11) 3_554
Ga2 La2 3.387(11) 1_655
Ga2 La1 3.402(10) 2_656
Ga2 La1 3.364(10) 2_556
Ga3 O2 1.42(4) 2_656
Ga3 O2 1.42(4) 1_554
Ga3 O5 2.05(4) 2_656
Ga3 O5 2.05(4) 1_554
Ga3 Nb 2.980(9) 1_655
Ga3 La2 3.566(10) 1_655
Ga3 O3 3.50(4) 4_645
Ga3 O3 3.50(4) 3_544
Ga3 O3 4.42(4) 2_645
Ga3 O3 4.42(4) 1_545
Ga4 O7 1.32(3) 4_646
Ga4 O3 1.93(4) 3_545
Ga4 O4 1.98(4) 4_646
Ga4 O6 1.93(4) 3
Ga4 Ga2 2.981(16) 3_545
Ga4 Nb 3.106(10) 3
Ga4 Nb 3.107(9) 3_655
Ga4 La1 3.505(10) 1_655
Ga4 O3 4.14(4) 2_656
Ga4 O3 5.00(4) 4_645
Ga4 O3 4.35(4) 2_646
O1 La1 2.06(3) 2_556
O1 La1 2.52(5) 3_554
O1 O3 2.72(5) 4_645
O1 O3 2.78(5) 4_545
O1 O3 3.50(5) .
O1 O3 4.82(5) 1_545
O1 O3 5.04(5) 1_455
O2 Ga3 1.42(4) 1_556
O2 Ga2 2.05(4) 2_656
O2 O3 2.32(5) 3_545
O2 La2 2.73(3) 1_556
O2 O3 4.44(5) 2_646
O2 O3 5.04(5) 2_656
O3 Ga4 1.93(4) 3_554
O3 O7 2.27(5) 2_656
O3 Ga2 1.60(4) 4_655
O3 O4 2.47(5) 2_656
O3 La1 2.20(3) 3_554
O3 O2 2.32(5) 3_554
O3 O1 2.72(5) 4_655
O3 O6 3.04(5) 1_565
O3 O5 3.06(5) 2_666
O3 O1 2.78(5) 4
O3 O4 2.53(5) 3_554
O3 La1 3.29(4) 2_566
O3 O6 2.95(5) 4_655
O3 La1 3.33(3) 3_654
O3 O6 3.75(5) 1_465
O3 Ga1 4.01(4) 1_565
O3 Nb 4.01(4) 1_565
O3 Ga3 3.50(4) 3
O3 O5 3.48(5) 3_554
O3 Ga3 4.42(4) 1_565
O3 O2 4.44(5) 2_666
O3 La1 4.17(4) 2_666
O3 O3 4.05(2) 4_645
O3 O3 4.05(2) 4_655
O3 O7 4.19(5) 3_554
O3 Nb 4.74(4) 1_665
O3 Ga1 4.74(4) 1_665
O3 O4 3.97(5) 2_556
O3 Ga4 4.14(4) 2_656
O3 O7 4.96(5) 1_554
O3 Ga4 5.00(4) 4_655
O3 La2 4.03(4) 3
O3 O5 3.97(5) 3_454
O3 O2 5.04(5) 2_656
O3 Ga4 4.35(4) 2_666
O3 Ga4 4.69(4) 3_454
O3 O1 4.82(5) 1_565
O3 O5 5.44(5) 1_564
O3 Ga2 4.56(3) 4
O3 O6 5.29(6) 2_665
O3 O4 5.80(5) 1_554
O3 La2 5.18(4) 1_655
O3 O3 4.9700(3) 1_455
O3 O3 4.9700(3) 1_655
O3 Ga2 5.06(4) 1_565
O3 O7 5.07(5) 2_756
O3 O5 4.91(5) 4_656
O3 O5 5.09(5) 2_766
O3 O1 5.04(5) 1_655
O3 Ga1 4.64(4) 3
O3 Nb 4.64(4) 3
O3 La2 4.76(4) 3_655
O3 Ga2 5.28(4) 1_455
O3 La1 5.32(4) 2_556
O3 O3 5.32(5) 4_545
O3 O3 5.32(5) 4
O3 Nb 5.28(4) 3_655
O3 Ga1 5.28(4) 3_655
O3 Ga4 5.90(3) 3_654
O3 La1 5.91(4) 2_656
O3 O3 6.89(7) 2_655
O3 La2 6.57(4) 1_565
O3 O3 7.71(7) 2
O3 O3 7.34(6) 4_745
O3 O3 7.34(6) 4_755
O3 O3 6.66(8) 2_656
O3 O3 7.6799 3_545
O3 O3 7.6799 3
O3 O3 7.6800 3_544
O3 O3 7.6800 3_554
O3 O3 7.6800 1_545
O3 O3 7.50(7) 2_556
O3 O3 9.22(7) 2_755
O4 Ga2 1.51(4) 2_656
O4 Ga4 1.98(4) 4_656
O4 O7 2.36(5) .
O4 O3 2.47(5) 2_656
O4 La2 2.85(4) 1_556
O4 La1 2.25(4) 4_556
O4 O3 2.53(5) 3_545
O4 O3 3.97(5) 2_556
O4 O3 5.80(5) 1_556
O5 Nb 1.81(4) 1_656
O5 Ga1 1.81(4) 1_656
O5 Ga3 2.05(4) 1_556
O5 La1 2.11(4) 1_655
O5 O3 3.06(5) 2_646
O5 O3 3.48(5) 3_545
O5 O3 3.97(5) 3_645
O5 O3 5.44(5) 1_546
O5 O3 4.91(5) 4_646
O5 O3 5.09(5) 2_746
O6 Ga4 1.93(4) 3_544
O6 Nb 2.03(4) 1_655
O6 Ga1 2.03(4) 1_655
O6 La1 2.11(4) 2_656
O6 O3 3.04(5) 1_545
O6 O3 2.95(5) 4_645
O6 O3 3.75(5) 1_645
O6 O3 5.29(6) 2_645
O7 Ga4 1.32(3) 4_656
O7 O3 2.27(5) 2_656
O7 La2 2.58(4) 1_656
O7 La1 2.92(4) 4_656
O7 O3 4.19(5) 3_545
O7 O3 4.96(5) 1_556
O7 O3 5.07(5) 2_756

loop_
_cod_related_suboptimal_struct
2103528
